data_4109981
loop_
_publ_author_name
'R. John Errington'
'Sagar S. Petkar'
'Paul S. Middleton'
'William McFarlane'
'William Clegg'
'Robert A. Coxall'
'Ross W. Harrington'

_publ_section_title
;
 Synthesis and Reactivity of the Methoxozirconium Pentatungstate
 (nBu4N)6[{(\m-MeO)ZrW5O18}2]: Insights into Proton-Transfer Reactions,
 Solution Dynamics, and Assembly of {ZrW5O18}2- Building Blocks
;
_journal_name_full 'Journal of the American Chemical Society'
_journal_page_first 12181
_journal_page_last 12196
_journal_paper_doi 10.1021/ja0725495
_journal_volume 129
_journal_year 2007
_chemical_formula_moiety '7 C16 H36 N +, H3 O56 W15 Zr3 7-, 3.5 C2 H3 N'
_chemical_formula_sum 'C119 H265.5 N10.5 O56 W15 Zr3'
_chemical_formula_weight 5771.33
_chemical_name_systematic
;
 ?
;
_space_group_IT_number 5
_symmetry_cell_setting monoclinic
_symmetry_space_group_name_Hall 'C 2y'
_symmetry_space_group_name_H-M 'C 1 2 1'
_atom_sites_solution_hydrogens geom
_atom_sites_solution_primary direct
_atom_sites_solution_secondary difmap
_audit_creation_method SHELXL-97
_cell_angle_alpha 90.00
_cell_angle_beta 93.722(2)
_cell_angle_gamma 90.00
_cell_formula_units_Z 8
_cell_length_a 66.456(6)
_cell_length_b 15.6607(14)
_cell_length_c 32.988(3)
_cell_measurement_reflns_used 17909
_cell_measurement_temperature 150(2)
_cell_measurement_theta_max 26.96
_cell_measurement_theta_min 3.47
_cell_volume 34260(5)
_computing_cell_refinement 'Bruker SAINT'
_computing_data_collection 'Bruker SMART'
_computing_data_reduction 'Bruker SAINT'
_computing_molecular_graphics 'Bruker SHELXTL'
_computing_publication_material 'Bruker SHELXTL and local programs'
_computing_structure_refinement 'Bruker SHELXTL'
_computing_structure_solution 'Bruker SHELXTL'
_diffrn_ambient_temperature 150(2)
_diffrn_measured_fraction_theta_full 0.986
_diffrn_measured_fraction_theta_max 0.986
_diffrn_measurement_device_type 'Bruker SMART 1K CCD diffractometer'
_diffrn_measurement_method 'thin-slice \w scans'
_diffrn_radiation_monochromator 'silicon 111'
_diffrn_radiation_source 'Daresbury SRS station 9.8'
_diffrn_radiation_type synchrotron
_diffrn_radiation_wavelength 0.6900
_diffrn_reflns_av_R_equivalents 0.0455
_diffrn_reflns_av_sigmaI/netI 0.1060
_diffrn_reflns_limit_h_max 78
_diffrn_reflns_limit_h_min -66
_diffrn_reflns_limit_k_max 17
_diffrn_reflns_limit_k_min -18
_diffrn_reflns_limit_l_max 39
_diffrn_reflns_limit_l_min -38
_diffrn_reflns_number 80097
_diffrn_reflns_theta_full 24.25
_diffrn_reflns_theta_max 24.25
_diffrn_reflns_theta_min 3.47
_diffrn_standards_decay_% 10
_diffrn_standards_number 0
_exptl_absorpt_coefficient_mu 10.274
_exptl_absorpt_correction_T_max 0.820
_exptl_absorpt_correction_T_min 0.425
_exptl_absorpt_correction_type multi-scan
_exptl_absorpt_process_details SADABS
_exptl_crystal_colour colourless
_exptl_crystal_density_diffrn 2.238
_exptl_crystal_description plate
_exptl_crystal_F_000 21848
_exptl_crystal_size_max 0.10
_exptl_crystal_size_mid 0.06
_exptl_crystal_size_min 0.02
_refine_diff_density_max 2.911
_refine_diff_density_min -1.689
_refine_diff_density_rms 0.212
_refine_ls_abs_structure_details 'Flack H D (1983), Acta Cryst. A39, 876-881'
_refine_ls_abs_structure_Flack 0.029(6)
_refine_ls_extinction_method none
_refine_ls_goodness_of_fit_ref 1.029
_refine_ls_hydrogen_treatment constr
_refine_ls_matrix_type full
_refine_ls_number_parameters 3665
_refine_ls_number_reflns 55335
_refine_ls_number_restraints 15205
_refine_ls_restrained_S_all 0.970
_refine_ls_R_factor_all 0.0763
_refine_ls_R_factor_gt 0.0519
_refine_ls_shift/su_max 0.010
_refine_ls_shift/su_mean 0.000
_refine_ls_structure_factor_coef Fsqd
_refine_ls_weighting_details 'calc w=1/[\s^2^(Fo^2^)+(0.0233P)^2^+166.6899P] where P=(Fo^2^+2Fc^2^)/3'
_refine_ls_weighting_scheme calc
_refine_ls_wR_factor_gt 0.1111
_refine_ls_wR_factor_ref 0.1223
_reflns_number_gt 43160
_reflns_number_total 55335
_reflns_threshold_expression I>2\s(I)
_cod_data_source_file ja0725495si20070418_010810_9.cif
_cod_data_source_block rje307_anion9
_cod_original_sg_symbol_H-M 'C 2'
_cod_original_formula_sum 'C119 H265.50 N10.50 O56 W15 Zr3'
_cod_database_code 4109981

loop_
_symmetry_equiv_pos_as_xyz
'x, y, z'
'-x, y, -z'
'x+1/2, y+1/2, z'
'-x+1/2, y+1/2, -z'

loop_
_atom_site_label
_atom_site_type_symbol
_atom_site_fract_x
_atom_site_fract_y
_atom_site_fract_z
_atom_site_U_iso_or_equiv
_atom_site_adp_type
_atom_site_occupancy
_atom_site_symmetry_multiplicity
_atom_site_calc_flag
_atom_site_refinement_flags
Zr1 Zr 0.65810(3) 0.36728(11) 0.40088(5) 0.0340(4) Uani 1 1 d .
Zr2 Zr 0.60698(3) 0.37285(11) 0.38969(5) 0.0333(4) Uani 1 1 d .
Zr3 Zr 0.63406(3) 0.35488(11) 0.30708(5) 0.0335(4) Uani 1 1 d .
W1 W 0.692579(12) 0.33066(5) 0.32824(2) 0.03509(18) Uani 1 1 d .
W2 W 0.695085(12) 0.21871(4) 0.41365(2) 0.03347(17) Uani 1 1 d .
W3 W 0.702893(13) 0.39424(5) 0.46720(2) 0.03708(19) Uani 1 1 d .
W4 W 0.696584(13) 0.50582(5) 0.38316(2) 0.0398(2) Uani 1 1 d .
W5 W 0.732164(13) 0.35465(5) 0.39337(3) 0.0424(2) Uani 1 1 d .
W6 W 0.623649(12) 0.35966(4) 0.49165(2) 0.03148(17) Uani 1 1 d .
W7 W 0.587908(14) 0.22923(5) 0.45411(2) 0.0416(2) Uani 1 1 d .
W8 W 0.560044(13) 0.39438(5) 0.42527(2) 0.0391(2) Uani 1 1 d .
W9 W 0.596129(12) 0.52407(4) 0.45930(2) 0.03064(17) Uani 1 1 d .
W10 W 0.577690(13) 0.37990(5) 0.52145(2) 0.03893(19) Uani 1 1 d .
W11 W 0.583006(11) 0.38018(4) 0.27953(2) 0.02705(16) Uani 1 1 d .
W12 W 0.607976(12) 0.21788(4) 0.24408(2) 0.03184(17) Uani 1 1 d .
W13 W 0.640137(13) 0.34819(6) 0.20544(2) 0.0436(2) Uani 1 1 d .
W14 W 0.616334(13) 0.51126(4) 0.24377(2) 0.03785(19) Uani 1 1 d .
W15 W 0.590950(12) 0.37425(4) 0.18203(2) 0.02971(16) Uani 1 1 d .
O1 O 0.69188(19) 0.3047(8) 0.2777(4) 0.044(3) Uani 1 1 d U
O2 O 0.69635(18) 0.1133(7) 0.4229(4) 0.040(3) Uani 1 1 d U
O3 O 0.7067(2) 0.4164(9) 0.5178(4) 0.051(4) Uani 1 1 d U
O4 O 0.6988(2) 0.6134(9) 0.3718(4) 0.055(4) Uani 1 1 d U
O5 O 0.7580(2) 0.3481(9) 0.3899(5) 0.056(4) Uani 1 1 d U
O6 O 0.64637(18) 0.3462(7) 0.5174(3) 0.035(3) Uani 1 1 d U
O7 O 0.5851(2) 0.1209(9) 0.4560(4) 0.062(4) Uani 1 1 d U
O8 O 0.5354(2) 0.4047(9) 0.4050(4) 0.048(3) Uani 1 1 d U
O9 O 0.5982(2) 0.6325(7) 0.4631(4) 0.042(3) Uani 1 1 d U
O10 O 0.5671(2) 0.3800(8) 0.5678(4) 0.052(3) Uani 1 1 d U
O11 O 0.56050(18) 0.3901(8) 0.3021(4) 0.040(3) Uani 1 1 d U
O12 O 0.6042(2) 0.1094(8) 0.2416(4) 0.045(3) Uani 1 1 d U
O13 O 0.6593(2) 0.3346(10) 0.1748(5) 0.064(4) Uani 1 1 d U
O14 O 0.6185(2) 0.6220(9) 0.2407(4) 0.062(4) Uani 1 1 d U
O15 O 0.5758(2) 0.3810(8) 0.1376(4) 0.051(3) Uani 1 1 d U
O31 O 0.66492(16) 0.3448(6) 0.3376(3) 0.023(2) Uani 1 1 d U
O32 O 0.66846(16) 0.2444(6) 0.4141(3) 0.026(3) Uani 1 1 d U
O33 O 0.67255(18) 0.3963(7) 0.4601(4) 0.035(3) Uani 1 1 d U
H33 H 0.6635 0.3792 0.4798 0.042 Uiso 1 1 d R
O34 O 0.66951(18) 0.4906(7) 0.3912(3) 0.032(3) Uani 1 1 d U
O35 O 0.69269(18) 0.2234(7) 0.3559(4) 0.038(3) Uani 1 1 d U
O36 O 0.70011(18) 0.2716(8) 0.4661(3) 0.036(3) Uani 1 1 d U
O37 O 0.70132(18) 0.5022(7) 0.4428(4) 0.037(3) Uani 1 1 d U
O38 O 0.69463(19) 0.4545(8) 0.3304(4) 0.041(3) Uani 1 1 d U
O39 O 0.72186(18) 0.3327(7) 0.3392(3) 0.034(3) Uani 1 1 d U
O40 O 0.7239(2) 0.2437(8) 0.4069(4) 0.046(3) Uani 1 1 d U
O41 O 0.72945(19) 0.3786(8) 0.4517(4) 0.044(3) Uani 1 1 d U
O42 O 0.7254(2) 0.4679(8) 0.3852(4) 0.047(3) Uani 1 1 d U
O43 O 0.6948(2) 0.3628(7) 0.3989(4) 0.038(3) Uani 1 1 d U
O44 O 0.63285(17) 0.3660(7) 0.4370(3) 0.029(3) Uani 1 1 d U
O45 O 0.59937(17) 0.2486(6) 0.4061(3) 0.027(3) Uani 1 1 d U
O46 O 0.57533(17) 0.3882(7) 0.3824(3) 0.029(3) Uani 1 1 d U
O47 O 0.60546(17) 0.5018(7) 0.4094(3) 0.032(3) Uani 1 1 d U
O48 O 0.6150(2) 0.2455(7) 0.4815(4) 0.043(3) Uani 1 1 d U
O49 O 0.5626(2) 0.2704(8) 0.4320(4) 0.045(3) Uani 1 1 d U
O50 O 0.56864(18) 0.5084(7) 0.4371(3) 0.038(3) Uani 1 1 d U
O51 O 0.62061(18) 0.4831(7) 0.4867(3) 0.037(3) Uani 1 1 d U
O52 O 0.60723(18) 0.3662(7) 0.5359(3) 0.032(3) Uani 1 1 d U
O53 O 0.5791(2) 0.2599(7) 0.5079(4) 0.039(3) Uani 1 1 d U
O54 O 0.5555(2) 0.3920(8) 0.4842(4) 0.043(3) Uani 1 1 d U
O55 O 0.58378(18) 0.4957(7) 0.5106(3) 0.036(3) Uani 1 1 d U
O56 O 0.59315(17) 0.3765(7) 0.4562(3) 0.029(3) Uani 1 1 d U
O57 O 0.60290(18) 0.3681(6) 0.3243(3) 0.026(2) Uani 1 1 d U
O58 O 0.62518(18) 0.2305(7) 0.2902(3) 0.033(3) Uani 1 1 d U
O59 O 0.65165(19) 0.3447(8) 0.2574(4) 0.042(3) Uani 1 1 d U
O60 O 0.63214(19) 0.4826(8) 0.2892(4) 0.041(3) Uani 1 1 d U
O61 O 0.58579(19) 0.2576(7) 0.2733(3) 0.034(3) Uani 1 1 d U
O62 O 0.6307(2) 0.2320(8) 0.2108(4) 0.045(3) Uani 1 1 d U
O63 O 0.6367(2) 0.4703(8) 0.2098(4) 0.048(3) Uani 1 1 d U
O64 O 0.59179(19) 0.4944(7) 0.2734(3) 0.035(3) Uani 1 1 d U
O65 O 0.57253(16) 0.3835(7) 0.2247(3) 0.028(3) Uani 1 1 d U
O66 O 0.59141(18) 0.2568(7) 0.1947(3) 0.034(3) Uani 1 1 d U
O67 O 0.6170(2) 0.3629(8) 0.1645(3) 0.041(3) Uani 1 1 d U
O68 O 0.59837(18) 0.4886(7) 0.1958(3) 0.033(3) Uani 1 1 d U
O69 O 0.61208(17) 0.3659(7) 0.2468(3) 0.028(3) Uani 1 1 d U
O70 O 0.63266(16) 0.2902(6) 0.3673(3) 0.022(2) Uani 1 1 d U
H70 H 0.6322 0.2297 0.3692 0.026 Uiso 1 1 d R
O71 O 0.63399(16) 0.4353(6) 0.3645(3) 0.022(2) Uani 1 1 d U
H71 H 0.6345 0.4957 0.3625 0.026 Uiso 1 1 d R
Zr4 Zr 0.65729(3) 0.85056(10) 0.90122(5) 0.0305(4) Uani 1 1 d .
Zr5 Zr 0.60620(3) 0.85885(10) 0.88773(5) 0.0290(4) Uani 1 1 d .
Zr6 Zr 0.63463(3) 0.87984(10) 0.80702(5) 0.0306(4) Uani 1 1 d .
W16 W 0.693102(12) 0.89902(5) 0.83204(2) 0.03500(18) Uani 1 1 d .
W17 W 0.697329(12) 0.72025(5) 0.88388(3) 0.03882(19) Uani 1 1 d .
W18 W 0.701399(12) 0.82511(5) 0.97014(2) 0.03647(18) Uani 1 1 d .
W19 W 0.693190(12) 1.00347(5) 0.91916(2) 0.03628(18) Uani 1 1 d .
W20 W 0.731652(12) 0.87451(6) 0.89963(3) 0.0428(2) Uani 1 1 d .
W21 W 0.621406(10) 0.82339(4) 0.989101(19) 0.02412(14) Uani 1 1 d .
W22 W 0.587041(11) 0.69908(4) 0.94309(2) 0.02988(16) Uani 1 1 d .
W23 W 0.558627(11) 0.86723(5) 0.92149(2) 0.03156(17) Uani 1 1 d .
W24 W 0.593577(11) 0.99146(4) 0.96523(2) 0.02931(16) Uani 1 1 d .
W25 W 0.574930(11) 0.83082(5) 1.01736(2) 0.03242(17) Uani 1 1 d .
W26 W 0.583497(11) 0.86976(4) 0.776439(19) 0.02614(15) Uani 1 1 d .
W27 W 0.616162(12) 0.74132(4) 0.73602(2) 0.03057(17) Uani 1 1 d .
W28 W 0.642298(13) 0.90720(5) 0.70739(2) 0.03700(19) Uani 1 1 d .
W29 W 0.610438(12) 1.03454(4) 0.75038(2) 0.03221(17) Uani 1 1 d .
W30 W 0.593281(13) 0.89477(5) 0.67994(2) 0.03501(18) Uani 1 1 d .
O16 O 0.6939(2) 0.9278(8) 0.7830(4) 0.048(3) Uani 1 1 d U
O17 O 0.7009(2) 0.6166(9) 0.8706(5) 0.060(4) Uani 1 1 d U
O18 O 0.7038(2) 0.7979(9) 1.0197(4) 0.053(4) Uani 1 1 d U
O19 O 0.6932(2) 1.1082(9) 0.9317(5) 0.062(4) Uani 1 1 d U
O20 O 0.7573(2) 0.8852(9) 0.8996(4) 0.056(4) Uani 1 1 d U
O21 O 0.64420(16) 0.8073(7) 1.0162(3) 0.030(3) Uani 1 1 d U
O22 O 0.5841(2) 0.5924(8) 0.9380(4) 0.047(3) Uani 1 1 d U
O23 O 0.5346(2) 0.8846(9) 0.9003(4) 0.050(3) Uani 1 1 d U
O24 O 0.59544(19) 1.0999(8) 0.9758(4) 0.042(3) Uani 1 1 d U
O25 O 0.56393(18) 0.8209(8) 1.0630(3) 0.040(3) Uani 1 1 d U
O26 O 0.56070(18) 0.8552(7) 0.7971(3) 0.032(3) Uani 1 1 d U
O27 O 0.6171(2) 0.6342(8) 0.7285(4) 0.044(3) Uani 1 1 d U
O28 O 0.6627(2) 0.9254(9) 0.6797(4) 0.051(4) Uani 1 1 d U
O29 O 0.6076(2) 1.1444(8) 0.7550(4) 0.052(4) Uani 1 1 d U
O30 O 0.5784(2) 0.9001(9) 0.6359(4) 0.058(4) Uani 1 1 d U
O72 O 0.66529(16) 0.8810(6) 0.8398(3) 0.023(2) Uani 1 1 d U
O73 O 0.67012(18) 0.7306(7) 0.8884(3) 0.034(3) Uani 1 1 d U
O74 O 0.67092(16) 0.8178(7) 0.9602(3) 0.030(3) Uani 1 1 d U
H74 H 0.6613 0.8139 0.9803 0.036 Uiso 1 1 d R
O75 O 0.66619(17) 0.9729(6) 0.9168(3) 0.027(3) Uani 1 1 d U
O76 O 0.6958(2) 0.7795(9) 0.8322(4) 0.049(4) Uani 1 1 d U
O77 O 0.70106(19) 0.7156(8) 0.9424(4) 0.046(3) Uani 1 1 d U
O78 O 0.69710(18) 0.9469(7) 0.9710(4) 0.036(3) Uani 1 1 d U
O79 O 0.69182(19) 1.0028(8) 0.8599(4) 0.042(3) Uani 1 1 d U
O80 O 0.72230(18) 0.9011(8) 0.8459(4) 0.043(3) Uani 1 1 d U
O81 O 0.7260(2) 0.7624(8) 0.8883(4) 0.050(4) Uani 1 1 d U
O82 O 0.72775(19) 0.8418(8) 0.9570(4) 0.044(3) Uani 1 1 d U
O83 O 0.7223(2) 0.9816(8) 0.9144(4) 0.047(3) Uani 1 1 d U
O84 O 0.69432(17) 0.8610(7) 0.9014(4) 0.031(3) Uani 1 1 d U
O85 O 0.63071(15) 0.8399(6) 0.9354(3) 0.018(2) Uani 1 1 d U
O86 O 0.59885(15) 0.7299(6) 0.8965(3) 0.019(2) Uani 1 1 d U
O87 O 0.57459(17) 0.8761(7) 0.8792(3) 0.029(3) Uani 1 1 d U
O88 O 0.60379(16) 0.9812(6) 0.9158(3) 0.024(2) Uani 1 1 d U
O89 O 0.61327(17) 0.7111(6) 0.9730(3) 0.029(3) Uani 1 1 d U
O90 O 0.56209(19) 0.7440(7) 0.9219(3) 0.037(3) Uani 1 1 d U
O91 O 0.56657(19) 0.9786(7) 0.9411(3) 0.035(3) Uani 1 1 d U
O92 O 0.61773(18) 0.9459(7) 0.9922(3) 0.032(3) Uani 1 1 d U
O93 O 0.60429(16) 0.8176(7) 1.0325(3) 0.024(2) Uani 1 1 d U
O94 O 0.57621(16) 0.7161(7) 0.9965(3) 0.031(3) Uani 1 1 d U
O95 O 0.55311(18) 0.8521(8) 0.9803(4) 0.043(3) Uani 1 1 d U
O96 O 0.58122(18) 0.9490(7) 1.0131(3) 0.033(3) Uani 1 1 d U
O97 O 0.59142(17) 0.8435(6) 0.9533(3) 0.024(3) Uani 1 1 d U
O98 O 0.60266(17) 0.8675(6) 0.8237(3) 0.024(2) Uani 1 1 d U
O99 O 0.63179(18) 0.7558(6) 0.7838(3) 0.028(3) Uani 1 1 d U
O100 O 0.65308(16) 0.9008(7) 0.7605(3) 0.026(3) Uani 1 1 d U
O101 O 0.62652(16) 1.0062(6) 0.7962(3) 0.025(2) Uani 1 1 d U
O102 O 0.59206(18) 0.7542(7) 0.7649(3) 0.033(3) Uani 1 1 d U
O103 O 0.63844(19) 0.7864(8) 0.7060(4) 0.041(3) Uani 1 1 d U
O104 O 0.6327(2) 1.0226(8) 0.7174(4) 0.043(3) Uani 1 1 d U
O105 O 0.58652(18) 0.9902(7) 0.7756(3) 0.034(3) Uani 1 1 d U
O106 O 0.57390(17) 0.8773(7) 0.7207(3) 0.028(3) Uani 1 1 d U
O107 O 0.59893(19) 0.7782(7) 0.6876(4) 0.037(3) Uani 1 1 d U
O108 O 0.62000(18) 0.9075(8) 0.6652(3) 0.037(3) Uani 1 1 d U
O109 O 0.59458(17) 1.0084(7) 0.6994(3) 0.033(3) Uani 1 1 d U
O110 O 0.61363(16) 0.8865(7) 0.7461(3) 0.023(2) Uani 1 1 d U
O111 O 0.63339(16) 0.7907(6) 0.8610(3) 0.021(2) Uani 1 1 d U
H111 H 0.6332 0.7306 0.8570 0.025 Uiso 1 1 d R
O112 O 0.63272(16) 0.9342(6) 0.8702(3) 0.021(2) Uani 1 1 d U
H112 H 0.6330 0.9943 0.8742 0.026 Uiso 1 1 d R
N1 N 0.60355(16) 0.0969(6) 0.1052(3) 0.032(3) Uani 1 1 d DU
C111 C 0.6168(2) 0.1760(8) 0.1123(4) 0.038(4) Uani 1 1 d DU
H11A H 0.6091 0.2205 0.1258 0.046 Uiso 1 1 calc R
H11B H 0.6286 0.1608 0.1308 0.046 Uiso 1 1 calc R
C112 C 0.6242(3) 0.2120(11) 0.0732(5) 0.052(5) Uani 1 1 d DU
H11C H 0.6294 0.1650 0.0568 0.062 Uiso 1 1 calc R
H11D H 0.6128 0.2392 0.0573 0.062 Uiso 1 1 calc R
C113 C 0.6406(3) 0.2767(12) 0.0819(5) 0.056(5) Uani 1 1 d DU
H11E H 0.6354 0.3227 0.0991 0.068 Uiso 1 1 calc R
H11F H 0.6520 0.2490 0.0974 0.068 Uiso 1 1 calc R
C114 C 0.6479(4) 0.3152(15) 0.0442(7) 0.085(8) Uani 1 1 d DU
H11G H 0.6584 0.3573 0.0515 0.128 Uiso 1 1 calc R
H11H H 0.6367 0.3434 0.0288 0.128 Uiso 1 1 calc R
H11I H 0.6534 0.2703 0.0275 0.128 Uiso 1 1 calc R
C121 C 0.6151(2) 0.0251(9) 0.0867(4) 0.041(4) Uani 1 1 d DU
H12A H 0.6194 0.0442 0.0600 0.050 Uiso 1 1 calc R
H12B H 0.6059 -0.0241 0.0818 0.050 Uiso 1 1 calc R
C122 C 0.6337(2) -0.0048(11) 0.1127(5) 0.049(5) Uani 1 1 d DU
H12C H 0.6437 0.0421 0.1156 0.059 Uiso 1 1 calc R
H12D H 0.6298 -0.0208 0.1401 0.059 Uiso 1 1 calc R
C123 C 0.6430(3) -0.0804(12) 0.0928(6) 0.060(6) Uani 1 1 d DU
H12E H 0.6332 -0.1281 0.0916 0.072 Uiso 1 1 calc R
H12F H 0.6457 -0.0651 0.0646 0.072 Uiso 1 1 calc R
C124 C 0.6621(3) -0.1101(14) 0.1143(8) 0.082(8) Uani 1 1 d DU
H12G H 0.6674 -0.1589 0.0998 0.124 Uiso 1 1 calc R
H12H H 0.6595 -0.1272 0.1421 0.124 Uiso 1 1 calc R
H12I H 0.6720 -0.0636 0.1152 0.124 Uiso 1 1 calc R
C131 C 0.5962(3) 0.0711(9) 0.1466(4) 0.040(4) Uani 1 1 d DU
H13A H 0.6080 0.0622 0.1658 0.049 Uiso 1 1 calc R
H13B H 0.5882 0.1188 0.1570 0.049 Uiso 1 1 calc R
C132 C 0.5832(3) -0.0099(10) 0.1455(5) 0.053(5) Uani 1 1 d DU
H13C H 0.5720 -0.0040 0.1244 0.064 Uiso 1 1 calc R
H13D H 0.5915 -0.0595 0.1384 0.064 Uiso 1 1 calc R
C133 C 0.5747(3) -0.0246(10) 0.1866(5) 0.051(5) Uani 1 1 d DU
H13E H 0.5692 -0.0833 0.1875 0.062 Uiso 1 1 calc R
H13F H 0.5858 -0.0201 0.2081 0.062 Uiso 1 1 calc R
C134 C 0.5586(3) 0.0371(13) 0.1953(7) 0.069(6) Uani 1 1 d DU
H13G H 0.5539 0.0258 0.2223 0.104 Uiso 1 1 calc R
H13H H 0.5474 0.0311 0.1748 0.104 Uiso 1 1 calc R
H13I H 0.5640 0.0954 0.1944 0.104 Uiso 1 1 calc R
C141 C 0.5856(2) 0.1168(10) 0.0758(4) 0.044(4) Uani 1 1 d DU
H14A H 0.5782 0.0631 0.0694 0.053 Uiso 1 1 calc R
H14B H 0.5907 0.1383 0.0502 0.053 Uiso 1 1 calc R
C142 C 0.5709(2) 0.1819(11) 0.0909(5) 0.046(4) Uani 1 1 d DU
H14C H 0.5628 0.1556 0.1118 0.055 Uiso 1 1 calc R
H14D H 0.5783 0.2310 0.1034 0.055 Uiso 1 1 calc R
C143 C 0.5570(3) 0.2125(13) 0.0555(6) 0.060(5) Uani 1 1 d DU
H14E H 0.5650 0.2430 0.0359 0.072 Uiso 1 1 calc R
H14F H 0.5506 0.1625 0.0415 0.072 Uiso 1 1 calc R
C144 C 0.5410(3) 0.2703(16) 0.0690(9) 0.096(9) Uani 1 1 d DU
H14G H 0.5322 0.2882 0.0454 0.144 Uiso 1 1 calc R
H14H H 0.5472 0.3208 0.0822 0.144 Uiso 1 1 calc R
H14I H 0.5329 0.2402 0.0883 0.144 Uiso 1 1 calc R
N2 N 0.53304(17) 0.1710(7) 0.3259(4) 0.053(3) Uani 1 1 d DU
C211 C 0.5219(3) 0.0995(11) 0.3464(5) 0.073(5) Uani 1 1 d DU
H21A H 0.5072 0.1081 0.3405 0.087 Uiso 1 1 calc R
H21B H 0.5255 0.0447 0.3338 0.087 Uiso 1 1 calc R
C212 C 0.5258(4) 0.0910(15) 0.3923(6) 0.096(8) Uani 1 1 d DU
H21C H 0.5404 0.0847 0.3990 0.116 Uiso 1 1 calc R
H21D H 0.5212 0.1432 0.4057 0.116 Uiso 1 1 calc R
C213 C 0.5148(5) 0.0146(17) 0.4077(8) 0.145(11) Uani 1 1 d DU
H21E H 0.5003 0.0229 0.4007 0.174 Uiso 1 1 calc R
H21F H 0.5191 -0.0360 0.3924 0.174 Uiso 1 1 calc R
C214 C 0.5174(6) -0.006(2) 0.4515(8) 0.184(17) Uani 1 1 d DU
H21G H 0.5090 -0.0552 0.4574 0.276 Uiso 1 1 calc R
H21H H 0.5134 0.0433 0.4674 0.276 Uiso 1 1 calc R
H21I H 0.5316 -0.0197 0.4587 0.276 Uiso 1 1 calc R
C221 C 0.55580(19) 0.1663(9) 0.3366(5) 0.045(4) Uani 1 1 d DU
H22A H 0.5624 0.2168 0.3251 0.054 Uiso 1 1 calc R
H22B H 0.5583 0.1684 0.3665 0.054 Uiso 1 1 calc R
C222 C 0.5654(2) 0.0858(10) 0.3206(6) 0.051(5) Uani 1 1 d DU
H22C H 0.5570 0.0358 0.3269 0.061 Uiso 1 1 calc R
H22D H 0.5657 0.0897 0.2907 0.061 Uiso 1 1 calc R
C223 C 0.5867(2) 0.0727(11) 0.3392(7) 0.055(5) Uani 1 1 d DU
H22E H 0.5951 0.1215 0.3317 0.066 Uiso 1 1 calc R
H22F H 0.5864 0.0721 0.3692 0.066 Uiso 1 1 calc R
C224 C 0.5960(3) -0.0086(12) 0.3255(7) 0.071(7) Uani 1 1 d DU
H22G H 0.6095 -0.0146 0.3387 0.107 Uiso 1 1 calc R
H22H H 0.5968 -0.0073 0.2960 0.107 Uiso 1 1 calc R
H22I H 0.5876 -0.0571 0.3330 0.107 Uiso 1 1 calc R
C231 C 0.5284(3) 0.1587(11) 0.2802(4) 0.060(4) Uani 1 1 d DU
H23A H 0.5342 0.1037 0.2721 0.072 Uiso 1 1 calc R
H23B H 0.5136 0.1550 0.2749 0.072 Uiso 1 1 calc R
C232 C 0.5363(3) 0.2294(14) 0.2537(5) 0.073(6) Uani 1 1 d DU
H23C H 0.5335 0.2862 0.2652 0.088 Uiso 1 1 calc R
H23D H 0.5511 0.2236 0.2519 0.088 Uiso 1 1 calc R
C233 C 0.5256(4) 0.2199(17) 0.2121(6) 0.104(8) Uani 1 1 d DU
H23E H 0.5296 0.1648 0.2002 0.125 Uiso 1 1 calc R
H23F H 0.5109 0.2175 0.2152 0.125 Uiso 1 1 calc R
C234 C 0.5297(7) 0.289(3) 0.1837(9) 0.197(19) Uani 1 1 d DU
H23G H 0.5223 0.2780 0.1575 0.295 Uiso 1 1 calc R
H23H H 0.5442 0.2906 0.1798 0.295 Uiso 1 1 calc R
H23I H 0.5254 0.3433 0.1947 0.295 Uiso 1 1 calc R
C241 C 0.5261(2) 0.2573(9) 0.3405(6) 0.057(5) Uani 1 1 d DU
H24A H 0.5331 0.3024 0.3258 0.068 Uiso 1 1 calc R
H24B H 0.5303 0.2630 0.3697 0.068 Uiso 1 1 calc R
C242 C 0.5034(3) 0.2725(13) 0.3347(9) 0.100(8) Uani 1 1 d DU
H24C H 0.4990 0.2585 0.3063 0.120 Uiso 1 1 calc R
H24D H 0.4965 0.2328 0.3526 0.120 Uiso 1 1 calc R
C243 C 0.4970(4) 0.3615(13) 0.3435(9) 0.102(9) Uani 1 1 d DU
H24E H 0.4820 0.3634 0.3412 0.122 Uiso 1 1 calc R
H24F H 0.5013 0.3749 0.3721 0.122 Uiso 1 1 calc R
C244 C 0.5046(7) 0.4291(18) 0.3173(12) 0.170(16) Uani 1 1 d DU
H24G H 0.4997 0.4848 0.3259 0.255 Uiso 1 1 calc R
H24H H 0.4998 0.4185 0.2890 0.255 Uiso 1 1 calc R
H24I H 0.5194 0.4288 0.3196 0.255 Uiso 1 1 calc R
N3 N 0.53741(18) 0.6340(7) 0.8143(3) 0.049(3) Uani 1 1 d DU
C311 C 0.5320(3) 0.6247(11) 0.7688(4) 0.060(5) Uani 1 1 d DU
H31A H 0.5171 0.6226 0.7646 0.072 Uiso 1 1 calc R
H31B H 0.5373 0.5692 0.7599 0.072 Uiso 1 1 calc R
C312 C 0.5398(3) 0.6945(12) 0.7415(4) 0.061(5) Uani 1 1 d DU
H31C H 0.5354 0.7510 0.7511 0.073 Uiso 1 1 calc R
H31D H 0.5547 0.6935 0.7431 0.073 Uiso 1 1 calc R
C313 C 0.5319(3) 0.6815(13) 0.6981(5) 0.065(6) Uani 1 1 d DU
H31E H 0.5352 0.6228 0.6895 0.078 Uiso 1 1 calc R
H31F H 0.5170 0.6873 0.6963 0.078 Uiso 1 1 calc R
C314 C 0.5405(5) 0.7438(18) 0.6694(6) 0.109(11) Uani 1 1 d DU
H31G H 0.5352 0.7316 0.6416 0.163 Uiso 1 1 calc R
H31H H 0.5553 0.7386 0.6710 0.163 Uiso 1 1 calc R
H31I H 0.5368 0.8020 0.6768 0.163 Uiso 1 1 calc R
C321 C 0.5286(2) 0.7169(9) 0.8298(6) 0.051(4) Uani 1 1 d DU
H32A H 0.5355 0.7657 0.8176 0.061 Uiso 1 1 calc R
H32B H 0.5315 0.7200 0.8596 0.061 Uiso 1 1 calc R
C322 C 0.5058(2) 0.7253(16) 0.8201(9) 0.097(8) Uani 1 1 d DU
H32C H 0.5034 0.7452 0.7917 0.116 Uiso 1 1 calc R
H32D H 0.4995 0.6683 0.8221 0.116 Uiso 1 1 calc R
C323 C 0.4961(3) 0.785(2) 0.8474(10) 0.121(10) Uani 1 1 d DU
H32E H 0.5027 0.8416 0.8460 0.146 Uiso 1 1 calc R
H32F H 0.4982 0.7641 0.8757 0.146 Uiso 1 1 calc R
C324 C 0.4740(3) 0.795(2) 0.8369(12) 0.138(14) Uani 1 1 d DU
H32G H 0.4683 0.8354 0.8556 0.207 Uiso 1 1 calc R
H32H H 0.4673 0.7394 0.8391 0.207 Uiso 1 1 calc R
H32I H 0.4719 0.8162 0.8090 0.207 Uiso 1 1 calc R
C331 C 0.5285(3) 0.5573(10) 0.8345(5) 0.071(6) Uani 1 1 d DU
H33A H 0.5139 0.5554 0.8264 0.086 Uiso 1 1 calc R
H33B H 0.5346 0.5053 0.8237 0.086 Uiso 1 1 calc R
C332 C 0.5309(4) 0.5534(11) 0.8804(5) 0.064(6) Uani 1 1 d DU
H33C H 0.5243 0.6038 0.8920 0.077 Uiso 1 1 calc R
H33D H 0.5454 0.5551 0.8893 0.077 Uiso 1 1 calc R
C333 C 0.5215(5) 0.4726(15) 0.8961(6) 0.108(9) Uani 1 1 d DU
H33E H 0.5071 0.4713 0.8871 0.130 Uiso 1 1 calc R
H33F H 0.5281 0.4226 0.8842 0.130 Uiso 1 1 calc R
C334 C 0.5237(5) 0.4660(17) 0.9411(6) 0.107(10) Uani 1 1 d DU
H33G H 0.5170 0.4139 0.9498 0.160 Uiso 1 1 calc R
H33H H 0.5174 0.5159 0.9531 0.160 Uiso 1 1 calc R
H33I H 0.5380 0.4639 0.9502 0.160 Uiso 1 1 calc R
C341 C 0.56020(19) 0.6385(10) 0.8228(6) 0.058(5) Uani 1 1 d DU
H34A H 0.5633 0.6384 0.8526 0.069 Uiso 1 1 calc R
H34B H 0.5652 0.6930 0.8120 0.069 Uiso 1 1 calc R
C342 C 0.5714(3) 0.5647(14) 0.8041(7) 0.078(6) Uani 1 1 d DU
H34C H 0.5633 0.5118 0.8055 0.094 Uiso 1 1 calc R
H34D H 0.5731 0.5771 0.7751 0.094 Uiso 1 1 calc R
C343 C 0.5916(3) 0.5513(12) 0.8259(8) 0.072(6) Uani 1 1 d DU
H34E H 0.6010 0.5960 0.8172 0.086 Uiso 1 1 calc R
H34F H 0.5903 0.5585 0.8554 0.086 Uiso 1 1 calc R
C344 C 0.6006(4) 0.4676(14) 0.8190(14) 0.160(16) Uani 1 1 d DU
H34G H 0.6137 0.4635 0.8342 0.240 Uiso 1 1 calc R
H34H H 0.6024 0.4604 0.7899 0.240 Uiso 1 1 calc R
H34I H 0.5916 0.4228 0.8280 0.240 Uiso 1 1 calc R
N4 N 0.61601(18) 0.6304(7) 0.5981(3) 0.051(3) Uani 1 1 d DU
C411 C 0.6008(2) 0.6554(11) 0.5640(4) 0.056(4) Uani 1 1 d DU
H41A H 0.5945 0.6025 0.5527 0.067 Uiso 1 1 calc R
H41B H 0.6082 0.6820 0.5422 0.067 Uiso 1 1 calc R
C412 C 0.5841(3) 0.7157(14) 0.5747(6) 0.074(6) Uani 1 1 d DU
H41C H 0.5762 0.6894 0.5958 0.089 Uiso 1 1 calc R
H41D H 0.5901 0.7693 0.5858 0.089 Uiso 1 1 calc R
C413 C 0.5705(3) 0.7355(15) 0.5380(6) 0.086(7) Uani 1 1 d DU
H41E H 0.5785 0.7603 0.5167 0.104 Uiso 1 1 calc R
H41F H 0.5644 0.6817 0.5272 0.104 Uiso 1 1 calc R
C414 C 0.5540(3) 0.7961(14) 0.5466(8) 0.080(7) Uani 1 1 d DU
H41G H 0.5460 0.8090 0.5214 0.120 Uiso 1 1 calc R
H41H H 0.5599 0.8489 0.5581 0.120 Uiso 1 1 calc R
H41I H 0.5453 0.7701 0.5662 0.120 Uiso 1 1 calc R
C421 C 0.6286(3) 0.7083(9) 0.6120(5) 0.054(4) Uani 1 1 d DU
H42A H 0.6195 0.7550 0.6191 0.065 Uiso 1 1 calc R
H42B H 0.6371 0.6932 0.6368 0.065 Uiso 1 1 calc R
C422 C 0.6423(4) 0.7403(14) 0.5799(6) 0.081(7) Uani 1 1 d DU
H42C H 0.6509 0.6929 0.5714 0.097 Uiso 1 1 calc R
H42D H 0.6339 0.7599 0.5558 0.097 Uiso 1 1 calc R
C423 C 0.6553(4) 0.8126(17) 0.5963(7) 0.110(9) Uani 1 1 d DU
H42E H 0.6464 0.8597 0.6043 0.132 Uiso 1 1 calc R
H42F H 0.6631 0.7928 0.6210 0.132 Uiso 1 1 calc R
C424 C 0.6696(4) 0.8470(18) 0.5675(9) 0.106(10) Uani 1 1 d DU
H42G H 0.6773 0.8942 0.5803 0.159 Uiso 1 1 calc R
H42H H 0.6620 0.8677 0.5429 0.159 Uiso 1 1 calc R
H42I H 0.6788 0.8017 0.5602 0.159 Uiso 1 1 calc R
C431 C 0.6296(3) 0.5609(10) 0.5833(5) 0.057(5) Uani 1 1 d DU
H43A H 0.6210 0.5116 0.5745 0.069 Uiso 1 1 calc R
H43B H 0.6360 0.5824 0.5590 0.069 Uiso 1 1 calc R
C432 C 0.6460(3) 0.5290(12) 0.6134(6) 0.066(5) Uani 1 1 d DU
H43C H 0.6555 0.5764 0.6201 0.079 Uiso 1 1 calc R
H43D H 0.6398 0.5125 0.6388 0.079 Uiso 1 1 calc R
C433 C 0.6576(4) 0.4548(15) 0.5988(7) 0.100(9) Uani 1 1 d DU
H43E H 0.6632 0.4700 0.5726 0.121 Uiso 1 1 calc R
H43F H 0.6483 0.4060 0.5937 0.121 Uiso 1 1 calc R
C434 C 0.6745(4) 0.4277(16) 0.6281(9) 0.107(10) Uani 1 1 d DU
H43G H 0.6812 0.3778 0.6173 0.160 Uiso 1 1 calc R
H43H H 0.6691 0.4129 0.6541 0.160 Uiso 1 1 calc R
H43I H 0.6841 0.4746 0.6321 0.160 Uiso 1 1 calc R
C441 C 0.6052(3) 0.6031(12) 0.6352(5) 0.071(6) Uani 1 1 d DU
H44A H 0.5973 0.6526 0.6440 0.086 Uiso 1 1 calc R
H44B H 0.6156 0.5908 0.6573 0.086 Uiso 1 1 calc R
C442 C 0.5910(3) 0.5262(12) 0.6313(7) 0.079(6) Uani 1 1 d DU
H44C H 0.5989 0.4726 0.6312 0.095 Uiso 1 1 calc R
H44D H 0.5825 0.5297 0.6056 0.095 Uiso 1 1 calc R
C443 C 0.5779(4) 0.5281(15) 0.6678(8) 0.102(9) Uani 1 1 d DU
H44E H 0.5868 0.5276 0.6930 0.123 Uiso 1 1 calc R
H44F H 0.5702 0.5822 0.6672 0.123 Uiso 1 1 calc R
C444 C 0.5638(5) 0.456(2) 0.6689(9) 0.147(15) Uani 1 1 d DU
H44G H 0.5560 0.4613 0.6930 0.220 Uiso 1 1 calc R
H44H H 0.5713 0.4025 0.6699 0.220 Uiso 1 1 calc R
H44I H 0.5546 0.4575 0.6444 0.220 Uiso 1 1 calc R
N5 N 0.67255(18) 0.0360(8) 0.2712(4) 0.061(4) Uani 1 1 d DU
C511 C 0.6617(3) 0.0773(10) 0.3056(5) 0.063(5) Uani 1 1 d DU
H51A H 0.6699 0.1263 0.3158 0.076 Uiso 1 1 calc R
H51B H 0.6488 0.1007 0.2937 0.076 Uiso 1 1 calc R
C512 C 0.6571(3) 0.0228(11) 0.3417(5) 0.070(5) Uani 1 1 d DU
H51C H 0.6494 -0.0286 0.3324 0.084 Uiso 1 1 calc R
H51D H 0.6698 0.0040 0.3564 0.084 Uiso 1 1 calc R
C513 C 0.6447(3) 0.0751(12) 0.3696(6) 0.067(5) Uani 1 1 d DU
H51E H 0.6516 0.1305 0.3750 0.081 Uiso 1 1 calc R
H51F H 0.6314 0.0871 0.3556 0.081 Uiso 1 1 calc R
C514 C 0.6416(4) 0.0334(15) 0.4088(6) 0.091(8) Uani 1 1 d DU
H51G H 0.6338 0.0712 0.4255 0.137 Uiso 1 1 calc R
H51H H 0.6547 0.0216 0.4231 0.137 Uiso 1 1 calc R
H51I H 0.6343 -0.0203 0.4040 0.137 Uiso 1 1 calc R
C521 C 0.6609(2) -0.0397(9) 0.2532(6) 0.061(5) Uani 1 1 d DU
H52A H 0.6600 -0.0830 0.2749 0.073 Uiso 1 1 calc R
H52B H 0.6689 -0.0651 0.2320 0.073 Uiso 1 1 calc R
C522 C 0.6396(2) -0.0234(11) 0.2345(7) 0.065(5) Uani 1 1 d DU
H52C H 0.6316 0.0049 0.2548 0.078 Uiso 1 1 calc R
H52D H 0.6403 0.0159 0.2111 0.078 Uiso 1 1 calc R
C523 C 0.6292(3) -0.1033(12) 0.2205(6) 0.068(6) Uani 1 1 d DU
H52E H 0.6165 -0.0878 0.2049 0.081 Uiso 1 1 calc R
H52F H 0.6378 -0.1335 0.2018 0.081 Uiso 1 1 calc R
C524 C 0.6244(5) -0.1625(14) 0.2533(8) 0.090(8) Uani 1 1 d DU
H52G H 0.6178 -0.2134 0.2416 0.135 Uiso 1 1 calc R
H52H H 0.6154 -0.1341 0.2715 0.135 Uiso 1 1 calc R
H52I H 0.6369 -0.1791 0.2688 0.135 Uiso 1 1 calc R
C531 C 0.6745(3) 0.1078(10) 0.2408(5) 0.069(5) Uani 1 1 d DU
H53A H 0.6821 0.1552 0.2544 0.082 Uiso 1 1 calc R
H53B H 0.6608 0.1293 0.2326 0.082 Uiso 1 1 calc R
C532 C 0.6850(5) 0.0833(15) 0.2022(7) 0.113(9) Uani 1 1 d DU
H53C H 0.6979 0.0538 0.2093 0.136 Uiso 1 1 calc R
H53D H 0.6763 0.0452 0.1846 0.136 Uiso 1 1 calc R
C533 C 0.6886(6) 0.1673(17) 0.1808(10) 0.151(12) Uani 1 1 d DU
H53E H 0.6754 0.1928 0.1721 0.181 Uiso 1 1 calc R
H53F H 0.6956 0.2069 0.2004 0.181 Uiso 1 1 calc R
C534 C 0.7005(6) 0.159(2) 0.1451(10) 0.172(17) Uani 1 1 d DU
H53G H 0.7021 0.2159 0.1328 0.258 Uiso 1 1 calc R
H53H H 0.6937 0.1211 0.1253 0.258 Uiso 1 1 calc R
H53I H 0.7139 0.1363 0.1535 0.258 Uiso 1 1 calc R
C541 C 0.6931(2) 0.0014(11) 0.2863(6) 0.069(5) Uani 1 1 d DU
H54A H 0.6992 -0.0280 0.2634 0.082 Uiso 1 1 calc R
H54B H 0.6912 -0.0419 0.3075 0.082 Uiso 1 1 calc R
C542 C 0.7082(3) 0.0682(13) 0.3037(8) 0.091(7) Uani 1 1 d DU
H54C H 0.7112 0.1089 0.2820 0.109 Uiso 1 1 calc R
H54D H 0.7019 0.1006 0.3254 0.109 Uiso 1 1 calc R
C543 C 0.7275(3) 0.028(2) 0.3208(9) 0.124(10) Uani 1 1 d DU
H54E H 0.7315 -0.0176 0.3023 0.149 Uiso 1 1 calc R
H54F H 0.7383 0.0722 0.3221 0.149 Uiso 1 1 calc R
C544 C 0.7256(7) -0.007(4) 0.3617(11) 0.25(2) Uani 1 1 d DU
H54G H 0.7384 -0.0340 0.3712 0.379 Uiso 1 1 calc R
H54H H 0.7149 -0.0504 0.3606 0.379 Uiso 1 1 calc R
H54I H 0.7224 0.0384 0.3804 0.379 Uiso 1 1 calc R
N6 N 0.56428(17) 1.1513(7) 0.8545(3) 0.048(3) Uani 1 1 d DU
C611 C 0.58686(18) 1.1332(9) 0.8539(5) 0.045(4) Uani 1 1 d DU
H61A H 0.5901 1.0829 0.8713 0.054 Uiso 1 1 calc R
H61B H 0.5898 1.1176 0.8258 0.054 Uiso 1 1 calc R
C612 C 0.6008(2) 1.2059(11) 0.8679(7) 0.066(5) Uani 1 1 d DU
H61C H 0.6000 1.2524 0.8475 0.079 Uiso 1 1 calc R
H61D H 0.5966 1.2291 0.8940 0.079 Uiso 1 1 calc R
C613 C 0.6221(2) 1.1722(11) 0.8733(8) 0.066(6) Uani 1 1 d DU
H61E H 0.6229 1.1304 0.8958 0.080 Uiso 1 1 calc R
H61F H 0.6254 1.1418 0.8482 0.080 Uiso 1 1 calc R
C614 C 0.6373(3) 1.2408(13) 0.8820(10) 0.110(11) Uani 1 1 d DU
H61G H 0.6508 1.2155 0.8853 0.165 Uiso 1 1 calc R
H61H H 0.6343 1.2705 0.9071 0.165 Uiso 1 1 calc R
H61I H 0.6368 1.2816 0.8594 0.165 Uiso 1 1 calc R
C621 C 0.5592(3) 1.2335(10) 0.8316(5) 0.066(5) Uani 1 1 d DU
H62A H 0.5672 1.2806 0.8444 0.079 Uiso 1 1 calc R
H62B H 0.5447 1.2468 0.8342 0.079 Uiso 1 1 calc R
C622 C 0.5631(3) 1.2297(11) 0.7866(5) 0.063(6) Uani 1 1 d DU
H62C H 0.5773 1.2130 0.7838 0.076 Uiso 1 1 calc R
H62D H 0.5544 1.1853 0.7733 0.076 Uiso 1 1 calc R
C623 C 0.5592(4) 1.3135(13) 0.7655(7) 0.087(7) Uani 1 1 d DU
H62E H 0.5672 1.3586 0.7799 0.104 Uiso 1 1 calc R
H62F H 0.5636 1.3096 0.7375 0.104 Uiso 1 1 calc R
C624 C 0.5375(4) 1.3379(15) 0.7637(9) 0.099(9) Uani 1 1 d DU
H62G H 0.5357 1.3937 0.7505 0.148 Uiso 1 1 calc R
H62H H 0.5329 1.3411 0.7913 0.148 Uiso 1 1 calc R
H62I H 0.5295 1.2951 0.7481 0.148 Uiso 1 1 calc R
C631 C 0.5538(2) 1.0739(10) 0.8349(6) 0.058(5) Uani 1 1 d DU
H63A H 0.5588 1.0664 0.8075 0.069 Uiso 1 1 calc R
H63B H 0.5579 1.0229 0.8511 0.069 Uiso 1 1 calc R
C632 C 0.5310(2) 1.0754(14) 0.8304(8) 0.080(6) Uani 1 1 d DU
H63C H 0.5257 1.0832 0.8575 0.097 Uiso 1 1 calc R
H63D H 0.5265 1.1248 0.8134 0.097 Uiso 1 1 calc R
C633 C 0.5222(3) 0.9954(14) 0.8115(7) 0.078(6) Uani 1 1 d DU
H63E H 0.5276 0.9874 0.7846 0.093 Uiso 1 1 calc R
H63F H 0.5266 0.9461 0.8287 0.093 Uiso 1 1 calc R
C634 C 0.4997(3) 0.9954(18) 0.8064(9) 0.104(10) Uani 1 1 d DU
H63G H 0.4951 0.9408 0.7947 0.156 Uiso 1 1 calc R
H63H H 0.4952 1.0422 0.7884 0.156 Uiso 1 1 calc R
H63I H 0.4941 1.0031 0.8330 0.156 Uiso 1 1 calc R
C641 C 0.5591(3) 1.1618(13) 0.8982(4) 0.074(6) Uani 1 1 d DU
H64A H 0.5705 1.1917 0.9130 0.089 Uiso 1 1 calc R
H64B H 0.5583 1.1041 0.9103 0.089 Uiso 1 1 calc R
C642 C 0.5399(4) 1.209(2) 0.9063(5) 0.112(9) Uani 1 1 d DU
H64C H 0.5410 1.2697 0.8976 0.135 Uiso 1 1 calc R
H64D H 0.5283 1.1832 0.8904 0.135 Uiso 1 1 calc R
C643 C 0.5365(4) 1.205(2) 0.9512(6) 0.127(11) Uani 1 1 d DU
H64E H 0.5497 1.2034 0.9669 0.152 Uiso 1 1 calc R
H64F H 0.5294 1.2579 0.9592 0.152 Uiso 1 1 calc R
C644 C 0.5244(7) 1.130(3) 0.9615(11) 0.21(2) Uani 1 1 d DU
H64G H 0.5229 1.1284 0.9908 0.317 Uiso 1 1 calc R
H64H H 0.5313 1.0777 0.9533 0.317 Uiso 1 1 calc R
H64I H 0.5111 1.1330 0.9471 0.317 Uiso 1 1 calc R
N7 N 0.62384(17) 0.5974(7) 1.0915(3) 0.052(3) Uani 1 1 d DU
C711 C 0.6355(2) 0.6281(10) 1.0562(5) 0.049(4) Uani 1 1 d DU
H71A H 0.6429 0.6806 1.0647 0.058 Uiso 1 1 calc R
H71B H 0.6257 0.6436 1.0335 0.058 Uiso 1 1 calc R
C712 C 0.6504(3) 0.5641(11) 1.0407(6) 0.063(5) Uani 1 1 d DU
H71C H 0.6595 0.5432 1.0636 0.076 Uiso 1 1 calc R
H71D H 0.6431 0.5145 1.0284 0.076 Uiso 1 1 calc R
C713 C 0.6626(3) 0.6067(12) 1.0094(7) 0.068(6) Uani 1 1 d DU
H71E H 0.6535 0.6330 0.9881 0.081 Uiso 1 1 calc R
H71F H 0.6710 0.6525 1.0225 0.081 Uiso 1 1 calc R
C714 C 0.6760(4) 0.5432(15) 0.9904(9) 0.095(9) Uani 1 1 d DU
H71G H 0.6838 0.5720 0.9702 0.142 Uiso 1 1 calc R
H71H H 0.6677 0.4984 0.9770 0.142 Uiso 1 1 calc R
H71I H 0.6852 0.5177 1.0114 0.142 Uiso 1 1 calc R
C721 C 0.6383(3) 0.5781(10) 1.1285(5) 0.053(5) Uani 1 1 d DU
H72A H 0.6304 0.5581 1.1511 0.064 Uiso 1 1 calc R
H72B H 0.6475 0.5312 1.1215 0.064 Uiso 1 1 calc R
C722 C 0.6509(4) 0.6546(12) 1.1429(6) 0.078(7) Uani 1 1 d DU
H72C H 0.6588 0.6748 1.1203 0.094 Uiso 1 1 calc R
H72D H 0.6419 0.7014 1.1501 0.094 Uiso 1 1 calc R
C723 C 0.6650(3) 0.6344(13) 1.1785(6) 0.074(6) Uani 1 1 d DU
H72E H 0.6569 0.6170 1.2013 0.089 Uiso 1 1 calc R
H72F H 0.6733 0.5847 1.1716 0.089 Uiso 1 1 calc R
C724 C 0.6787(4) 0.7045(15) 1.1929(9) 0.100(9) Uani 1 1 d DU
H72G H 0.6872 0.6850 1.2165 0.151 Uiso 1 1 calc R
H72H H 0.6707 0.7538 1.2006 0.151 Uiso 1 1 calc R
H72I H 0.6872 0.7209 1.1711 0.151 Uiso 1 1 calc R
C731 C 0.6093(2) 0.6687(9) 1.1012(6) 0.057(5) Uani 1 1 d DU
H73A H 0.6172 0.7217 1.1062 0.069 Uiso 1 1 calc R
H73B H 0.6001 0.6786 1.0769 0.069 Uiso 1 1 calc R
C732 C 0.5967(4) 0.6542(11) 1.1369(7) 0.073(6) Uani 1 1 d DU
H73C H 0.5856 0.6143 1.1285 0.087 Uiso 1 1 calc R
H73D H 0.6052 0.6261 1.1587 0.087 Uiso 1 1 calc R
C733 C 0.5878(3) 0.7333(11) 1.1537(6) 0.060(5) Uani 1 1 d DU
H73E H 0.5987 0.7746 1.1607 0.072 Uiso 1 1 calc R
H73F H 0.5786 0.7596 1.1324 0.072 Uiso 1 1 calc R
C734 C 0.5764(3) 0.7185(14) 1.1902(6) 0.070(7) Uani 1 1 d DU
H73G H 0.5711 0.7729 1.1995 0.105 Uiso 1 1 calc R
H73H H 0.5855 0.6938 1.2118 0.105 Uiso 1 1 calc R
H73I H 0.5653 0.6790 1.1835 0.105 Uiso 1 1 calc R
C741 C 0.6127(3) 0.5138(9) 1.0825(5) 0.060(5) Uani 1 1 d DU
H74A H 0.6228 0.4689 1.0777 0.072 Uiso 1 1 calc R
H74B H 0.6057 0.4970 1.1069 0.072 Uiso 1 1 calc R
C742 C 0.5974(3) 0.5159(11) 1.0464(6) 0.076(6) Uani 1 1 d DU
H74C H 0.5861 0.5540 1.0526 0.091 Uiso 1 1 calc R
H74D H 0.6038 0.5398 1.0226 0.091 Uiso 1 1 calc R
C743 C 0.5893(3) 0.4285(11) 1.0360(6) 0.068(6) Uani 1 1 d DU
H74E H 0.6006 0.3923 1.0283 0.081 Uiso 1 1 calc R
H74F H 0.5840 0.4035 1.0608 0.081 Uiso 1 1 calc R
C744 C 0.5731(4) 0.4239(18) 1.0029(9) 0.122(12) Uani 1 1 d DU
H74G H 0.5693 0.3642 0.9982 0.183 Uiso 1 1 calc R
H74H H 0.5780 0.4482 0.9780 0.183 Uiso 1 1 calc R
H74I H 0.5614 0.4564 1.0107 0.183 Uiso 1 1 calc R
N8 N 0.5533(2) 0.6536(8) 0.3341(4) 0.061(4) Uani 1 1 d DU
C811 C 0.5442(4) 0.6420(13) 0.3744(5) 0.108(8) Uani 1 1 d DU
H81A H 0.5295 0.6457 0.3687 0.130 Uiso 1 1 calc R
H81B H 0.5471 0.5821 0.3826 0.130 Uiso 1 1 calc R
C812 C 0.5488(4) 0.694(2) 0.4115(6) 0.149(11) Uani 1 1 d DU
H81C H 0.5485 0.7557 0.4043 0.179 Uiso 1 1 calc R
H81D H 0.5625 0.6804 0.4234 0.179 Uiso 1 1 calc R
C813 C 0.5334(5) 0.676(2) 0.4425(7) 0.159(13) Uani 1 1 d DU
H81E H 0.5299 0.6149 0.4415 0.191 Uiso 1 1 calc R
H81F H 0.5395 0.6888 0.4700 0.191 Uiso 1 1 calc R
C814 C 0.5148(5) 0.727(3) 0.4358(12) 0.175(17) Uani 1 1 d DU
H81G H 0.5054 0.7117 0.4565 0.262 Uiso 1 1 calc R
H81H H 0.5085 0.7140 0.4088 0.262 Uiso 1 1 calc R
H81I H 0.5180 0.7876 0.4377 0.262 Uiso 1 1 calc R
C821 C 0.5436(3) 0.5865(11) 0.3058(4) 0.067(5) Uani 1 1 d DU
H82A H 0.5484 0.5301 0.3160 0.081 Uiso 1 1 calc R
H82B H 0.5289 0.5884 0.3090 0.081 Uiso 1 1 calc R
C822 C 0.5464(3) 0.5882(12) 0.2608(4) 0.062(5) Uani 1 1 d DU
H82C H 0.5606 0.5734 0.2562 0.074 Uiso 1 1 calc R
H82D H 0.5439 0.6468 0.2504 0.074 Uiso 1 1 calc R
C823 C 0.5324(3) 0.5263(12) 0.2375(5) 0.067(6) Uani 1 1 d DU
H82E H 0.5349 0.4680 0.2483 0.081 Uiso 1 1 calc R
H82F H 0.5183 0.5416 0.2422 0.081 Uiso 1 1 calc R
C824 C 0.5349(4) 0.5257(17) 0.1931(5) 0.092(9) Uani 1 1 d DU
H82G H 0.5255 0.4843 0.1800 0.138 Uiso 1 1 calc R
H82H H 0.5487 0.5097 0.1881 0.138 Uiso 1 1 calc R
H82I H 0.5320 0.5827 0.1820 0.138 Uiso 1 1 calc R
C831 C 0.5493(2) 0.7433(9) 0.3181(6) 0.063(5) Uani 1 1 d DU
H83A H 0.5560 0.7497 0.2923 0.076 Uiso 1 1 calc R
H83B H 0.5557 0.7845 0.3377 0.076 Uiso 1 1 calc R
C832 C 0.5270(3) 0.7672(10) 0.3105(7) 0.070(6) Uani 1 1 d DU
H83C H 0.5203 0.7267 0.2909 0.084 Uiso 1 1 calc R
H83D H 0.5202 0.7635 0.3363 0.084 Uiso 1 1 calc R
C833 C 0.5253(3) 0.8578(11) 0.2937(8) 0.075(7) Uani 1 1 d DU
H83E H 0.5338 0.8966 0.3111 0.090 Uiso 1 1 calc R
H83F H 0.5301 0.8591 0.2660 0.090 Uiso 1 1 calc R
C834 C 0.5039(3) 0.8876(17) 0.2925(11) 0.122(12) Uani 1 1 d DU
H83G H 0.5029 0.9453 0.2811 0.182 Uiso 1 1 calc R
H83H H 0.4992 0.8882 0.3201 0.182 Uiso 1 1 calc R
H83I H 0.4954 0.8488 0.2755 0.182 Uiso 1 1 calc R
C841 C 0.5760(2) 0.6362(11) 0.3356(7) 0.081(6) Uani 1 1 d DU
H84A H 0.5800 0.6273 0.3074 0.097 Uiso 1 1 calc R
H84B H 0.5788 0.5824 0.3507 0.097 Uiso 1 1 calc R
C842 C 0.5895(2) 0.7068(12) 0.3552(7) 0.069(5) Uani 1 1 d DU
H84C H 0.5867 0.7617 0.3410 0.083 Uiso 1 1 calc R
H84D H 0.5865 0.7140 0.3841 0.083 Uiso 1 1 calc R
C843 C 0.6114(3) 0.6822(14) 0.3525(8) 0.091(7) Uani 1 1 d DU
H84E H 0.6135 0.6238 0.3634 0.109 Uiso 1 1 calc R
H84F H 0.6147 0.6820 0.3237 0.109 Uiso 1 1 calc R
C844 C 0.6250(4) 0.743(2) 0.3760(10) 0.137(13) Uani 1 1 d DU
H84G H 0.6391 0.7266 0.3733 0.206 Uiso 1 1 calc R
H84H H 0.6221 0.7418 0.4047 0.206 Uiso 1 1 calc R
H84I H 0.6228 0.8011 0.3653 0.206 Uiso 1 1 calc R
N9 N 0.6284(2) 0.1214(9) 0.5922(4) 0.081(4) Uani 1 1 d DU
C911 C 0.6118(3) 0.1868(12) 0.5979(7) 0.083(6) Uani 1 1 d DU
H91A H 0.6181 0.2424 0.6050 0.099 Uiso 1 1 calc R
H91B H 0.6038 0.1939 0.5717 0.099 Uiso 1 1 calc R
C912 C 0.5975(4) 0.1635(15) 0.6304(8) 0.099(8) Uani 1 1 d DU
H91C H 0.5913 0.1072 0.6241 0.119 Uiso 1 1 calc R
H91D H 0.6051 0.1595 0.6571 0.119 Uiso 1 1 calc R
C913 C 0.5812(4) 0.2306(15) 0.6320(10) 0.107(9) Uani 1 1 d DU
H91E H 0.5877 0.2867 0.6376 0.128 Uiso 1 1 calc R
H91F H 0.5738 0.2339 0.6051 0.128 Uiso 1 1 calc R
C914 C 0.5666(5) 0.214(2) 0.6633(12) 0.157(16) Uani 1 1 d DU
H91G H 0.5566 0.2600 0.6628 0.236 Uiso 1 1 calc R
H91H H 0.5738 0.2118 0.6902 0.236 Uiso 1 1 calc R
H91I H 0.5598 0.1594 0.6576 0.236 Uiso 1 1 calc R
C921 C 0.6194(3) 0.0342(10) 0.5810(6) 0.080(5) Uani 1 1 d DU
H92A H 0.6305 -0.0055 0.5754 0.097 Uiso 1 1 calc R
H92B H 0.6126 0.0115 0.6046 0.097 Uiso 1 1 calc R
C922 C 0.6045(4) 0.0369(13) 0.5444(7) 0.113(8) Uani 1 1 d DU
H92C H 0.5919 0.0652 0.5518 0.136 Uiso 1 1 calc R
H92D H 0.6102 0.0707 0.5225 0.136 Uiso 1 1 calc R
C923 C 0.5998(5) -0.0518(16) 0.5295(9) 0.139(11) Uani 1 1 d DU
H92E H 0.5964 -0.0879 0.5527 0.167 Uiso 1 1 calc R
H92F H 0.5878 -0.0500 0.5099 0.167 Uiso 1 1 calc R
C924 C 0.6170(6) -0.091(2) 0.5094(13) 0.180(17) Uani 1 1 d DU
H92G H 0.6133 -0.1489 0.5004 0.270 Uiso 1 1 calc R
H92H H 0.6288 -0.0935 0.5288 0.270 Uiso 1 1 calc R
H92I H 0.6202 -0.0564 0.4859 0.270 Uiso 1 1 calc R
C931 C 0.6410(3) 0.1583(12) 0.5595(5) 0.071(6) Uani 1 1 d DU
H93A H 0.6473 0.2118 0.5701 0.085 Uiso 1 1 calc R
H93B H 0.6318 0.1736 0.5358 0.085 Uiso 1 1 calc R
C932 C 0.6575(3) 0.1008(12) 0.5450(7) 0.087(7) Uani 1 1 d DU
H93C H 0.6644 0.0716 0.5685 0.105 Uiso 1 1 calc R
H93D H 0.6514 0.0566 0.5265 0.105 Uiso 1 1 calc R
C933 C 0.6725(3) 0.1519(17) 0.5231(6) 0.089(7) Uani 1 1 d DU
H93E H 0.6804 0.1127 0.5067 0.107 Uiso 1 1 calc R
H93F H 0.6651 0.1917 0.5041 0.107 Uiso 1 1 calc R
C934 C 0.6867(4) 0.202(2) 0.5504(8) 0.133(13) Uani 1 1 d DU
H93G H 0.6957 0.2352 0.5341 0.199 Uiso 1 1 calc R
H93H H 0.6947 0.1630 0.5682 0.199 Uiso 1 1 calc R
H93I H 0.6791 0.2408 0.5669 0.199 Uiso 1 1 calc R
C941 C 0.6414(3) 0.1074(12) 0.6314(5) 0.079(5) Uani 1 1 d DU
H94A H 0.6324 0.0940 0.6533 0.095 Uiso 1 1 calc R
H94B H 0.6500 0.0565 0.6277 0.095 Uiso 1 1 calc R
C942 C 0.6550(4) 0.1808(15) 0.6455(6) 0.102(7) Uani 1 1 d DU
H94C H 0.6644 0.1933 0.6243 0.123 Uiso 1 1 calc R
H94D H 0.6466 0.2322 0.6489 0.123 Uiso 1 1 calc R
C943 C 0.6669(4) 0.1629(18) 0.6848(7) 0.104(8) Uani 1 1 d DU
H94E H 0.6575 0.1570 0.7066 0.125 Uiso 1 1 calc R
H94F H 0.6740 0.1077 0.6824 0.125 Uiso 1 1 calc R
C944 C 0.6819(4) 0.2296(19) 0.6965(9) 0.124(11) Uani 1 1 d DU
H94G H 0.6893 0.2136 0.7221 0.187 Uiso 1 1 calc R
H94H H 0.6750 0.2841 0.7001 0.187 Uiso 1 1 calc R
H94I H 0.6914 0.2355 0.6752 0.187 Uiso 1 1 calc R
N10 N 0.7489(2) 0.5352(9) 0.9586(4) 0.081(4) Uani 1 1 d DU
C011 C 0.7289(3) 0.5180(11) 0.9353(6) 0.078(6) Uani 1 1 d DU
H01A H 0.7309 0.5233 0.9059 0.094 Uiso 1 1 calc R
H01B H 0.7193 0.5632 0.9423 0.094 Uiso 1 1 calc R
C012 C 0.7192(3) 0.4310(12) 0.9427(7) 0.075(6) Uani 1 1 d DU
H01C H 0.7295 0.3855 0.9426 0.090 Uiso 1 1 calc R
H01D H 0.7133 0.4308 0.9695 0.090 Uiso 1 1 calc R
C013 C 0.7029(3) 0.4148(13) 0.9095(7) 0.080(7) Uani 1 1 d DU
H01E H 0.6940 0.4653 0.9075 0.096 Uiso 1 1 calc R
H01F H 0.7094 0.4099 0.8834 0.096 Uiso 1 1 calc R
C014 C 0.6903(4) 0.3381(17) 0.9143(10) 0.113(11) Uani 1 1 d DU
H01G H 0.6803 0.3338 0.8912 0.169 Uiso 1 1 calc R
H01H H 0.6834 0.3427 0.9396 0.169 Uiso 1 1 calc R
H01I H 0.6989 0.2872 0.9153 0.169 Uiso 1 1 calc R
C021 C 0.7650(3) 0.4704(13) 0.9477(5) 0.079(6) Uani 1 1 d DU
H02A H 0.7784 0.4904 0.9588 0.094 Uiso 1 1 calc R
H02B H 0.7622 0.4150 0.9606 0.094 Uiso 1 1 calc R
C022 C 0.7657(4) 0.4573(18) 0.9018(5) 0.100(8) Uani 1 1 d DU
H02C H 0.7535 0.4254 0.8916 0.119 Uiso 1 1 calc R
H02D H 0.7655 0.5136 0.8882 0.119 Uiso 1 1 calc R
C023 C 0.7841(4) 0.409(2) 0.8918(7) 0.134(11) Uani 1 1 d DU
H02E H 0.7961 0.4435 0.9007 0.161 Uiso 1 1 calc R
H02F H 0.7847 0.3554 0.9074 0.161 Uiso 1 1 calc R
C024 C 0.7851(5) 0.389(2) 0.8478(8) 0.134(12) Uani 1 1 d DU
H02G H 0.7977 0.3587 0.8436 0.201 Uiso 1 1 calc R
H02H H 0.7846 0.4418 0.8320 0.201 Uiso 1 1 calc R
H02I H 0.7736 0.3524 0.8390 0.201 Uiso 1 1 calc R
C031 C 0.7558(3) 0.6247(10) 0.9477(7) 0.086(6) Uani 1 1 d DU
H03A H 0.7553 0.6295 0.9177 0.104 Uiso 1 1 calc R
H03B H 0.7460 0.6663 0.9575 0.104 Uiso 1 1 calc R
C032 C 0.7767(3) 0.6495(10) 0.9648(8) 0.076(6) Uani 1 1 d DU
H03C H 0.7786 0.6316 0.9936 0.091 Uiso 1 1 calc R
H03D H 0.7870 0.6204 0.9494 0.091 Uiso 1 1 calc R
C033 C 0.7792(3) 0.7447(10) 0.9617(9) 0.081(7) Uani 1 1 d DU
H03E H 0.7749 0.7629 0.9337 0.097 Uiso 1 1 calc R
H03F H 0.7702 0.7727 0.9804 0.097 Uiso 1 1 calc R
C034 C 0.8003(3) 0.7746(17) 0.9715(12) 0.126(12) Uani 1 1 d DU
H03G H 0.8009 0.8367 0.9684 0.189 Uiso 1 1 calc R
H03H H 0.8093 0.7476 0.9530 0.189 Uiso 1 1 calc R
H03I H 0.8045 0.7591 0.9996 0.189 Uiso 1 1 calc R
C041 C 0.7470(3) 0.5300(14) 1.0045(4) 0.087(6) Uani 1 1 d DU
H04A H 0.7412 0.4739 1.0110 0.104 Uiso 1 1 calc R
H04B H 0.7606 0.5331 1.0184 0.104 Uiso 1 1 calc R
C042 C 0.7340(5) 0.6000(19) 1.0213(7) 0.130(10) Uani 1 1 d DU
H04C H 0.7404 0.6561 1.0169 0.156 Uiso 1 1 calc R
H04D H 0.7206 0.5999 1.0062 0.156 Uiso 1 1 calc R
C043 C 0.7311(6) 0.590(2) 1.0655(7) 0.154(12) Uani 1 1 d DU
H04E H 0.7248 0.5332 1.0696 0.184 Uiso 1 1 calc R
H04F H 0.7446 0.5888 1.0802 0.184 Uiso 1 1 calc R
C044 C 0.7188(8) 0.655(3) 1.0840(9) 0.23(2) Uani 1 1 d DU
H04G H 0.7165 0.6389 1.1120 0.341 Uiso 1 1 calc R
H04H H 0.7058 0.6604 1.0683 0.341 Uiso 1 1 calc R
H04I H 0.7259 0.7102 1.0840 0.341 Uiso 1 1 calc R
N11 N 0.7371(2) 0.6882(9) 0.4815(5) 0.113(6) Uani 1 1 d DU
C151 C 0.7354(4) 0.7075(14) 0.5265(5) 0.131(8) Uani 1 1 d DU
H15A H 0.7489 0.7050 0.5406 0.158 Uiso 1 1 calc R
H15B H 0.7302 0.7664 0.5294 0.158 Uiso 1 1 calc R
C152 C 0.7216(6) 0.646(2) 0.5468(7) 0.164(11) Uani 1 1 d DU
H15C H 0.7266 0.5870 0.5441 0.197 Uiso 1 1 calc R
H15D H 0.7078 0.6493 0.5335 0.197 Uiso 1 1 calc R
C153 C 0.7210(7) 0.669(2) 0.5913(8) 0.178(12) Uani 1 1 d DU
H15E H 0.7349 0.6757 0.6034 0.213 Uiso 1 1 calc R
H15F H 0.7139 0.7240 0.5940 0.213 Uiso 1 1 calc R
C154 C 0.7105(9) 0.601(3) 0.6133(12) 0.26(2) Uani 1 1 d DU
H15G H 0.7096 0.6182 0.6417 0.387 Uiso 1 1 calc R
H15H H 0.7181 0.5477 0.6120 0.387 Uiso 1 1 calc R
H15I H 0.6969 0.5932 0.6006 0.387 Uiso 1 1 calc R
C161 C 0.7452(3) 0.5978(10) 0.4773(9) 0.142(9) Uani 1 1 d DU
H16A H 0.7477 0.5870 0.4486 0.171 Uiso 1 1 calc R
H16B H 0.7349 0.5564 0.4853 0.171 Uiso 1 1 calc R
C162 C 0.7647(4) 0.5835(14) 0.5038(12) 0.169(12) Uani 1 1 d DU
H16C H 0.7755 0.6215 0.4947 0.203 Uiso 1 1 calc R
H16D H 0.7625 0.5969 0.5325 0.203 Uiso 1 1 calc R
C163 C 0.7710(4) 0.4916(14) 0.5000(12) 0.159(13) Uani 1 1 d DU
H16E H 0.7797 0.4758 0.5242 0.190 Uiso 1 1 calc R
H16F H 0.7588 0.4551 0.4996 0.190 Uiso 1 1 calc R
C164 C 0.7818(7) 0.4741(15) 0.4633(13) 0.195(19) Uani 1 1 d DU
H16G H 0.7857 0.4138 0.4630 0.292 Uiso 1 1 calc R
H16H H 0.7939 0.5099 0.4634 0.292 Uiso 1 1 calc R
H16I H 0.7730 0.4868 0.4391 0.292 Uiso 1 1 calc R
C171 C 0.7513(3) 0.7549(13) 0.4656(6) 0.116(7) Uani 1 1 d DU
H17A H 0.7646 0.7495 0.4807 0.139 Uiso 1 1 calc R
H17B H 0.7459 0.8124 0.4712 0.139 Uiso 1 1 calc R
C172 C 0.7542(5) 0.7476(19) 0.4202(7) 0.141(9) Uani 1 1 d DU
H17C H 0.7605 0.6920 0.4144 0.169 Uiso 1 1 calc R
H17D H 0.7410 0.7503 0.4047 0.169 Uiso 1 1 calc R
C173 C 0.7675(5) 0.820(2) 0.4071(8) 0.148(10) Uani 1 1 d DU
H17E H 0.7616 0.8750 0.4146 0.177 Uiso 1 1 calc R
H17F H 0.7810 0.8147 0.4215 0.177 Uiso 1 1 calc R
C174 C 0.7696(5) 0.817(3) 0.3625(8) 0.193(16) Uani 1 1 d DU
H17G H 0.7784 0.8639 0.3548 0.289 Uiso 1 1 calc R
H17H H 0.7563 0.8240 0.3482 0.289 Uiso 1 1 calc R
H17I H 0.7754 0.7625 0.3550 0.289 Uiso 1 1 calc R
C181 C 0.7165(3) 0.6922(11) 0.4584(8) 0.101(7) Uani 1 1 d DU
H18A H 0.7073 0.6504 0.4701 0.121 Uiso 1 1 calc R
H18B H 0.7179 0.6766 0.4296 0.121 Uiso 1 1 calc R
C182 C 0.7073(3) 0.7819(12) 0.4605(9) 0.095(8) Uani 1 1 d DU
H18C H 0.7056 0.7973 0.4892 0.114 Uiso 1 1 calc R
H18D H 0.7165 0.8241 0.4491 0.114 Uiso 1 1 calc R
C183 C 0.6872(4) 0.7842(15) 0.4368(12) 0.134(11) Uani 1 1 d DU
H18E H 0.6890 0.7659 0.4086 0.161 Uiso 1 1 calc R
H18F H 0.6781 0.7427 0.4489 0.161 Uiso 1 1 calc R
C184 C 0.6776(5) 0.8690(17) 0.4360(12) 0.142(14) Uani 1 1 d DU
H18G H 0.6651 0.8671 0.4185 0.213 Uiso 1 1 calc R
H18H H 0.6868 0.9110 0.4253 0.213 Uiso 1 1 calc R
H18I H 0.6745 0.8852 0.4636 0.213 Uiso 1 1 calc R
N12 N 0.6736(2) 0.5263(8) 0.7697(5) 0.110(5) Uani 1 1 d DU
C251 C 0.6701(4) 0.5064(14) 0.8137(6) 0.109(7) Uani 1 1 d DU
H25A H 0.6829 0.5167 0.8302 0.131 Uiso 1 1 calc R
H25B H 0.6669 0.4450 0.8158 0.131 Uiso 1 1 calc R
C252 C 0.6534(4) 0.5575(13) 0.8321(6) 0.089(7) Uani 1 1 d DU
H25C H 0.6575 0.6180 0.8355 0.107 Uiso 1 1 calc R
H25D H 0.6410 0.5556 0.8138 0.107 Uiso 1 1 calc R
C253 C 0.6494(4) 0.5194(14) 0.8726(7) 0.101(8) Uani 1 1 d DU
H25E H 0.6426 0.4637 0.8679 0.121 Uiso 1 1 calc R
H25F H 0.6625 0.5083 0.8877 0.121 Uiso 1 1 calc R
C254 C 0.6370(4) 0.5718(18) 0.8985(8) 0.107(9) Uani 1 1 d DU
H25G H 0.6357 0.5428 0.9245 0.161 Uiso 1 1 calc R
H25H H 0.6236 0.5801 0.8848 0.161 Uiso 1 1 calc R
H25I H 0.6435 0.6274 0.9033 0.161 Uiso 1 1 calc R
C261 C 0.6548(3) 0.5104(13) 0.7425(8) 0.121(8) Uani 1 1 d DU
H26A H 0.6583 0.5131 0.7138 0.145 Uiso 1 1 calc R
H26B H 0.6449 0.5564 0.7468 0.145 Uiso 1 1 calc R
C262 C 0.6450(4) 0.4245(16) 0.7501(9) 0.124(10) Uani 1 1 d DU
H26C H 0.6551 0.3782 0.7488 0.149 Uiso 1 1 calc R
H26D H 0.6396 0.4239 0.7774 0.149 Uiso 1 1 calc R
C263 C 0.6281(4) 0.4111(16) 0.7178(9) 0.116(10) Uani 1 1 d DU
H26E H 0.6182 0.4582 0.7189 0.139 Uiso 1 1 calc R
H26F H 0.6336 0.4116 0.6906 0.139 Uiso 1 1 calc R
C264 C 0.6178(5) 0.3285(17) 0.7240(10) 0.130(13) Uani 1 1 d DU
H26G H 0.6068 0.3211 0.7030 0.195 Uiso 1 1 calc R
H26H H 0.6123 0.3281 0.7509 0.195 Uiso 1 1 calc R
H26I H 0.6275 0.2817 0.7223 0.195 Uiso 1 1 calc R
C271 C 0.6792(4) 0.6207(9) 0.7664(7) 0.098(7) Uani 1 1 d DU
H27A H 0.6683 0.6551 0.7772 0.118 Uiso 1 1 calc R
H27B H 0.6916 0.6311 0.7842 0.118 Uiso 1 1 calc R
C272 C 0.6829(5) 0.6536(13) 0.7243(7) 0.114(8) Uani 1 1 d DU
H27C H 0.6927 0.6163 0.7115 0.137 Uiso 1 1 calc R
H27D H 0.6702 0.6530 0.7070 0.137 Uiso 1 1 calc R
C273 C 0.6910(4) 0.7435(12) 0.7275(7) 0.099(8) Uani 1 1 d DU
H27E H 0.6804 0.7812 0.7375 0.119 Uiso 1 1 calc R
H27F H 0.7026 0.7446 0.7479 0.119 Uiso 1 1 calc R
C274 C 0.6974(6) 0.7777(18) 0.6891(8) 0.134(12) Uani 1 1 d DU
H27G H 0.7020 0.8368 0.6930 0.202 Uiso 1 1 calc R
H27H H 0.6861 0.7760 0.6686 0.202 Uiso 1 1 calc R
H27I H 0.7085 0.7430 0.6799 0.202 Uiso 1 1 calc R
C281 C 0.6904(3) 0.4688(14) 0.7557(8) 0.118(8) Uani 1 1 d DU
H28A H 0.6861 0.4086 0.7582 0.142 Uiso 1 1 calc R
H28B H 0.6919 0.4800 0.7265 0.142 Uiso 1 1 calc R
C282 C 0.7108(3) 0.4792(19) 0.7784(10) 0.140(10) Uani 1 1 d DU
H28C H 0.7153 0.5393 0.7770 0.168 Uiso 1 1 calc R
H28D H 0.7099 0.4639 0.8074 0.168 Uiso 1 1 calc R
C283 C 0.7257(4) 0.422(2) 0.7594(13) 0.164(13) Uani 1 1 d DU
H28E H 0.7217 0.3618 0.7646 0.196 Uiso 1 1 calc R
H28F H 0.7242 0.4305 0.7297 0.196 Uiso 1 1 calc R
C284 C 0.7471(4) 0.431(3) 0.7725(15) 0.200(18) Uani 1 1 d DU
H28G H 0.7554 0.4090 0.7513 0.300 Uiso 1 1 calc R
H28H H 0.7500 0.3985 0.7977 0.300 Uiso 1 1 calc R
H28I H 0.7502 0.4913 0.7774 0.300 Uiso 1 1 calc R
N13 N 0.7413(2) 0.4703(11) 0.2443(5) 0.105(5) Uani 1 1 d DU
C351 C 0.7267(4) 0.5220(16) 0.2691(9) 0.166(10) Uani 1 1 d DU
H35A H 0.7127 0.5083 0.2595 0.200 Uiso 1 1 calc R
H35B H 0.7286 0.5047 0.2980 0.200 Uiso 1 1 calc R
C352 C 0.7300(7) 0.6186(17) 0.2659(15) 0.213(14) Uani 1 1 d DU
H35C H 0.7442 0.6316 0.2747 0.256 Uiso 1 1 calc R
H35D H 0.7278 0.6357 0.2371 0.256 Uiso 1 1 calc R
C353 C 0.7166(8) 0.671(2) 0.2907(17) 0.230(17) Uani 1 1 d DU
H35E H 0.7024 0.6614 0.2806 0.276 Uiso 1 1 calc R
H35F H 0.7180 0.6515 0.3192 0.276 Uiso 1 1 calc R
C354 C 0.7206(8) 0.765(2) 0.2899(17) 0.23(2) Uani 1 1 d DU
H35G H 0.7116 0.7939 0.3079 0.345 Uiso 1 1 calc R
H35H H 0.7181 0.7860 0.2621 0.345 Uiso 1 1 calc R
H35I H 0.7347 0.7753 0.2993 0.345 Uiso 1 1 calc R
C361 C 0.7631(3) 0.4907(18) 0.2570(6) 0.106(7) Uani 1 1 d DU
H36A H 0.7659 0.5511 0.2503 0.128 Uiso 1 1 calc R
H36B H 0.7720 0.4544 0.2414 0.128 Uiso 1 1 calc R
C362 C 0.7679(3) 0.4760(19) 0.3028(6) 0.100(7) Uani 1 1 d DU
H36C H 0.7581 0.5077 0.3186 0.120 Uiso 1 1 calc R
H36D H 0.7667 0.4145 0.3092 0.120 Uiso 1 1 calc R
C363 C 0.7890(4) 0.507(2) 0.3144(7) 0.132(10) Uani 1 1 d DU
H36E H 0.7987 0.4707 0.3005 0.159 Uiso 1 1 calc R
H36F H 0.7904 0.5661 0.3048 0.159 Uiso 1 1 calc R
C364 C 0.7940(5) 0.503(2) 0.3591(7) 0.139(13) Uani 1 1 d DU
H36G H 0.8077 0.5254 0.3650 0.208 Uiso 1 1 calc R
H36H H 0.7933 0.4442 0.3685 0.208 Uiso 1 1 calc R
H36I H 0.7844 0.5385 0.3730 0.208 Uiso 1 1 calc R
C371 C 0.7368(4) 0.3757(12) 0.2514(8) 0.121(8) Uani 1 1 d DU
H37A H 0.7378 0.3638 0.2810 0.145 Uiso 1 1 calc R
H37B H 0.7228 0.3626 0.2409 0.145 Uiso 1 1 calc R
C372 C 0.7514(5) 0.3184(15) 0.2305(13) 0.157(11) Uani 1 1 d DU
H37C H 0.7508 0.3308 0.2010 0.188 Uiso 1 1 calc R
H37D H 0.7654 0.3293 0.2417 0.188 Uiso 1 1 calc R
C373 C 0.7459(7) 0.2263(16) 0.2374(14) 0.189(14) Uani 1 1 d DU
H37E H 0.7513 0.2087 0.2648 0.227 Uiso 1 1 calc R
H37F H 0.7310 0.2211 0.2365 0.227 Uiso 1 1 calc R
C374 C 0.7539(7) 0.168(2) 0.2068(16) 0.22(2) Uani 1 1 d DU
H37G H 0.7493 0.1101 0.2115 0.325 Uiso 1 1 calc R
H37H H 0.7687 0.1701 0.2090 0.325 Uiso 1 1 calc R
H37I H 0.7490 0.1869 0.1795 0.325 Uiso 1 1 calc R
C381 C 0.7371(4) 0.4893(19) 0.1991(5) 0.137(9) Uani 1 1 d DU
H38A H 0.7486 0.4686 0.1842 0.164 Uiso 1 1 calc R
H38B H 0.7361 0.5519 0.1952 0.164 Uiso 1 1 calc R
C382 C 0.7174(4) 0.447(2) 0.1813(8) 0.164(12) Uani 1 1 d DU
H38C H 0.7203 0.3874 0.1732 0.196 Uiso 1 1 calc R
H38D H 0.7074 0.4453 0.2022 0.196 Uiso 1 1 calc R
C383 C 0.7090(5) 0.496(2) 0.1450(10) 0.200(15) Uani 1 1 d DU
H38E H 0.7025 0.5486 0.1544 0.240 Uiso 1 1 calc R
H38F H 0.7203 0.5136 0.1285 0.240 Uiso 1 1 calc R
C384 C 0.6942(5) 0.447(3) 0.1189(9) 0.22(2) Uani 1 1 d DU
H38G H 0.6885 0.4835 0.0970 0.325 Uiso 1 1 calc R
H38H H 0.6833 0.4267 0.1353 0.325 Uiso 1 1 calc R
H38I H 0.7009 0.3977 0.1072 0.325 Uiso 1 1 calc R
N14 N 0.5000 0.3083(10) 0.5000 0.049(5) Uani 1 2 d SDU
C451 C 0.4991(3) 0.3665(12) 0.4625(5) 0.064(5) Uani 1 1 d DU
H45A H 0.5123 0.3951 0.4608 0.077 Uiso 1 1 calc R
H45B H 0.4967 0.3310 0.4378 0.077 Uiso 1 1 calc R
C452 C 0.4827(3) 0.4339(14) 0.4633(7) 0.086(7) Uani 1 1 d DU
H45C H 0.4694 0.4052 0.4610 0.104 Uiso 1 1 calc R
H45D H 0.4840 0.4635 0.4899 0.104 Uiso 1 1 calc R
C453 C 0.4834(4) 0.4986(14) 0.4302(8) 0.100(8) Uani 1 1 d DU
H45E H 0.4960 0.5321 0.4344 0.121 Uiso 1 1 calc R
H45F H 0.4838 0.4687 0.4039 0.121 Uiso 1 1 calc R
C454 C 0.4660(4) 0.5579(17) 0.4285(9) 0.112(10) Uani 1 1 d DU
H45G H 0.4672 0.5987 0.4063 0.168 Uiso 1 1 calc R
H45H H 0.4658 0.5890 0.4543 0.168 Uiso 1 1 calc R
H45I H 0.4535 0.5253 0.4239 0.168 Uiso 1 1 calc R
C461 C 0.5192(2) 0.2557(12) 0.4988(6) 0.059(5) Uani 1 1 d DU
H46A H 0.5189 0.2239 0.4729 0.071 Uiso 1 1 calc R
H46B H 0.5309 0.2948 0.4996 0.071 Uiso 1 1 calc R
C462 C 0.5220(3) 0.1927(15) 0.5338(7) 0.083(7) Uani 1 1 d DU
H46C H 0.5228 0.2245 0.5598 0.100 Uiso 1 1 calc R
H46D H 0.5101 0.1545 0.5336 0.100 Uiso 1 1 calc R
C463 C 0.5406(4) 0.1399(18) 0.5314(10) 0.128(11) Uani 1 1 d DU
H46E H 0.5406 0.1148 0.5038 0.154 Uiso 1 1 calc R
H46F H 0.5525 0.1777 0.5350 0.154 Uiso 1 1 calc R
C464 C 0.5427(5) 0.070(2) 0.5618(13) 0.178(18) Uani 1 1 d DU
H46G H 0.5549 0.0367 0.5574 0.267 Uiso 1 1 calc R
H46H H 0.5309 0.0323 0.5587 0.267 Uiso 1 1 calc R
H46I H 0.5437 0.0941 0.5892 0.267 Uiso 1 1 calc R
N15 N 0.5000 0.7686(10) 1.0000 0.050(5) Uani 1 2 d SDU
C551 C 0.5190(2) 0.7133(11) 1.0055(5) 0.047(4) Uani 1 1 d DU
H55A H 0.5198 0.6763 0.9813 0.057 Uiso 1 1 calc R
H55B H 0.5310 0.7511 1.0069 0.057 Uiso 1 1 calc R
C552 C 0.5199(3) 0.6572(15) 1.0433(6) 0.074(6) Uani 1 1 d DU
H55C H 0.5189 0.6936 1.0676 0.089 Uiso 1 1 calc R
H55D H 0.5083 0.6177 1.0417 0.089 Uiso 1 1 calc R
C553 C 0.5390(3) 0.6067(14) 1.0474(7) 0.072(7) Uani 1 1 d DU
H55E H 0.5398 0.5715 1.0227 0.087 Uiso 1 1 calc R
H55F H 0.5504 0.6471 1.0484 0.087 Uiso 1 1 calc R
C554 C 0.5415(4) 0.550(2) 1.0831(10) 0.146(15) Uani 1 1 d DU
H55G H 0.5540 0.5172 1.0818 0.219 Uiso 1 1 calc R
H55H H 0.5301 0.5105 1.0832 0.219 Uiso 1 1 calc R
H55I H 0.5422 0.5842 1.1080 0.219 Uiso 1 1 calc R
C561 C 0.5026(3) 0.8270(13) 0.9634(6) 0.062(6) Uani 1 1 d DU
H56A H 0.5150 0.8613 0.9684 0.074 Uiso 1 1 calc R
H56B H 0.5042 0.7914 0.9391 0.074 Uiso 1 1 calc R
C562 C 0.4847(3) 0.8869(14) 0.9552(7) 0.077(7) Uani 1 1 d DU
H56C H 0.4731 0.8539 0.9433 0.092 Uiso 1 1 calc R
H56D H 0.4809 0.9118 0.9811 0.092 Uiso 1 1 calc R
C563 C 0.4895(3) 0.9572(14) 0.9268(9) 0.089(8) Uani 1 1 d DU
H56E H 0.4936 0.9317 0.9011 0.107 Uiso 1 1 calc R
H56F H 0.5011 0.9900 0.9389 0.107 Uiso 1 1 calc R
C564 C 0.4724(3) 1.0174(13) 0.9172(7) 0.075(7) Uani 1 1 d DU
H56G H 0.4765 1.0608 0.8981 0.113 Uiso 1 1 calc R
H56H H 0.4686 1.0451 0.9423 0.113 Uiso 1 1 calc R
H56I H 0.4608 0.9856 0.9051 0.113 Uiso 1 1 calc R
N16 N 0.5575(11) 0.898(3) 0.3910(18) 0.35(4) Uani 1 1 d DU
C168 C 0.5730(10) 0.918(4) 0.408(2) 0.35(4) Uani 1 1 d DU
C169 C 0.5915(11) 0.920(4) 0.4335(17) 0.37(4) Uani 1 1 d DU
N17 N 0.6521(7) 0.606(3) 0.4576(15) 0.23(2) Uani 1 1 d DU
C178 C 0.6618(7) 0.613(4) 0.4887(15) 0.23(2) Uani 1 1 d DU
C179 C 0.6736(10) 0.611(5) 0.5265(18) 0.30(3) Uani 1 1 d DU
N18 N 0.5638(8) 0.408(4) 0.891(2) 0.28(2) Uani 1 1 d DU
C188 C 0.5807(7) 0.407(2) 0.9049(15) 0.169(18) Uani 1 1 d DU
C189 C 0.5998(7) 0.393(3) 0.9269(17) 0.24(2) Uani 1 1 d DU
N19 N 0.6790(4) 0.2762(12) 0.8040(10) 0.125(10) Uani 1 1 d DU
C198 C 0.6742(4) 0.2039(12) 0.8028(7) 0.067(6) Uani 1 1 d DU
C199 C 0.6658(4) 0.1203(12) 0.7963(8) 0.071(7) Uani 1 1 d DU
N20 N 0.6744(4) -0.2017(13) 0.3180(10) 0.127(10) Uani 1 1 d DU
C208 C 0.6689(4) -0.2738(14) 0.3136(10) 0.113(11) Uani 1 1 d DU
C209 C 0.6617(4) -0.3588(15) 0.3059(10) 0.108(11) Uani 1 1 d DU
N21 N 0.6693(5) 1.0704(18) 1.0472(9) 0.118(9) Uani 1 1 d DU
C218 C 0.6620(5) 1.087(2) 1.0143(10) 0.113(11) Uani 1 1 d DU
C219 C 0.6494(4) 1.103(2) 0.9782(8) 0.101(9) Uani 1 1 d DU
N22 N 0.4771(4) 0.1302(15) 0.2784(8) 0.097(8) Uani 1 1 d DU
C228 C 0.4673(4) 0.0760(18) 0.2928(9) 0.094(9) Uani 1 1 d DU
C229 C 0.4546(5) 0.011(2) 0.3076(12) 0.133(13) Uani 1 1 d DU

loop_
_atom_site_aniso_label
_atom_site_aniso_U_11
_atom_site_aniso_U_22
_atom_site_aniso_U_33
_atom_site_aniso_U_23
_atom_site_aniso_U_13
_atom_site_aniso_U_12
Zr1 0.0436(12) 0.0356(9) 0.0225(9) -0.0014(7) -0.0017(8) 0.0017(8)
Zr2 0.0432(12) 0.0347(9) 0.0222(9) -0.0012(7) 0.0035(8) 0.0004(8)
Zr3 0.0369(11) 0.0405(10) 0.0230(9) -0.0015(7) 0.0010(8) 0.0020(8)
W1 0.0287(4) 0.0531(4) 0.0233(4) -0.0033(3) 0.0000(3) -0.0039(4)
W2 0.0327(4) 0.0318(4) 0.0349(4) -0.0003(3) -0.0057(3) 0.0006(3)
W3 0.0452(5) 0.0389(4) 0.0254(4) 0.0004(3) -0.0114(3) -0.0054(4)
W4 0.0486(5) 0.0345(4) 0.0345(4) 0.0068(3) -0.0105(4) -0.0124(4)
W5 0.0326(5) 0.0566(5) 0.0369(5) 0.0037(4) -0.0060(4) -0.0092(4)
W6 0.0454(5) 0.0343(4) 0.0149(3) 0.0003(3) 0.0026(3) 0.0035(3)
W7 0.0681(6) 0.0325(4) 0.0253(4) -0.0006(3) 0.0110(4) -0.0130(4)
W8 0.0359(5) 0.0600(5) 0.0224(4) -0.0058(3) 0.0095(3) -0.0056(4)
W9 0.0419(5) 0.0308(4) 0.0198(4) -0.0036(3) 0.0062(3) 0.0036(3)
W10 0.0504(5) 0.0483(4) 0.0192(4) -0.0016(3) 0.0110(3) -0.0065(4)
W11 0.0323(4) 0.0298(4) 0.0189(3) -0.0009(3) 0.0008(3) 0.0062(3)
W12 0.0428(5) 0.0275(4) 0.0241(4) -0.0077(3) -0.0064(3) 0.0086(3)
W13 0.0344(5) 0.0774(6) 0.0190(4) -0.0024(4) 0.0033(3) 0.0013(4)
W14 0.0577(5) 0.0299(4) 0.0245(4) 0.0061(3) -0.0083(4) -0.0098(4)
W15 0.0379(4) 0.0341(4) 0.0167(3) -0.0013(3) -0.0017(3) 0.0030(3)
O1 0.036(6) 0.065(7) 0.030(6) -0.007(5) 0.003(5) -0.004(5)
O2 0.027(6) 0.044(6) 0.048(6) -0.004(5) -0.009(5) 0.000(5)
O3 0.051(7) 0.060(7) 0.041(6) -0.003(5) -0.009(6) -0.006(6)
O4 0.059(7) 0.053(6) 0.051(7) 0.007(6) -0.008(6) -0.017(6)
O5 0.030(6) 0.072(7) 0.066(7) -0.001(6) -0.002(6) 0.001(6)
O6 0.041(6) 0.052(6) 0.012(5) -0.001(4) -0.002(5) 0.008(5)
O7 0.077(8) 0.060(7) 0.049(7) 0.006(6) 0.004(6) -0.019(6)
O8 0.043(7) 0.067(7) 0.036(6) -0.010(5) 0.008(5) -0.007(6)
O9 0.054(7) 0.040(6) 0.032(6) 0.003(5) 0.008(5) -0.004(5)
O10 0.056(5) 0.059(5) 0.042(5) -0.003(4) 0.013(4) -0.001(4)
O11 0.033(6) 0.054(6) 0.033(6) 0.002(5) 0.002(5) 0.013(5)
O12 0.054(7) 0.044(6) 0.035(6) -0.008(5) -0.014(5) 0.011(5)
O13 0.058(7) 0.090(8) 0.046(7) 0.000(6) 0.021(6) 0.004(6)
O14 0.077(8) 0.061(7) 0.047(7) 0.014(6) -0.012(6) -0.016(6)
O15 0.052(7) 0.056(6) 0.044(6) 0.001(6) 0.001(5) 0.009(6)
O31 0.025(5) 0.034(5) 0.011(5) 0.001(4) -0.001(4) -0.004(4)
O32 0.020(5) 0.026(5) 0.032(6) -0.001(4) -0.011(4) 0.005(4)
O33 0.031(6) 0.041(6) 0.033(6) -0.003(5) -0.002(5) -0.002(5)
O34 0.035(6) 0.024(5) 0.036(6) -0.002(4) -0.009(5) -0.005(5)
O35 0.037(6) 0.041(6) 0.038(6) -0.002(5) 0.005(5) 0.014(5)
O36 0.029(6) 0.055(6) 0.023(6) 0.010(5) -0.001(5) -0.001(5)
O37 0.033(6) 0.042(6) 0.033(6) -0.001(5) -0.017(5) 0.000(5)
O38 0.031(6) 0.052(6) 0.038(6) 0.016(5) -0.003(5) -0.009(5)
O39 0.029(6) 0.042(5) 0.030(6) -0.001(5) -0.001(5) -0.010(5)
O40 0.047(7) 0.046(6) 0.045(6) -0.003(5) -0.006(5) -0.003(5)
O41 0.037(6) 0.053(6) 0.038(6) 0.003(5) -0.016(5) -0.002(5)
O42 0.043(7) 0.061(7) 0.035(6) 0.005(5) -0.016(5) -0.017(6)
O43 0.046(7) 0.033(5) 0.034(6) 0.000(5) 0.000(5) 0.002(5)
O44 0.032(6) 0.033(5) 0.022(5) -0.001(4) 0.005(4) 0.001(5)
O45 0.038(6) 0.022(5) 0.022(5) -0.007(4) 0.008(5) -0.002(4)
O46 0.030(6) 0.045(6) 0.012(5) -0.006(4) -0.001(4) -0.008(5)
O47 0.035(6) 0.032(5) 0.027(5) 0.000(4) -0.002(5) -0.003(5)
O48 0.052(7) 0.045(6) 0.033(6) 0.001(5) 0.010(5) -0.010(5)
O49 0.056(7) 0.044(6) 0.034(6) -0.008(5) 0.004(5) -0.006(5)
O50 0.042(6) 0.047(6) 0.026(6) -0.016(5) 0.002(5) -0.001(5)
O51 0.045(6) 0.037(5) 0.027(6) -0.002(5) -0.007(5) 0.004(5)
O52 0.043(6) 0.039(5) 0.013(5) 0.005(4) 0.003(4) 0.003(5)
O53 0.049(7) 0.042(6) 0.027(6) 0.007(5) 0.005(5) -0.018(5)
O54 0.042(5) 0.049(4) 0.039(4) 0.003(3) 0.014(4) -0.004(4)
O55 0.045(6) 0.043(6) 0.022(5) -0.009(5) -0.001(5) 0.007(5)
O56 0.034(6) 0.023(5) 0.029(5) 0.001(4) 0.005(5) -0.003(4)
O57 0.042(6) 0.018(4) 0.016(5) -0.004(4) -0.002(4) -0.002(4)
O58 0.035(6) 0.035(5) 0.029(6) -0.008(5) 0.002(5) 0.007(5)
O59 0.037(6) 0.061(7) 0.028(6) 0.002(5) 0.002(5) 0.008(5)
O60 0.038(6) 0.050(6) 0.033(6) 0.005(5) -0.005(5) -0.011(5)
O61 0.050(7) 0.024(5) 0.027(6) -0.002(4) -0.003(5) 0.007(5)
O62 0.044(7) 0.050(6) 0.040(6) -0.008(5) -0.005(5) 0.014(5)
O63 0.052(7) 0.061(7) 0.030(6) 0.008(5) 0.003(5) -0.009(6)
O64 0.051(6) 0.024(5) 0.028(6) -0.012(4) -0.005(5) 0.008(5)
O65 0.024(5) 0.040(5) 0.019(5) -0.002(4) 0.001(4) 0.013(5)
O66 0.038(6) 0.036(5) 0.028(6) -0.010(5) -0.007(5) 0.002(5)
O67 0.047(7) 0.053(6) 0.022(5) 0.013(5) 0.006(5) 0.004(5)
O68 0.039(6) 0.033(5) 0.025(5) 0.002(4) -0.004(5) 0.000(5)
O69 0.028(6) 0.036(5) 0.021(5) 0.008(4) 0.003(4) 0.001(5)
O70 0.028(6) 0.023(5) 0.015(5) 0.000(4) 0.003(4) 0.003(4)
O71 0.032(6) 0.019(5) 0.014(5) -0.002(4) 0.003(4) 0.004(4)
Zr4 0.0331(11) 0.0327(9) 0.0256(9) 0.0000(7) 0.0014(8) -0.0015(7)
Zr5 0.0330(11) 0.0316(9) 0.0225(9) 0.0019(7) 0.0032(7) 0.0012(7)
Zr6 0.0358(11) 0.0319(9) 0.0243(9) 0.0010(7) 0.0035(7) -0.0013(8)
W16 0.0282(4) 0.0505(5) 0.0269(4) -0.0010(3) 0.0070(3) -0.0068(3)
W17 0.0304(5) 0.0358(4) 0.0500(5) -0.0067(3) 0.0000(4) 0.0064(3)
W18 0.0270(4) 0.0516(4) 0.0301(4) 0.0046(3) -0.0045(3) -0.0011(4)
W19 0.0352(5) 0.0347(4) 0.0383(5) -0.0055(3) -0.0019(3) -0.0084(3)
W20 0.0250(5) 0.0620(5) 0.0415(5) -0.0017(4) 0.0025(3) -0.0055(4)
W21 0.0247(4) 0.0324(3) 0.0153(3) 0.0034(3) 0.0023(3) 0.0024(3)
W22 0.0344(4) 0.0310(4) 0.0243(4) 0.0063(3) 0.0029(3) -0.0062(3)
W23 0.0236(4) 0.0507(4) 0.0205(4) 0.0062(3) 0.0023(3) 0.0037(3)
W24 0.0378(4) 0.0313(4) 0.0193(4) -0.0011(3) 0.0057(3) 0.0101(3)
W25 0.0267(4) 0.0528(4) 0.0182(4) 0.0063(3) 0.0055(3) 0.0036(4)
W26 0.0298(4) 0.0297(3) 0.0185(3) 0.0011(3) -0.0019(3) -0.0008(3)
W27 0.0453(5) 0.0281(4) 0.0180(4) -0.0041(3) -0.0001(3) 0.0027(3)
W28 0.0434(5) 0.0488(4) 0.0195(4) 0.0055(3) 0.0079(3) -0.0007(4)
W29 0.0452(5) 0.0251(3) 0.0260(4) 0.0067(3) -0.0006(3) -0.0010(3)
W30 0.0479(5) 0.0390(4) 0.0175(4) 0.0040(3) -0.0026(3) 0.0005(4)
O16 0.043(7) 0.060(6) 0.040(6) 0.011(5) 0.004(5) -0.003(6)
O17 0.057(7) 0.056(7) 0.064(7) 0.001(6) -0.007(6) 0.005(6)
O18 0.044(7) 0.074(7) 0.042(7) 0.006(6) 0.006(5) 0.000(6)
O19 0.061(8) 0.063(7) 0.062(7) -0.001(6) 0.000(6) -0.011(6)
O20 0.034(6) 0.078(7) 0.056(7) 0.003(6) 0.010(6) 0.001(6)
O21 0.029(6) 0.048(6) 0.014(5) 0.001(4) 0.007(4) 0.007(5)
O22 0.052(7) 0.050(6) 0.041(6) 0.007(5) 0.012(5) -0.003(5)
O23 0.043(7) 0.071(7) 0.035(6) 0.013(6) 0.001(5) 0.009(6)
O24 0.043(6) 0.049(6) 0.034(6) -0.007(5) 0.003(5) 0.014(5)
O25 0.033(6) 0.060(6) 0.027(6) 0.004(5) 0.005(5) -0.002(5)
O26 0.032(6) 0.036(5) 0.029(6) 0.002(4) 0.008(5) -0.005(5)
O27 0.052(7) 0.045(6) 0.032(6) -0.004(5) -0.009(5) 0.002(5)
O28 0.047(7) 0.069(7) 0.039(6) 0.009(5) 0.020(5) 0.002(6)
O29 0.061(7) 0.046(6) 0.049(7) 0.006(5) 0.000(6) 0.001(6)
O30 0.059(7) 0.062(7) 0.050(7) 0.013(6) -0.019(6) 0.009(6)
O72 0.023(5) 0.024(5) 0.022(5) 0.004(4) -0.001(4) -0.008(4)
O73 0.036(6) 0.034(5) 0.032(6) -0.002(5) -0.002(5) -0.006(5)
O74 0.022(5) 0.041(5) 0.028(5) 0.001(5) 0.009(4) -0.001(5)
O75 0.028(6) 0.022(5) 0.029(5) -0.005(4) 0.001(4) -0.007(4)
O76 0.031(6) 0.078(7) 0.039(6) -0.003(6) 0.009(5) -0.004(6)
O77 0.034(6) 0.050(6) 0.053(7) 0.011(5) -0.004(5) 0.007(5)
O78 0.027(6) 0.048(6) 0.031(6) -0.004(5) -0.008(5) -0.003(5)
O79 0.041(6) 0.044(6) 0.042(6) 0.000(5) -0.002(5) 0.002(5)
O80 0.025(6) 0.061(6) 0.043(6) -0.005(5) 0.013(5) -0.014(5)
O81 0.042(7) 0.058(6) 0.051(7) 0.013(5) 0.012(6) 0.028(6)
O82 0.029(6) 0.052(6) 0.049(7) -0.006(5) -0.006(5) 0.000(5)
O83 0.043(7) 0.047(6) 0.051(7) -0.002(5) -0.007(5) -0.009(5)
O84 0.017(5) 0.037(5) 0.040(6) -0.001(5) 0.004(5) 0.004(4)
O85 0.022(5) 0.016(4) 0.016(5) 0.006(4) -0.002(4) 0.000(4)
O86 0.017(5) 0.026(5) 0.015(5) -0.001(4) 0.007(4) -0.006(4)
O87 0.030(6) 0.037(5) 0.021(5) 0.005(4) 0.007(4) 0.000(5)
O88 0.027(6) 0.029(5) 0.017(5) -0.002(4) 0.009(4) 0.007(4)
O89 0.033(6) 0.030(5) 0.024(5) 0.005(4) 0.008(4) 0.000(5)
O90 0.042(6) 0.041(6) 0.029(6) 0.006(5) 0.006(5) -0.002(5)
O91 0.044(6) 0.046(6) 0.014(5) 0.003(4) 0.006(5) 0.012(5)
O92 0.045(6) 0.029(5) 0.023(5) -0.012(4) 0.001(5) 0.006(5)
O93 0.025(5) 0.033(5) 0.014(5) -0.003(4) 0.001(4) 0.003(4)
O94 0.027(6) 0.044(6) 0.022(5) 0.013(4) 0.001(4) -0.009(5)
O95 0.023(6) 0.068(7) 0.038(6) 0.016(5) 0.011(5) 0.010(5)
O96 0.038(6) 0.042(6) 0.023(5) 0.005(4) 0.012(5) 0.011(5)
O97 0.033(6) 0.024(5) 0.017(5) 0.012(4) 0.013(4) 0.002(4)
O98 0.038(6) 0.021(4) 0.015(5) -0.007(4) 0.011(4) 0.001(4)
O99 0.036(6) 0.030(5) 0.020(5) 0.000(4) 0.005(5) 0.004(5)
O100 0.028(6) 0.035(5) 0.015(5) 0.011(4) 0.008(4) 0.000(4)
O101 0.029(5) 0.014(4) 0.031(5) 0.007(4) -0.006(4) -0.005(4)
O102 0.044(6) 0.030(5) 0.025(6) 0.005(4) 0.003(5) 0.000(5)
O103 0.040(6) 0.058(6) 0.027(6) 0.004(5) 0.007(5) 0.010(5)
O104 0.051(7) 0.047(6) 0.029(6) 0.013(5) 0.001(5) -0.006(5)
O105 0.040(6) 0.030(5) 0.031(6) 0.000(4) 0.000(5) -0.004(5)
O106 0.036(6) 0.034(5) 0.014(5) 0.001(4) 0.004(4) 0.006(5)
O107 0.043(6) 0.035(5) 0.032(6) -0.001(5) -0.005(5) 0.004(5)
O108 0.040(6) 0.052(6) 0.018(5) 0.006(5) 0.007(5) -0.001(5)
O109 0.038(6) 0.037(5) 0.023(5) -0.001(4) -0.008(5) 0.001(5)
O110 0.022(5) 0.033(5) 0.016(5) 0.002(4) 0.002(4) -0.013(4)
O111 0.025(5) 0.024(5) 0.012(5) -0.009(4) 0.002(4) 0.000(4)
O112 0.031(6) 0.016(4) 0.017(5) -0.007(4) 0.009(4) -0.004(4)
N1 0.049(8) 0.026(6) 0.020(6) -0.008(5) 0.005(5) 0.006(5)
C111 0.034(9) 0.044(8) 0.038(9) -0.015(7) 0.010(7) 0.004(6)
C112 0.064(12) 0.047(10) 0.047(10) -0.015(8) 0.025(9) -0.008(8)
C113 0.066(14) 0.060(12) 0.044(11) -0.011(9) 0.012(10) -0.016(9)
C114 0.10(2) 0.068(15) 0.091(18) 0.017(14) 0.033(16) -0.016(14)
C121 0.044(10) 0.050(8) 0.030(9) -0.014(7) 0.009(7) 0.009(7)
C122 0.059(11) 0.045(10) 0.043(11) -0.011(8) -0.003(8) 0.011(8)
C123 0.068(13) 0.045(11) 0.065(14) -0.017(10) -0.011(10) 0.020(9)
C124 0.071(16) 0.067(15) 0.10(2) -0.024(14) -0.027(14) 0.023(11)
C131 0.049(11) 0.048(9) 0.024(7) -0.016(6) -0.002(6) -0.006(7)
C132 0.052(12) 0.051(10) 0.057(11) 0.005(9) 0.003(9) -0.014(8)
C133 0.055(12) 0.044(10) 0.054(11) -0.014(9) -0.003(9) -0.012(8)
C134 0.080(17) 0.058(13) 0.071(16) 0.006(12) 0.011(12) 0.014(11)
C141 0.052(10) 0.043(10) 0.035(9) -0.002(7) -0.007(7) 0.001(6)
C142 0.040(10) 0.053(11) 0.043(10) -0.019(8) -0.005(8) 0.001(7)
C143 0.033(11) 0.067(13) 0.079(14) 0.012(11) -0.012(9) -0.008(8)
C144 0.072(18) 0.088(19) 0.12(2) -0.003(16) -0.023(15) 0.027(13)
N2 0.038(7) 0.053(8) 0.069(8) -0.023(7) 0.009(7) -0.008(6)
C211 0.045(11) 0.072(10) 0.101(12) -0.007(11) 0.007(12) -0.014(10)
C212 0.108(19) 0.084(15) 0.102(12) 0.007(13) 0.040(15) -0.009(14)
C213 0.18(3) 0.086(18) 0.17(2) 0.038(18) 0.06(2) -0.009(18)
C214 0.26(4) 0.13(3) 0.17(2) 0.05(2) 0.13(3) 0.03(3)
C221 0.044(7) 0.040(9) 0.051(11) -0.003(8) 0.003(8) -0.003(6)
C222 0.056(10) 0.046(10) 0.049(12) -0.012(9) -0.007(9) 0.006(8)
C223 0.048(10) 0.049(10) 0.066(14) -0.008(10) -0.006(10) 0.001(8)
C224 0.054(14) 0.081(14) 0.081(18) -0.003(13) 0.020(13) 0.016(11)
C231 0.030(10) 0.077(12) 0.073(8) -0.032(8) 0.002(8) -0.001(10)
C232 0.066(14) 0.097(15) 0.053(10) -0.013(10) -0.022(10) 0.006(12)
C233 0.092(18) 0.15(2) 0.067(12) -0.028(12) -0.047(13) 0.048(17)
C234 0.25(5) 0.28(4) 0.06(2) 0.03(2) -0.02(3) 0.00(4)
C241 0.048(10) 0.063(9) 0.061(12) -0.018(9) 0.015(10) 0.003(8)
C242 0.074(12) 0.122(15) 0.101(18) -0.030(15) -0.017(14) 0.049(13)
C243 0.104(19) 0.106(16) 0.09(2) 0.009(14) -0.016(16) 0.055(14)
C244 0.22(4) 0.16(2) 0.12(3) 0.04(2) -0.03(3) -0.02(3)
N3 0.059(7) 0.036(7) 0.050(7) -0.006(6) -0.007(7) -0.013(6)
C311 0.055(12) 0.072(12) 0.051(7) -0.011(7) -0.006(8) -0.013(11)
C312 0.071(14) 0.063(12) 0.047(8) -0.011(8) -0.012(10) 0.003(11)
C313 0.068(15) 0.071(14) 0.055(9) -0.010(9) -0.012(11) -0.004(12)
C314 0.14(3) 0.14(2) 0.045(12) 0.000(14) -0.021(16) -0.07(2)
C321 0.055(9) 0.042(8) 0.053(11) -0.003(8) -0.009(9) -0.008(8)
C322 0.049(10) 0.084(15) 0.16(2) -0.031(15) -0.007(13) -0.010(10)
C323 0.062(13) 0.14(2) 0.16(3) -0.046(19) -0.002(16) 0.004(15)
C324 0.072(15) 0.15(3) 0.19(4) -0.04(3) -0.01(2) 0.03(2)
C331 0.114(15) 0.041(8) 0.058(9) -0.001(8) -0.004(12) -0.019(10)
C332 0.087(16) 0.054(11) 0.051(9) -0.002(8) -0.005(11) -0.015(11)
C333 0.13(2) 0.098(17) 0.096(15) 0.046(14) 0.007(17) -0.019(16)
C334 0.14(3) 0.091(19) 0.090(15) 0.027(15) 0.03(2) -0.006(19)
C341 0.067(8) 0.039(10) 0.063(13) -0.004(9) -0.031(9) 0.008(7)
C342 0.065(11) 0.079(14) 0.089(17) -0.024(12) -0.007(11) 0.009(10)
C343 0.038(10) 0.068(12) 0.110(19) -0.024(13) 0.006(11) -0.008(9)
C344 0.063(19) 0.067(16) 0.35(5) -0.03(2) -0.02(3) 0.006(12)
N4 0.102(10) 0.044(8) 0.006(6) -0.004(5) 0.002(6) 0.001(5)
C411 0.079(12) 0.064(11) 0.024(8) -0.014(8) -0.001(7) -0.006(8)
C412 0.104(15) 0.061(13) 0.055(12) -0.009(10) -0.008(10) 0.011(10)
C413 0.085(16) 0.088(16) 0.082(16) -0.026(13) -0.030(12) 0.002(11)
C414 0.062(15) 0.088(17) 0.09(2) -0.022(14) -0.022(13) -0.010(10)
C421 0.081(13) 0.050(9) 0.032(10) -0.020(8) 0.002(8) 0.006(8)
C422 0.114(18) 0.083(15) 0.047(13) 0.001(11) 0.006(11) -0.018(11)
C423 0.14(2) 0.104(18) 0.080(18) 0.019(15) -0.003(15) -0.045(15)
C424 0.08(2) 0.14(3) 0.10(2) -0.019(19) 0.010(16) -0.032(16)
C431 0.080(13) 0.048(9) 0.046(11) -0.017(8) 0.011(8) -0.006(8)
C432 0.084(14) 0.056(11) 0.056(13) -0.014(10) 0.003(10) -0.005(9)
C433 0.14(2) 0.082(16) 0.072(17) -0.026(13) -0.016(14) 0.036(13)
C434 0.14(3) 0.068(17) 0.11(2) -0.034(16) -0.024(17) 0.032(15)
C441 0.117(16) 0.078(13) 0.022(8) -0.010(8) 0.022(9) -0.009(10)
C442 0.096(17) 0.063(12) 0.078(15) 0.020(11) 0.013(11) 0.005(10)
C443 0.098(19) 0.106(18) 0.105(19) 0.046(16) 0.030(14) 0.018(13)
C444 0.21(4) 0.16(3) 0.08(2) -0.01(2) 0.08(2) -0.05(2)
N5 0.056(9) 0.045(8) 0.078(10) -0.005(6) -0.018(7) 0.016(7)
C511 0.058(12) 0.042(10) 0.087(11) -0.008(7) -0.013(9) 0.011(9)
C512 0.075(15) 0.051(11) 0.081(12) -0.009(9) -0.010(10) 0.006(11)
C513 0.055(14) 0.048(12) 0.098(13) -0.024(10) -0.011(10) -0.006(10)
C514 0.12(2) 0.081(17) 0.076(14) -0.030(12) -0.016(14) -0.002(17)
C521 0.075(11) 0.046(9) 0.059(13) -0.007(8) -0.006(10) 0.007(8)
C522 0.056(11) 0.069(11) 0.070(14) 0.007(10) 0.005(10) -0.005(9)
C523 0.053(12) 0.085(14) 0.068(14) -0.024(10) 0.021(11) -0.009(11)
C524 0.10(2) 0.067(15) 0.10(2) -0.008(13) 0.004(17) -0.025(15)
C531 0.057(14) 0.058(10) 0.087(12) 0.000(9) -0.018(9) -0.001(9)
C532 0.095(19) 0.137(19) 0.110(17) 0.027(14) 0.027(15) 0.040(17)
C533 0.17(3) 0.15(2) 0.14(2) 0.055(19) 0.054(19) 0.07(2)
C534 0.20(4) 0.21(4) 0.11(3) 0.05(3) 0.04(2) 0.02(3)
C541 0.068(10) 0.073(13) 0.062(13) -0.018(10) -0.015(9) 0.029(9)
C542 0.052(12) 0.112(17) 0.106(18) -0.030(14) -0.018(12) 0.023(11)
C543 0.066(14) 0.17(3) 0.13(2) -0.05(2) -0.029(15) 0.061(15)
C544 0.24(4) 0.40(6) 0.12(3) 0.00(3) -0.04(3) 0.18(4)
N6 0.066(7) 0.036(7) 0.042(7) 0.007(6) 0.008(7) 0.028(6)
C611 0.065(7) 0.040(9) 0.029(10) 0.004(7) -0.001(7) 0.016(7)
C612 0.082(9) 0.054(11) 0.061(13) 0.007(10) 0.002(11) -0.002(8)
C613 0.077(10) 0.045(11) 0.078(15) -0.017(11) 0.006(12) -0.001(8)
C614 0.106(15) 0.047(13) 0.17(3) 0.033(16) -0.06(2) -0.015(12)
C621 0.086(14) 0.056(9) 0.054(9) 0.021(8) 0.000(11) 0.030(10)
C622 0.064(13) 0.071(12) 0.056(10) 0.034(10) 0.012(11) 0.011(10)
C623 0.135(18) 0.069(13) 0.053(13) 0.021(10) -0.018(14) 0.015(15)
C624 0.15(2) 0.066(16) 0.073(19) 0.008(13) -0.028(18) 0.040(16)
C631 0.068(9) 0.064(9) 0.040(10) 0.011(8) -0.005(10) 0.007(9)
C632 0.067(10) 0.110(15) 0.062(14) -0.013(13) -0.010(12) 0.025(10)
C633 0.067(11) 0.110(16) 0.053(14) 0.002(12) -0.018(12) 0.015(11)
C634 0.069(12) 0.13(2) 0.11(2) 0.040(19) -0.036(16) 0.007(14)
C641 0.105(15) 0.084(14) 0.034(8) 0.006(8) 0.008(9) 0.046(12)
C642 0.116(18) 0.19(2) 0.033(11) 0.025(14) 0.020(11) 0.087(16)
C643 0.14(2) 0.20(3) 0.043(12) 0.022(18) 0.040(14) 0.06(2)
C644 0.23(5) 0.31(5) 0.09(3) 0.06(3) 0.02(3) -0.04(4)
N7 0.056(9) 0.053(8) 0.048(8) 0.020(6) 0.003(5) -0.003(6)
C711 0.057(12) 0.049(10) 0.039(9) 0.017(8) -0.001(7) -0.005(8)
C712 0.060(13) 0.065(12) 0.067(13) 0.022(10) 0.017(9) -0.006(9)
C713 0.074(16) 0.072(13) 0.058(14) 0.023(11) 0.018(10) -0.002(11)
C714 0.08(2) 0.090(17) 0.11(2) -0.015(17) 0.049(16) -0.026(14)
C721 0.073(12) 0.042(9) 0.044(9) 0.020(8) -0.008(8) 0.007(7)
C722 0.107(17) 0.062(12) 0.062(14) 0.031(10) -0.020(10) -0.021(11)
C723 0.086(17) 0.087(15) 0.050(13) 0.011(11) -0.007(9) -0.018(12)
C724 0.075(19) 0.079(17) 0.14(3) 0.018(17) -0.024(15) -0.018(13)
C731 0.034(10) 0.046(9) 0.091(14) 0.020(9) 0.007(8) -0.004(7)
C732 0.071(15) 0.066(12) 0.082(15) 0.023(11) 0.019(10) 0.016(11)
C733 0.049(13) 0.064(12) 0.067(13) 0.013(10) 0.001(9) -0.004(10)
C734 0.050(14) 0.064(14) 0.099(17) 0.012(12) 0.026(12) 0.010(12)
C741 0.053(12) 0.052(9) 0.073(13) 0.017(9) -0.002(8) -0.004(8)
C742 0.071(14) 0.065(11) 0.088(15) 0.036(11) -0.022(10) -0.025(11)
C743 0.071(15) 0.064(11) 0.068(14) 0.015(10) 0.002(10) -0.020(11)
C744 0.13(3) 0.11(2) 0.11(3) 0.046(17) -0.054(17) -0.059(19)
N8 0.078(9) 0.051(8) 0.054(8) -0.005(7) -0.004(8) 0.023(7)
C811 0.156(18) 0.112(16) 0.058(10) 0.018(9) 0.026(12) 0.098(15)
C812 0.20(2) 0.18(2) 0.071(13) -0.004(14) 0.051(16) 0.08(2)
C813 0.22(3) 0.20(3) 0.068(16) 0.030(18) 0.065(18) 0.10(2)
C814 0.18(3) 0.21(4) 0.14(3) 0.09(3) 0.06(3) 0.07(3)
C821 0.086(13) 0.050(9) 0.065(9) 0.005(9) 0.004(11) -0.003(10)
C822 0.080(15) 0.051(11) 0.053(9) 0.001(8) -0.008(10) 0.027(10)
C823 0.087(16) 0.048(11) 0.066(10) 0.006(9) -0.008(11) 0.019(11)
C824 0.10(2) 0.11(2) 0.055(10) -0.004(13) -0.030(13) 0.043(18)
C831 0.076(12) 0.048(8) 0.062(12) -0.013(8) -0.023(11) 0.020(9)
C832 0.089(13) 0.044(9) 0.071(14) -0.014(9) -0.032(12) 0.024(9)
C833 0.082(15) 0.057(11) 0.082(16) 0.005(11) -0.041(13) 0.015(10)
C834 0.108(19) 0.085(19) 0.17(3) 0.03(2) -0.02(2) 0.051(16)
C841 0.083(9) 0.040(10) 0.118(17) -0.032(11) -0.008(10) 0.026(8)
C842 0.089(10) 0.051(11) 0.066(14) -0.007(10) 0.004(12) 0.005(10)
C843 0.087(11) 0.061(14) 0.12(2) 0.032(14) 0.008(15) 0.000(11)
C844 0.108(18) 0.14(3) 0.16(3) 0.02(2) 0.01(2) -0.06(2)
N9 0.090(12) 0.082(9) 0.071(10) 0.054(8) 0.016(7) 0.020(7)
C911 0.098(15) 0.077(11) 0.074(15) 0.040(11) 0.022(10) 0.017(11)
C912 0.124(19) 0.076(15) 0.104(19) 0.020(14) 0.053(14) 0.007(12)
C913 0.10(2) 0.080(16) 0.14(2) 0.038(17) 0.053(16) 0.001(12)
C914 0.15(3) 0.14(3) 0.20(4) 0.05(3) 0.11(3) 0.02(2)
C921 0.097(16) 0.082(10) 0.066(13) 0.041(9) 0.031(9) 0.018(9)
C922 0.15(2) 0.096(14) 0.088(17) 0.060(12) -0.007(12) -0.020(14)
C923 0.21(3) 0.111(17) 0.10(2) 0.050(15) -0.013(19) -0.04(2)
C924 0.22(4) 0.17(3) 0.14(4) -0.01(3) -0.07(3) 0.03(3)
C931 0.067(12) 0.091(13) 0.054(11) 0.056(11) -0.001(8) 0.017(9)
C932 0.092(15) 0.096(15) 0.076(15) 0.058(12) 0.019(11) 0.024(10)
C933 0.080(15) 0.13(2) 0.054(15) 0.045(13) 0.012(10) 0.004(13)
C934 0.13(3) 0.22(3) 0.048(16) 0.066(19) -0.024(15) -0.04(2)
C941 0.098(15) 0.090(14) 0.052(10) 0.057(10) 0.029(8) 0.016(10)
C942 0.126(19) 0.114(17) 0.069(14) 0.039(13) 0.029(11) -0.010(13)
C943 0.079(19) 0.14(2) 0.096(16) 0.050(15) 0.025(11) -0.015(14)
C944 0.11(2) 0.14(3) 0.13(3) -0.02(2) 0.034(16) -0.003(17)
N10 0.078(11) 0.088(10) 0.073(9) 0.025(9) -0.029(8) 0.001(7)
C011 0.079(11) 0.093(13) 0.058(12) 0.027(12) -0.021(10) -0.011(9)
C012 0.079(15) 0.072(12) 0.073(15) 0.031(11) -0.012(11) 0.002(9)
C013 0.072(16) 0.076(14) 0.089(17) 0.018(13) -0.016(11) 0.005(10)
C014 0.11(2) 0.12(2) 0.12(3) 0.016(19) -0.014(18) -0.031(16)
C021 0.087(13) 0.082(12) 0.063(11) 0.010(11) -0.029(10) -0.003(10)
C022 0.116(19) 0.109(18) 0.069(12) -0.001(13) -0.032(13) 0.005(15)
C023 0.15(3) 0.14(2) 0.112(18) -0.013(19) 0.013(18) 0.018(19)
C024 0.13(3) 0.15(3) 0.12(2) -0.05(2) -0.029(19) 0.02(2)
C031 0.087(14) 0.082(10) 0.086(15) 0.007(11) -0.031(13) -0.003(9)
C032 0.067(13) 0.072(10) 0.086(16) 0.001(12) -0.015(12) 0.006(9)
C033 0.053(12) 0.065(10) 0.12(2) 0.019(13) 0.003(14) 0.017(9)
C034 0.077(17) 0.11(2) 0.19(4) -0.03(2) 0.00(2) -0.016(15)
C041 0.091(17) 0.098(16) 0.067(9) 0.011(10) -0.029(9) 0.016(13)
C042 0.14(2) 0.14(2) 0.110(15) 0.013(17) -0.011(17) 0.059(17)
C043 0.19(3) 0.17(2) 0.094(15) -0.017(19) -0.031(19) 0.12(2)
C044 0.36(5) 0.20(4) 0.12(2) 0.01(3) 0.00(3) 0.22(4)
N11 0.123(13) 0.052(9) 0.151(13) -0.020(10) -0.087(11) 0.020(8)
C151 0.18(2) 0.064(15) 0.137(13) -0.013(12) -0.093(13) -0.025(14)
C152 0.20(3) 0.12(2) 0.156(18) -0.006(19) -0.078(19) -0.055(19)
C153 0.22(3) 0.14(3) 0.17(2) -0.02(2) -0.05(2) -0.07(2)
C154 0.28(6) 0.23(5) 0.28(4) 0.02(4) 0.08(4) -0.06(4)
C161 0.113(18) 0.049(9) 0.25(2) -0.041(13) -0.110(17) 0.021(10)
C162 0.12(2) 0.066(13) 0.30(3) -0.030(18) -0.127(19) 0.024(13)
C163 0.10(2) 0.060(14) 0.31(4) 0.00(2) -0.05(2) 0.017(14)
C164 0.30(5) 0.020(14) 0.26(5) -0.01(2) -0.02(3) -0.03(2)
C171 0.130(17) 0.068(12) 0.137(14) -0.015(13) -0.098(13) 0.006(12)
C172 0.14(2) 0.13(2) 0.147(15) -0.027(17) -0.074(16) 0.015(16)
C173 0.13(3) 0.15(3) 0.15(2) -0.03(2) -0.056(19) 0.007(19)
C174 0.08(2) 0.34(5) 0.16(2) 0.00(3) -0.04(2) 0.04(3)
C181 0.099(13) 0.079(13) 0.115(16) -0.006(14) -0.059(13) 0.034(10)
C182 0.094(16) 0.055(12) 0.13(2) 0.000(13) -0.044(15) 0.008(10)
C183 0.12(2) 0.094(17) 0.18(3) -0.002(19) -0.075(19) 0.044(15)
C184 0.13(3) 0.13(2) 0.17(3) 0.02(2) 0.02(2) 0.08(2)
N12 0.144(13) 0.066(9) 0.117(12) -0.078(9) 0.002(11) -0.010(9)
C251 0.109(18) 0.080(14) 0.136(13) -0.046(12) -0.001(12) -0.005(14)
C252 0.087(16) 0.053(13) 0.127(17) -0.025(11) 0.000(13) -0.020(12)
C253 0.058(16) 0.069(15) 0.18(2) 0.020(14) 0.018(14) -0.018(13)
C254 0.060(18) 0.13(2) 0.13(2) -0.036(19) -0.007(15) -0.033(16)
C261 0.144(16) 0.081(15) 0.136(18) -0.026(15) -0.012(15) -0.020(12)
C262 0.13(2) 0.107(17) 0.14(2) -0.011(17) 0.020(16) -0.041(15)
C263 0.12(2) 0.109(18) 0.12(2) 0.000(18) 0.032(15) -0.043(15)
C264 0.15(3) 0.11(2) 0.13(3) 0.04(2) -0.01(2) -0.057(19)
C271 0.084(16) 0.072(9) 0.139(17) -0.054(11) 0.011(16) 0.011(10)
C272 0.11(2) 0.093(13) 0.138(18) -0.029(13) -0.035(17) 0.004(14)
C273 0.10(2) 0.083(13) 0.109(19) -0.029(12) -0.027(16) 0.022(13)
C274 0.17(3) 0.12(2) 0.11(2) -0.025(18) -0.03(2) -0.02(2)
C281 0.154(16) 0.057(12) 0.15(2) -0.028(15) 0.024(15) 0.007(14)
C282 0.178(18) 0.078(17) 0.16(3) 0.002(18) -0.011(19) 0.034(18)
C283 0.17(2) 0.076(18) 0.24(3) 0.01(2) -0.01(3) 0.04(2)
C284 0.17(2) 0.20(4) 0.23(5) 0.06(4) 0.00(3) 0.03(3)
N13 0.078(11) 0.175(14) 0.067(10) 0.025(12) 0.040(8) 0.001(12)
C351 0.124(17) 0.26(2) 0.124(18) -0.01(2) 0.059(18) 0.05(2)
C352 0.20(3) 0.25(2) 0.19(3) -0.02(3) 0.05(2) 0.09(3)
C353 0.23(3) 0.27(3) 0.19(3) -0.03(4) 0.08(3) 0.07(3)
C354 0.21(4) 0.27(3) 0.23(5) -0.07(5) 0.10(4) 0.05(4)
C361 0.087(12) 0.130(18) 0.104(14) 0.000(17) 0.018(11) 0.000(13)
C362 0.091(16) 0.118(19) 0.093(13) -0.021(16) 0.026(11) 0.003(16)
C363 0.114(19) 0.14(2) 0.136(19) -0.02(2) -0.015(16) -0.01(2)
C364 0.14(3) 0.17(3) 0.114(18) -0.07(2) 0.023(16) -0.08(2)
C371 0.075(18) 0.197(15) 0.093(19) 0.010(15) 0.031(14) -0.039(13)
C372 0.11(2) 0.177(16) 0.19(3) 0.04(2) 0.022(19) 0.026(19)
C373 0.14(3) 0.188(17) 0.24(4) 0.05(3) 0.01(3) -0.01(2)
C374 0.14(4) 0.17(2) 0.34(6) 0.00(3) 0.06(4) -0.06(3)
C381 0.15(2) 0.19(2) 0.079(12) 0.008(15) 0.005(12) 0.074(19)
C382 0.15(2) 0.24(3) 0.102(19) -0.06(2) -0.002(15) 0.08(2)
C383 0.19(3) 0.29(4) 0.12(2) -0.06(2) -0.033(18) 0.09(3)
C384 0.24(4) 0.35(5) 0.05(2) -0.11(3) -0.002(17) 0.07(3)
N14 0.029(10) 0.056(12) 0.064(13) 0.000 0.029(10) 0.000
C451 0.064(13) 0.072(12) 0.060(12) 0.005(9) 0.036(11) -0.010(9)
C452 0.075(16) 0.099(16) 0.086(17) 0.029(11) 0.011(13) 0.006(11)
C453 0.15(2) 0.078(15) 0.080(17) 0.014(11) 0.056(16) 0.019(13)
C454 0.11(2) 0.12(2) 0.10(2) 0.041(18) 0.008(19) 0.013(15)
C461 0.026(10) 0.076(13) 0.078(14) -0.015(9) 0.017(10) 0.002(8)
C462 0.043(13) 0.099(16) 0.108(18) 0.014(12) 0.005(12) 0.012(10)
C463 0.053(16) 0.11(2) 0.22(3) 0.043(18) -0.003(18) 0.019(13)
C464 0.12(3) 0.10(2) 0.31(5) 0.08(3) -0.02(3) 0.010(19)
N15 0.027(10) 0.072(13) 0.050(12) 0.000 0.003(9) 0.000
C551 0.028(9) 0.067(12) 0.048(11) 0.004(8) 0.016(8) 0.005(8)
C552 0.049(12) 0.101(15) 0.073(14) 0.040(11) 0.015(11) 0.006(10)
C553 0.072(14) 0.073(14) 0.072(15) 0.022(11) 0.018(12) 0.017(11)
C554 0.08(2) 0.18(3) 0.17(3) 0.12(2) -0.01(2) 0.01(2)
C561 0.031(10) 0.090(13) 0.069(13) 0.020(9) 0.034(10) 0.017(9)
C562 0.031(11) 0.127(17) 0.074(15) 0.035(12) 0.019(10) 0.023(10)
C563 0.031(12) 0.108(17) 0.13(2) 0.042(13) 0.024(13) 0.019(11)
C564 0.063(15) 0.085(15) 0.076(17) -0.021(11) -0.009(13) 0.031(12)
N16 0.78(12) 0.09(3) 0.18(5) -0.06(3) 0.14(6) 0.08(5)
C168 0.83(12) 0.14(4) 0.10(4) 0.07(4) 0.09(5) 0.03(5)
C169 0.84(12) 0.18(4) 0.10(4) 0.11(4) 0.08(5) 0.09(6)
N17 0.24(5) 0.23(4) 0.23(5) -0.15(4) 0.11(4) -0.15(3)
C178 0.15(4) 0.34(4) 0.22(5) -0.15(5) 0.14(3) -0.09(4)
C179 0.25(6) 0.35(6) 0.30(6) -0.20(6) 0.05(4) -0.06(5)
N18 0.30(5) 0.26(4) 0.27(5) 0.03(4) -0.05(5) 0.11(5)
C188 0.22(4) 0.08(2) 0.20(4) 0.10(2) 0.07(3) 0.09(3)
C189 0.24(5) 0.25(4) 0.24(5) 0.14(4) 0.06(4) 0.14(4)
N19 0.14(2) 0.062(11) 0.17(3) 0.002(16) 0.01(2) -0.021(15)
C198 0.080(17) 0.062(11) 0.058(14) 0.017(11) 0.007(12) -0.021(12)
C199 0.090(19) 0.054(11) 0.068(17) 0.013(11) -0.013(14) -0.008(12)
N20 0.093(19) 0.068(12) 0.21(3) 0.067(16) -0.031(18) -0.008(13)
C208 0.064(17) 0.083(14) 0.18(3) 0.078(18) -0.057(18) -0.028(15)
C209 0.08(2) 0.112(16) 0.12(2) 0.025(18) -0.076(18) -0.046(17)
N21 0.14(3) 0.100(19) 0.11(2) 0.006(19) 0.034(17) -0.020(19)
C218 0.09(2) 0.12(2) 0.14(3) 0.01(3) 0.024(19) 0.01(2)
C219 0.10(2) 0.12(2) 0.091(19) -0.046(19) 0.042(14) 0.012(18)
N22 0.076(18) 0.110(19) 0.101(19) 0.015(14) -0.030(14) 0.003(12)
C228 0.07(2) 0.11(2) 0.10(2) -0.043(17) 0.003(16) -0.016(14)
C229 0.13(3) 0.10(2) 0.17(3) -0.01(2) -0.01(2) -0.036(19)

loop_
_atom_type_symbol
_atom_type_description
_atom_type_scat_dispersion_real
_atom_type_scat_dispersion_imag
_atom_type_scat_source
C C 0.0033 0.0016 'International Tables Vol C Tables 4.2.6.8 and 6.1.1.4'
H H 0.0000 0.0000 'International Tables Vol C Tables 4.2.6.8 and 6.1.1.4'
N N 0.0061 0.0033 'International Tables Vol C Tables 4.2.6.8 and 6.1.1.4'
O O 0.0106 0.0060 'International Tables Vol C Tables 4.2.6.8 and 6.1.1.4'
Zr Zr -2.9673 0.5597 'International Tables Vol C Tables 4.2.6.8 and 6.1.1.4'
W W -0.8490 6.8722 'International Tables Vol C Tables 4.2.6.8 and 6.1.1.4'

loop_
_geom_angle_atom_site_label_1
_geom_angle_atom_site_label_2
_geom_angle_atom_site_label_3
_geom_angle
_geom_angle_site_symmetry_1
_geom_angle_site_symmetry_3
O31 Zr1 O32 87.9(4) . .
O31 Zr1 O33 141.7(4) . .
O31 Zr1 O34 84.5(4) . .
O31 Zr1 O43 72.6(4) . .
O31 Zr1 O44 138.9(4) . .
O31 Zr1 O70 69.4(4) . .
O31 Zr1 O71 75.4(4) . .
O32 Zr1 O33 83.4(4) . .
O32 Zr1 O34 139.7(4) . .
O32 Zr1 O43 70.2(4) . .
O32 Zr1 O44 97.9(4) . .
O32 Zr1 O70 80.7(4) . .
O32 Zr1 O71 141.0(4) . .
O33 Zr1 O34 78.6(4) . .
O33 Zr1 O43 69.3(4) . .
O33 Zr1 O44 79.4(4) . .
O33 Zr1 O70 144.3(4) . .
O33 Zr1 O71 130.6(4) . .
O34 Zr1 O43 69.7(4) . .
O34 Zr1 O44 113.6(4) . .
O34 Zr1 O70 131.9(4) . .
O34 Zr1 O71 74.4(4) . .
O43 Zr1 O44 147.3(4) . .
O43 Zr1 O70 132.4(4) . .
O43 Zr1 O71 133.5(4) . .
O44 Zr1 O70 71.5(4) . .
O44 Zr1 O71 74.8(4) . .
O70 Zr1 O71 60.5(4) . .
O44 Zr2 O45 87.9(4) . .
O44 Zr2 O46 142.5(4) . .
O44 Zr2 O47 83.2(4) . .
O44 Zr2 O56 72.0(4) . .
O44 Zr2 O57 137.2(4) . .
O44 Zr2 O70 69.3(4) . .
O44 Zr2 O71 71.6(4) . .
O45 Zr2 O46 83.1(4) . .
O45 Zr2 O47 142.0(4) . .
O45 Zr2 O56 71.1(4) . .
O45 Zr2 O57 102.2(4) . .
O45 Zr2 O70 75.9(4) . .
O45 Zr2 O71 135.4(4) . .
O46 Zr2 O47 81.9(4) . .
O46 Zr2 O56 70.6(4) . .
O46 Zr2 O57 80.3(4) . .
O46 Zr2 O70 141.3(4) . .
O46 Zr2 O71 136.1(4) . .
O47 Zr2 O56 71.0(4) . .
O47 Zr2 O57 109.4(4) . .
O47 Zr2 O70 133.1(4) . .
O47 Zr2 O71 75.8(4) . .
O56 Zr2 O57 150.7(4) . .
O56 Zr2 O70 129.3(4) . .
O56 Zr2 O71 132.8(4) . .
O57 Zr2 O70 73.0(4) . .
O57 Zr2 O71 72.4(4) . .
O70 Zr2 O71 60.0(3) . .
O31 Zr3 O57 138.2(4) . .
O31 Zr3 O58 106.8(4) . .
O31 Zr3 O59 78.6(4) . .
O31 Zr3 O60 103.5(4) . .
O31 Zr3 O69 150.8(4) . .
O31 Zr3 O70 69.9(4) . .
O31 Zr3 O71 73.4(4) . .
O57 Zr3 O58 84.4(4) . .
O57 Zr3 O59 143.1(5) . .
O57 Zr3 O60 86.6(4) . .
O57 Zr3 O69 70.9(4) . .
O57 Zr3 O70 73.7(4) . .
O57 Zr3 O71 71.3(4) . .
O58 Zr3 O59 83.2(5) . .
O58 Zr3 O60 143.4(5) . .
O58 Zr3 O69 72.6(4) . .
O58 Zr3 O70 77.8(4) . .
O58 Zr3 O71 135.9(4) . .
O59 Zr3 O60 83.0(5) . .
O59 Zr3 O69 72.2(4) . .
O59 Zr3 O70 136.3(4) . .
O59 Zr3 O71 136.9(5) . .
O60 Zr3 O69 71.0(4) . .
O60 Zr3 O70 132.8(4) . .
O60 Zr3 O71 72.6(4) . .
O69 Zr3 O70 135.3(4) . .
O69 Zr3 O71 128.1(4) . .
O70 Zr3 O71 60.6(3) . .
O1 W1 O31 102.8(5) . .
O1 W1 O35 104.8(6) . .
O1 W1 O38 105.6(6) . .
O1 W1 O39 98.5(5) . .
O1 W1 O43 177.5(6) . .
O31 W1 O35 89.9(5) . .
O31 W1 O38 86.8(5) . .
O31 W1 O39 158.6(5) . .
O31 W1 O43 79.3(4) . .
O35 W1 O38 149.4(5) . .
O35 W1 O39 87.3(5) . .
O35 W1 O43 73.8(4) . .
O38 W1 O39 84.9(5) . .
O38 W1 O43 75.8(5) . .
O39 W1 O43 79.5(5) . .
O2 W2 O32 104.7(5) . .
O2 W2 O35 102.7(6) . .
O2 W2 O36 104.8(6) . .
O2 W2 O40 100.2(5) . .
O2 W2 O43 177.0(6) . .
O32 W2 O35 88.9(5) . .
O32 W2 O36 90.6(5) . .
O32 W2 O40 155.0(5) . .
O32 W2 O43 77.9(5) . .
O35 W2 O36 151.6(5) . .
O35 W2 O40 84.1(5) . .
O35 W2 O43 75.6(5) . .
O36 W2 O40 84.5(5) . .
O36 W2 O43 76.6(5) . .
O40 W2 O43 77.2(5) . .
O3 W3 O33 101.2(6) . .
O3 W3 O36 103.2(6) . .
O3 W3 O37 103.7(6) . .
O3 W3 O41 102.1(6) . .
O3 W3 O43 175.2(6) . .
O33 W3 O36 85.4(5) . .
O33 W3 O37 84.7(5) . .
O33 W3 O41 156.6(5) . .
O33 W3 O43 74.0(5) . .
O36 W3 O37 152.6(5) . .
O36 W3 O41 87.5(5) . .
O36 W3 O43 75.8(4) . .
O37 W3 O41 91.6(5) . .
O37 W3 O43 76.9(5) . .
O41 W3 O43 82.6(5) . .
O4 W4 O34 104.6(6) . .
O4 W4 O37 103.4(6) . .
O4 W4 O38 102.4(6) . .
O4 W4 O42 101.6(6) . .
O4 W4 O43 178.1(6) . .
O34 W4 O37 87.0(5) . .
O34 W4 O38 93.8(5) . .
O34 W4 O42 153.4(5) . .
O34 W4 O43 77.2(5) . .
O37 W4 O38 153.1(5) . .
O37 W4 O42 82.4(5) . .
O37 W4 O43 75.8(5) . .
O38 W4 O42 85.1(5) . .
O38 W4 O43 78.2(5) . .
O42 W4 O43 76.6(5) . .
O5 W5 O39 103.0(6) . .
O5 W5 O40 105.5(6) . .
O5 W5 O41 103.2(6) . .
O5 W5 O42 106.3(6) . .
O5 W5 O43 179.4(6) . .
O39 W5 O40 87.9(5) . .
O39 W5 O41 153.7(5) . .
O39 W5 O42 88.1(5) . .
O39 W5 O43 77.2(5) . .
O40 W5 O41 84.2(5) . .
O40 W5 O42 148.1(6) . .
O40 W5 O43 74.0(5) . .
O41 W5 O42 85.6(6) . .
O41 W5 O43 76.5(5) . .
O42 W5 O43 74.3(5) . .
O6 W6 O44 98.5(5) . .
O6 W6 O48 102.7(6) . .
O6 W6 O51 104.4(5) . .
O6 W6 O52 99.3(5) . .
O6 W6 O56 179.1(5) . .
O44 W6 O48 89.7(5) . .
O44 W6 O51 84.8(5) . .
O44 W6 O52 161.9(5) . .
O44 W6 O56 80.9(4) . .
O48 W6 O51 152.8(5) . .
O48 W6 O52 90.2(5) . .
O48 W6 O56 76.7(5) . .
O51 W6 O52 87.1(5) . .
O51 W6 O56 76.1(4) . .
O52 W6 O56 81.4(4) . .
O7 W7 O45 104.5(6) . .
O7 W7 O48 102.2(6) . .
O7 W7 O49 104.7(7) . .
O7 W7 O53 99.7(6) . .
O7 W7 O56 175.7(6) . .
O45 W7 O48 87.5(5) . .
O45 W7 O49 91.2(5) . .
O45 W7 O53 155.3(4) . .
O45 W7 O56 78.0(4) . .
O48 W7 O49 152.6(5) . .
O48 W7 O53 82.5(5) . .
O48 W7 O56 74.3(4) . .
O49 W7 O53 87.4(5) . .
O49 W7 O56 78.6(5) . .
O53 W7 O56 77.6(4) . .
O8 W8 O46 105.6(5) . .
O8 W8 O49 102.0(6) . .
O8 W8 O50 104.7(6) . .
O8 W8 O54 100.4(6) . .
O8 W8 O56 176.9(5) . .
O46 W8 O49 89.3(5) . .
O46 W8 O50 92.0(5) . .
O46 W8 O54 153.9(5) . .
O46 W8 O56 77.1(4) . .
O49 W8 O50 151.8(5) . .
O49 W8 O54 83.5(5) . .
O49 W8 O56 76.4(5) . .
O50 W8 O54 83.1(5) . .
O50 W8 O56 76.5(5) . .
O54 W8 O56 76.9(5) . .
O9 W9 O47 103.0(5) . .
O9 W9 O50 102.9(6) . .
O9 W9 O51 103.7(6) . .
O9 W9 O55 101.3(5) . .
O9 W9 O56 178.3(5) . .
O47 W9 O50 90.1(5) . .
O47 W9 O51 91.9(5) . .
O47 W9 O55 155.5(5) . .
O47 W9 O56 78.6(4) . .
O50 W9 O51 152.2(5) . .
O50 W9 O55 82.0(5) . .
O50 W9 O56 77.4(5) . .
O51 W9 O55 84.7(5) . .
O51 W9 O56 75.8(4) . .
O55 W9 O56 77.0(4) . .
O10 W10 O52 103.8(6) . .
O10 W10 O53 103.5(6) . .
O10 W10 O54 103.6(6) . .
O10 W10 O55 105.7(6) . .
O10 W10 O56 178.5(6) . .
O52 W10 O53 83.6(5) . .
O52 W10 O54 152.6(5) . .
O52 W10 O55 86.0(5) . .
O52 W10 O56 75.2(4) . .
O53 W10 O54 89.7(5) . .
O53 W10 O55 150.5(5) . .
O53 W10 O56 75.3(4) . .
O54 W10 O55 87.0(5) . .
O54 W10 O56 77.3(5) . .
O55 W10 O56 75.4(4) . .
O11 W11 O57 104.5(5) . .
O11 W11 O61 103.1(6) . .
O11 W11 O64 104.0(5) . .
O11 W11 O65 97.8(5) . .
O11 W11 O69 177.4(5) . .
O57 W11 O61 85.3(5) . .
O57 W11 O64 88.4(5) . .
O57 W11 O65 157.7(4) . .
O57 W11 O69 78.1(4) . .
O61 W11 O64 152.9(5) . .
O61 W11 O65 87.6(5) . .
O61 W11 O69 76.4(5) . .
O64 W11 O65 88.3(5) . .
O64 W11 O69 76.5(5) . .
O65 W11 O69 79.7(4) . .
O12 W12 O58 103.0(5) . .
O12 W12 O61 103.3(6) . .
O12 W12 O62 101.7(6) . .
O12 W12 O66 101.0(5) . .
O12 W12 O69 178.2(5) . .
O58 W12 O61 90.3(5) . .
O58 W12 O62 89.4(5) . .
O58 W12 O66 155.9(5) . .
O58 W12 O69 78.4(4) . .
O61 W12 O62 154.4(5) . .
O61 W12 O66 84.8(5) . .
O61 W12 O69 75.5(4) . .
O62 W12 O66 85.0(5) . .
O62 W12 O69 79.3(5) . .
O66 W12 O69 77.6(4) . .
O13 W13 O59 105.8(7) . .
O13 W13 O62 101.3(7) . .
O13 W13 O63 105.5(7) . .
O13 W13 O67 100.8(7) . .
O13 W13 O69 177.8(6) . .
O59 W13 O62 90.2(5) . .
O59 W13 O63 90.2(6) . .
O59 W13 O67 153.4(5) . .
O59 W13 O69 76.3(5) . .
O62 W13 O63 152.0(5) . .
O62 W13 O67 86.0(5) . .
O62 W13 O69 77.8(5) . .
O63 W13 O67 81.2(5) . .
O63 W13 O69 75.1(5) . .
O67 W13 O69 77.2(4) . .
O14 W14 O60 104.2(6) . .
O14 W14 O63 103.5(6) . .
O14 W14 O64 103.7(6) . .
O14 W14 O68 100.6(6) . .
O14 W14 O69 177.7(6) . .
O60 W14 O63 90.4(6) . .
O60 W14 O64 90.5(5) . .
O60 W14 O68 155.2(5) . .
O60 W14 O69 77.7(5) . .
O63 W14 O64 151.7(5) . .
O63 W14 O68 83.3(5) . .
O63 W14 O69 77.7(5) . .
O64 W14 O68 84.1(5) . .
O64 W14 O69 74.8(4) . .
O68 W14 O69 77.5(4) . .
O15 W15 O65 104.7(5) . .
O15 W15 O66 104.4(6) . .
O15 W15 O67 104.0(6) . .
O15 W15 O68 105.8(6) . .
O15 W15 O69 178.8(5) . .
O65 W15 O66 85.0(5) . .
O65 W15 O67 151.3(5) . .
O65 W15 O68 85.6(5) . .
O65 W15 O69 74.1(4) . .
O66 W15 O67 88.5(5) . .
O66 W15 O68 149.7(5) . .
O66 W15 O69 75.9(4) . .
O67 W15 O68 86.1(5) . .
O67 W15 O69 77.2(4) . .
O68 W15 O69 73.8(4) . .
Zr1 O31 Zr3 100.2(4) . .
Zr1 O31 W1 115.9(5) . .
Zr3 O31 W1 143.8(5) . .
Zr1 O32 W2 120.9(5) . .
Zr1 O33 W3 118.9(6) . .
Zr1 O34 W4 120.1(6) . .
W1 O35 W2 120.6(6) . .
W2 O36 W3 117.1(6) . .
W3 O37 W4 117.0(6) . .
W1 O38 W4 116.9(6) . .
W1 O39 W5 118.0(6) . .
W2 O40 W5 120.5(7) . .
W3 O41 W5 115.7(6) . .
W4 O42 W5 120.9(7) . .
Zr1 O43 W1 92.0(4) . .
Zr1 O43 W2 91.0(4) . .
Zr1 O43 W3 97.8(4) . .
Zr1 O43 W4 92.5(4) . .
Zr1 O43 W5 177.1(6) . .
W1 O43 W2 89.9(4) . .
W1 O43 W3 170.2(6) . .
W1 O43 W4 89.2(4) . .
W1 O43 W5 85.2(4) . .
W2 O43 W3 90.3(4) . .
W2 O43 W4 176.4(7) . .
W2 O43 W5 88.3(4) . .
W3 O43 W4 90.0(4) . .
W3 O43 W5 85.0(4) . .
W4 O43 W5 88.1(4) . .
Zr1 O44 Zr2 101.9(4) . .
Zr1 O44 W6 146.1(6) . .
Zr2 O44 W6 112.0(5) . .
Zr2 O45 W7 120.1(5) . .
Zr2 O46 W8 121.8(5) . .
Zr2 O47 W9 118.8(5) . .
W6 O48 W7 117.3(7) . .
W7 O49 W8 116.5(7) . .
W8 O50 W9 117.3(6) . .
W6 O51 W9 116.8(6) . .
W6 O52 W10 115.6(5) . .
W7 O53 W10 117.9(5) . .
W8 O54 W10 118.9(6) . .
W9 O55 W10 118.8(5) . .
Zr2 O56 W6 94.9(4) . .
Zr2 O56 W7 90.8(4) . .
Zr2 O56 W8 90.5(4) . .
Zr2 O56 W9 91.6(4) . .
Zr2 O56 W10 177.4(6) . .
W6 O56 W7 91.5(4) . .
W6 O56 W8 174.6(5) . .
W6 O56 W9 91.3(4) . .
W6 O56 W10 87.8(4) . .
W7 O56 W8 88.4(4) . .
W7 O56 W9 176.2(6) . .
W7 O56 W10 88.7(3) . .
W8 O56 W9 88.6(4) . .
W8 O56 W10 86.9(4) . .
W9 O56 W10 88.8(4) . .
Zr2 O57 Zr3 101.7(5) . .
Zr2 O57 W11 143.0(6) . .
Zr3 O57 W11 115.1(5) . .
Zr3 O58 W12 117.7(6) . .
Zr3 O59 W13 120.9(7) . .
Zr3 O60 W14 119.2(6) . .
W11 O61 W12 117.1(6) . .
W12 O62 W13 115.3(6) . .
W13 O63 W14 117.7(6) . .
W11 O64 W14 116.7(5) . .
W11 O65 W15 118.9(6) . .
W12 O66 W15 118.6(6) . .
W13 O67 W15 119.4(6) . .
W14 O68 W15 120.0(6) . .
Zr3 O69 W11 95.9(4) . .
Zr3 O69 W12 91.4(4) . .
Zr3 O69 W13 90.5(4) . .
Zr3 O69 W14 92.1(4) . .
Zr3 O69 W15 176.7(5) . .
W11 O69 W12 90.9(4) . .
W11 O69 W13 173.4(6) . .
W11 O69 W14 91.9(4) . .
W11 O69 W15 87.3(4) . .
W12 O69 W13 87.5(4) . .
W12 O69 W14 175.3(5) . .
W12 O69 W15 87.8(4) . .
W13 O69 W14 89.3(4) . .
W13 O69 W15 86.2(3) . .
W14 O69 W15 88.6(4) . .
Zr1 O70 Zr2 95.0(4) . .
Zr1 O70 Zr3 96.8(4) . .
Zr2 O70 Zr3 96.0(4) . .
Zr1 O71 Zr2 99.1(4) . .
Zr1 O71 Zr3 98.3(4) . .
Zr2 O71 Zr3 96.4(4) . .
O72 Zr4 O73 83.2(4) . .
O72 Zr4 O74 141.1(4) . .
O72 Zr4 O75 86.9(4) . .
O72 Zr4 O84 71.6(4) . .
O72 Zr4 O85 139.2(4) . .
O72 Zr4 O111 75.2(4) . .
O72 Zr4 O112 70.6(4) . .
O73 Zr4 O74 79.6(4) . .
O73 Zr4 O75 139.7(5) . .
O73 Zr4 O84 69.2(4) . .
O73 Zr4 O85 112.9(4) . .
O73 Zr4 O111 77.7(4) . .
O73 Zr4 O112 134.8(4) . .
O74 Zr4 O75 84.2(4) . .
O74 Zr4 O84 69.7(4) . .
O74 Zr4 O85 79.7(4) . .
O74 Zr4 O111 133.2(4) . .
O74 Zr4 O112 142.0(4) . .
O75 Zr4 O84 70.6(4) . .
O75 Zr4 O85 99.9(4) . .
O75 Zr4 O111 136.6(4) . .
O75 Zr4 O112 76.3(4) . .
O84 Zr4 O85 148.5(4) . .
O84 Zr4 O111 135.1(4) . .
O84 Zr4 O112 130.4(4) . .
O85 Zr4 O111 72.6(4) . .
O85 Zr4 O112 72.1(3) . .
O111 Zr4 O112 60.6(3) . .
O85 Zr5 O86 86.6(4) . .
O85 Zr5 O87 142.2(4) . .
O85 Zr5 O88 83.4(4) . .
O85 Zr5 O97 71.2(4) . .
O85 Zr5 O98 138.5(4) . .
O85 Zr5 O111 69.7(4) . .
O85 Zr5 O112 72.3(4) . .
O86 Zr5 O87 84.4(4) . .
O86 Zr5 O88 141.0(4) . .
O86 Zr5 O97 71.0(3) . .
O86 Zr5 O98 100.8(4) . .
O86 Zr5 O111 78.7(4) . .
O86 Zr5 O112 137.7(4) . .
O87 Zr5 O88 80.9(4) . .
O87 Zr5 O97 71.2(4) . .
O87 Zr5 O98 79.3(4) . .
O87 Zr5 O111 142.9(4) . .
O87 Zr5 O112 133.8(4) . .
O88 Zr5 O97 70.1(4) . .
O88 Zr5 O98 111.6(4) . .
O88 Zr5 O111 131.2(4) . .
O88 Zr5 O112 73.8(4) . .
O97 Zr5 O98 149.9(4) . .
O97 Zr5 O111 131.2(4) . .
O97 Zr5 O112 130.7(4) . .
O98 Zr5 O111 71.8(4) . .
O98 Zr5 O112 75.3(4) . .
O111 Zr5 O112 59.8(3) . .
O72 Zr6 O98 136.8(4) . .
O72 Zr6 O99 104.0(4) . .
O72 Zr6 O100 78.0(4) . .
O72 Zr6 O101 107.0(4) . .
O72 Zr6 O110 150.9(4) . .
O72 Zr6 O111 72.8(4) . .
O72 Zr6 O112 69.9(4) . .
O98 Zr6 O99 86.8(4) . .
O98 Zr6 O100 145.1(4) . .
O98 Zr6 O101 83.4(4) . .
O98 Zr6 O110 72.3(4) . .
O98 Zr6 O111 70.8(4) . .
O98 Zr6 O112 72.3(4) . .
O99 Zr6 O100 85.4(4) . .
O99 Zr6 O101 143.7(4) . .
O99 Zr6 O110 72.4(4) . .
O99 Zr6 O111 73.1(4) . .
O99 Zr6 O112 132.6(4) . .
O100 Zr6 O101 83.1(4) . .
O100 Zr6 O110 72.9(4) . .
O100 Zr6 O111 137.7(4) . .
O100 Zr6 O112 134.5(4) . .
O101 Zr6 O110 71.4(4) . .
O101 Zr6 O111 134.4(4) . .
O101 Zr6 O112 76.7(4) . .
O110 Zr6 O111 130.0(4) . .
O110 Zr6 O112 134.3(4) . .
O111 Zr6 O112 60.1(3) . .
O16 W16 O72 105.2(6) . .
O16 W16 O76 105.0(6) . .
O16 W16 O79 104.2(6) . .
O16 W16 O80 97.2(6) . .
O16 W16 O84 176.1(5) . .
O72 W16 O76 87.0(5) . .
O72 W16 O79 89.3(5) . .
O72 W16 O80 157.5(5) . .
O72 W16 O84 78.7(4) . .
O76 W16 O79 150.6(6) . .
O76 W16 O80 85.5(6) . .
O76 W16 O84 75.5(5) . .
O79 W16 O80 87.0(5) . .
O79 W16 O84 75.1(5) . .
O80 W16 O84 78.9(5) . .
O17 W17 O73 105.0(6) . .
O17 W17 O76 103.3(7) . .
O17 W17 O77 102.1(6) . .
O17 W17 O81 100.7(6) . .
O17 W17 O84 177.0(6) . .
O73 W17 O76 92.0(5) . .
O73 W17 O77 89.2(5) . .
O73 W17 O81 154.2(5) . .
O73 W17 O84 78.0(4) . .
O76 W17 O77 153.3(6) . .
O76 W17 O81 84.3(6) . .
O76 W17 O84 76.2(5) . .
O77 W17 O81 83.1(5) . .
O77 W17 O84 78.0(5) . .
O81 W17 O84 76.3(5) . .
O18 W18 O74 99.8(6) . .
O18 W18 O77 103.3(6) . .
O18 W18 O78 103.9(6) . .
O18 W18 O82 103.4(6) . .
O18 W18 O84 173.8(5) . .
O74 W18 O77 83.9(5) . .
O74 W18 O78 84.9(5) . .
O74 W18 O82 156.8(5) . .
O74 W18 O84 74.0(4) . .
O77 W18 O78 152.0(5) . .
O77 W18 O82 89.9(5) . .
O77 W18 O84 76.3(5) . .
O78 W18 O82 90.4(5) . .
O78 W18 O84 76.0(4) . .
O82 W18 O84 82.8(5) . .
O19 W19 O75 104.3(6) . .
O19 W19 O78 103.3(6) . .
O19 W19 O79 104.5(6) . .
O19 W19 O83 101.6(6) . .
O19 W19 O84 178.0(6) . .
O75 W19 O78 89.6(5) . .
O75 W19 O79 88.5(5) . .
O75 W19 O83 154.1(5) . .
O75 W19 O84 77.7(4) . .
O78 W19 O79 151.8(5) . .
O78 W19 O83 85.1(5) . .
O78 W19 O84 77.1(5) . .
O79 W19 O83 84.4(5) . .
O79 W19 O84 75.0(5) . .
O83 W19 O84 76.4(5) . .
O20 W20 O80 104.2(6) . .
O20 W20 O81 106.5(6) . .
O20 W20 O82 102.5(6) . .
O20 W20 O83 105.2(6) . .
O20 W20 O84 178.5(6) . .
O80 W20 O81 88.3(6) . .
O80 W20 O82 153.3(5) . .
O80 W20 O83 87.2(6) . .
O80 W20 O84 76.9(4) . .
O81 W20 O82 84.8(6) . .
O81 W20 O83 148.2(6) . .
O81 W20 O84 74.5(5) . .
O82 W20 O83 85.2(5) . .
O82 W20 O84 76.4(5) . .
O83 W20 O84 73.8(5) . .
O21 W21 O85 99.9(4) . .
O21 W21 O89 103.5(5) . .
O21 W21 O92 103.1(5) . .
O21 W21 O93 98.7(5) . .
O21 W21 O97 179.6(5) . .
O85 W21 O89 88.3(4) . .
O85 W21 O92 87.9(4) . .
O85 W21 O93 161.2(4) . .
O85 W21 O97 80.0(4) . .
O89 W21 O92 153.4(5) . .
O89 W21 O93 89.6(4) . .
O89 W21 O97 76.1(4) . .
O92 W21 O93 85.6(5) . .
O92 W21 O97 77.3(4) . .
O93 W21 O97 81.3(4) . .
O22 W22 O86 103.2(5) . .
O22 W22 O89 103.8(6) . .
O22 W22 O90 103.8(6) . .
O22 W22 O94 100.2(5) . .
O22 W22 O97 177.3(6) . .
O86 W22 O89 89.0(4) . .
O86 W22 O90 90.3(5) . .
O86 W22 O94 156.5(4) . .
O86 W22 O97 78.9(4) . .
O89 W22 O90 151.8(5) . .
O89 W22 O94 84.3(4) . .
O89 W22 O97 74.4(4) . .
O90 W22 O94 85.2(5) . .
O90 W22 O97 77.8(5) . .
O94 W22 O97 77.6(4) . .
O23 W23 O87 104.4(6) . .
O23 W23 O90 105.4(6) . .
O23 W23 O91 102.7(6) . .
O23 W23 O95 100.8(5) . .
O23 W23 O97 177.8(5) . .
O87 W23 O90 90.4(5) . .
O87 W23 O91 91.6(5) . .
O87 W23 O95 154.7(5) . .
O87 W23 O97 77.7(4) . .
O90 W23 O91 150.3(5) . .
O90 W23 O95 84.5(5) . .
O90 W23 O97 74.8(4) . .
O91 W23 O95 81.2(5) . .
O91 W23 O97 76.7(4) . .
O95 W23 O97 77.0(4) . .
O24 W24 O88 104.0(5) . .
O24 W24 O91 103.8(5) . .
O24 W24 O92 102.9(5) . .
O24 W24 O96 101.5(5) . .
O24 W24 O97 177.9(5) . .
O88 W24 O91 90.7(5) . .
O88 W24 O92 91.9(5) . .
O88 W24 O96 154.5(5) . .
O88 W24 O97 77.6(4) . .
O91 W24 O92 151.7(5) . .
O91 W24 O96 82.5(5) . .
O91 W24 O97 77.5(4) . .
O92 W24 O96 83.2(5) . .
O92 W24 O97 75.6(4) . .
O96 W24 O97 77.0(4) . .
O25 W25 O93 103.6(5) . .
O25 W25 O94 105.0(5) . .
O25 W25 O95 103.5(5) . .
O25 W25 O96 105.1(5) . .
O25 W25 O97 178.5(5) . .
O93 W25 O94 85.8(4) . .
O93 W25 O95 152.8(5) . .
O93 W25 O96 84.5(5) . .
O93 W25 O97 74.9(4) . .
O94 W25 O95 89.0(5) . .
O94 W25 O96 149.8(4) . .
O94 W25 O97 74.6(4) . .
O95 W25 O96 86.7(5) . .
O95 W25 O97 78.0(4) . .
O96 W25 O97 75.2(4) . .
O26 W26 O98 103.2(5) . .
O26 W26 O102 103.4(5) . .
O26 W26 O105 103.6(5) . .
O26 W26 O106 98.2(5) . .
O26 W26 O110 177.5(5) . .
O98 W26 O102 87.4(5) . .
O98 W26 O105 88.0(5) . .
O98 W26 O106 158.6(4) . .
O98 W26 O110 79.0(4) . .
O102 W26 O105 153.0(5) . .
O102 W26 O106 87.3(5) . .
O102 W26 O110 75.4(4) . .
O105 W26 O106 87.3(5) . .
O105 W26 O110 77.6(4) . .
O106 W26 O110 79.6(4) . .
O27 W27 O99 102.8(5) . .
O27 W27 O102 102.4(6) . .
O27 W27 O103 104.2(6) . .
O27 W27 O107 101.3(5) . .
O27 W27 O110 178.0(5) . .
O99 W27 O102 90.2(5) . .
O99 W27 O103 89.2(5) . .
O99 W27 O107 156.0(5) . .
O99 W27 O110 78.4(4) . .
O102 W27 O103 152.8(5) . .
O102 W27 O107 85.0(5) . .
O102 W27 O110 75.8(4) . .
O103 W27 O107 84.5(5) . .
O103 W27 O110 77.4(4) . .
O107 W27 O110 77.6(4) . .
O28 W28 O100 104.0(6) . .
O28 W28 O103 105.2(6) . .
O28 W28 O104 102.4(6) . .
O28 W28 O108 102.1(6) . .
O28 W28 O110 178.2(5) . .
O100 W28 O103 90.7(5) . .
O100 W28 O104 90.1(5) . .
O100 W28 O108 153.8(5) . .
O100 W28 O110 76.1(4) . .
O103 W28 O104 151.3(5) . .
O103 W28 O108 83.8(5) . .
O103 W28 O110 76.5(4) . .
O104 W28 O108 83.0(5) . .
O104 W28 O110 75.8(4) . .
O108 W28 O110 77.7(4) . .
O29 W29 O101 103.1(6) . .
O29 W29 O104 104.0(6) . .
O29 W29 O105 102.4(6) . .
O29 W29 O109 103.0(6) . .
O29 W29 O110 178.0(5) . .
O101 W29 O104 90.8(5) . .
O101 W29 O105 90.6(5) . .
O101 W29 O109 153.9(4) . .
O101 W29 O110 76.2(4) . .
O104 W29 O105 152.5(5) . .
O104 W29 O109 83.3(5) . .
O104 W29 O110 77.9(4) . .
O105 W29 O109 83.4(5) . .
O105 W29 O110 75.8(4) . .
O109 W29 O110 77.7(4) . .
O30 W30 O106 102.9(6) . .
O30 W30 O107 105.2(6) . .
O30 W30 O108 106.2(6) . .
O30 W30 O109 104.7(6) . .
O30 W30 O110 177.4(6) . .
O106 W30 O107 84.6(5) . .
O106 W30 O108 150.9(5) . .
O106 W30 O109 85.2(5) . .
O106 W30 O110 74.6(4) . .
O107 W30 O108 87.4(5) . .
O107 W30 O109 149.9(5) . .
O107 W30 O110 74.9(4) . .
O108 W30 O109 88.0(5) . .
O108 W30 O110 76.3(4) . .
O109 W30 O110 75.0(4) . .
Zr4 O72 Zr6 100.3(4) . .
Zr4 O72 W16 117.1(5) . .
Zr6 O72 W16 142.7(5) . .
Zr4 O73 W17 120.5(6) . .
Zr4 O74 W18 119.1(5) . .
Zr4 O75 W19 120.8(5) . .
W16 O76 W17 118.5(7) . .
W17 O77 W18 115.7(6) . .
W18 O78 W19 116.9(6) . .
W16 O79 W19 119.7(6) . .
W16 O80 W20 118.4(6) . .
W17 O81 W20 120.6(6) . .
W18 O82 W20 116.2(7) . .
W19 O83 W20 121.4(6) . .
Zr4 O84 W16 92.4(4) . .
Zr4 O84 W17 92.2(4) . .
Zr4 O84 W18 97.1(4) . .
Zr4 O84 W19 90.9(4) . .
Zr4 O84 W20 178.2(6) . .
W16 O84 W17 89.8(4) . .
W16 O84 W18 170.4(5) . .
W16 O84 W19 90.1(4) . .
W16 O84 W20 85.8(4) . .
W17 O84 W18 89.9(4) . .
W17 O84 W19 176.8(6) . .
W17 O84 W20 88.4(4) . .
W18 O84 W19 89.7(4) . .
W18 O84 W20 84.6(4) . .
W19 O84 W20 88.4(4) . .
Zr4 O85 Zr5 102.1(4) . .
Zr4 O85 W21 144.0(5) . .
Zr5 O85 W21 113.9(5) . .
Zr5 O86 W22 118.9(5) . .
Zr5 O87 W23 120.9(6) . .
Zr5 O88 W24 120.7(5) . .
W21 O89 W22 117.2(5) . .
W22 O90 W23 118.2(6) . .
W23 O91 W24 117.5(6) . .
W21 O92 W24 116.6(6) . .
W21 O93 W25 115.7(5) . .
W22 O94 W25 118.3(5) . .
W23 O95 W25 118.1(6) . .
W24 O96 W25 119.9(6) . .
Zr5 O97 W21 94.8(4) . .
Zr5 O97 W22 91.2(4) . .
Zr5 O97 W23 90.2(4) . .
Zr5 O97 W24 91.6(3) . .
Zr5 O97 W25 177.0(5) . .
W21 O97 W22 92.2(4) . .
W21 O97 W23 174.8(5) . .
W21 O97 W24 90.5(4) . .
W21 O97 W25 88.1(4) . .
W22 O97 W23 89.2(4) . .
W22 O97 W24 176.0(5) . .
W22 O97 W25 89.3(3) . .
W23 O97 W24 87.9(3) . .
W23 O97 W25 86.9(3) . .
W24 O97 W25 87.8(3) . .
Zr5 O98 Zr6 101.8(5) . .
Zr5 O98 W26 145.6(6) . .
Zr6 O98 W26 112.6(4) . .
Zr6 O99 W27 117.3(5) . .
Zr6 O100 W28 120.2(6) . .
Zr6 O101 W29 120.0(5) . .
W26 O102 W27 117.2(5) . .
W27 O103 W28 116.7(6) . .
W28 O104 W29 117.5(6) . .
W26 O105 W29 116.5(6) . .
W26 O106 W30 118.7(6) . .
W27 O107 W30 119.3(6) . .
W28 O108 W30 119.9(5) . .
W29 O109 W30 119.7(6) . .
Zr6 O110 W26 96.1(4) . .
Zr6 O110 W27 91.9(4) . .
Zr6 O110 W28 90.7(4) . .
Zr6 O110 W29 92.4(4) . .
Zr6 O110 W30 176.8(5) . .
W26 O110 W27 91.4(3) . .
W26 O110 W28 173.1(5) . .
W26 O110 W29 90.1(4) . .
W26 O110 W30 87.1(4) . .
W27 O110 W28 89.4(4) . .
W27 O110 W29 175.2(5) . .
W27 O110 W30 88.1(3) . .
W28 O110 W29 88.7(3) . .
W28 O110 W30 86.1(3) . .
W29 O110 W30 87.5(4) . .
Zr4 O111 Zr5 97.1(4) . .
Zr4 O111 Zr6 98.6(4) . .
Zr5 O111 Zr6 94.9(4) . .
Zr4 O112 Zr5 97.7(4) . .
Zr4 O112 Zr6 96.6(4) . .
Zr5 O112 Zr6 97.6(4) . .
C111 N1 C121 111.1(10) . .
C111 N1 C131 107.0(9) . .
C111 N1 C141 110.6(10) . .
C121 N1 C131 111.3(10) . .
C121 N1 C141 107.0(9) . .
C131 N1 C141 109.8(10) . .
N1 C111 C112 112.8(10) . .
C111 C112 C113 111.1(12) . .
C112 C113 C114 112.7(14) . .
N1 C121 C122 114.5(10) . .
C121 C122 C123 109.6(11) . .
C122 C123 C124 113.5(14) . .
N1 C131 C132 114.2(10) . .
C131 C132 C133 110.2(12) . .
C132 C133 C134 112.7(14) . .
N1 C141 C142 115.1(10) . .
C141 C142 C143 109.3(11) . .
C142 C143 C144 111.9(14) . .
C211 N2 C221 111.3(11) . .
C211 N2 C231 105.7(11) . .
C211 N2 C241 110.3(11) . .
C221 N2 C231 110.8(11) . .
C221 N2 C241 106.6(10) . .
C231 N2 C241 112.2(11) . .
N2 C211 C212 116.7(12) . .
C211 C212 C213 110.5(15) . .
C212 C213 C214 118.4(19) . .
N2 C221 C222 112.9(11) . .
C221 C222 C223 111.7(12) . .
C222 C223 C224 112.6(14) . .
N2 C231 C232 114.7(11) . .
C231 C232 C233 106.7(14) . .
C232 C233 C234 114.2(17) . .
N2 C241 C242 114.7(12) . .
C241 C242 C243 114.7(15) . .
C242 C243 C244 116.0(18) . .
C311 N3 C321 109.9(11) . .
C311 N3 C331 106.5(10) . .
C311 N3 C341 110.7(11) . .
C321 N3 C331 110.9(11) . .
C321 N3 C341 107.2(10) . .
C331 N3 C341 111.6(12) . .
N3 C311 C312 116.4(11) . .
C311 C312 C313 110.8(12) . .
C312 C313 C314 112.9(14) . .
N3 C321 C322 113.3(12) . .
C321 C322 C323 113.0(15) . .
C322 C323 C324 112.6(17) . .
N3 C331 C332 117.1(12) . .
C331 C332 C333 110.9(13) . .
C332 C333 C334 112.6(16) . .
N3 C341 C342 113.2(12) . .
C341 C342 C343 110.9(13) . .
C342 C343 C344 114.2(16) . .
C411 N4 C421 110.1(11) . .
C411 N4 C431 109.1(10) . .
C411 N4 C441 110.0(12) . .
C421 N4 C431 110.1(11) . .
C421 N4 C441 105.1(10) . .
C431 N4 C441 112.3(11) . .
N4 C411 C412 116.8(11) . .
C411 C412 C413 110.8(13) . .
C412 C413 C414 113.0(15) . .
N4 C421 C422 113.0(11) . .
C421 C422 C423 110.6(13) . .
C422 C423 C424 114.8(16) . .
N4 C431 C432 116.3(11) . .
C431 C432 C433 114.1(13) . .
C432 C433 C434 113.1(15) . .
N4 C441 C442 118.2(12) . .
C441 C442 C443 107.3(13) . .
C442 C443 C444 113.8(16) . .
C511 N5 C521 111.5(12) . .
C511 N5 C531 104.0(10) . .
C511 N5 C541 111.5(12) . .
C521 N5 C531 112.5(12) . .
C521 N5 C541 105.9(10) . .
C531 N5 C541 111.5(12) . .
N5 C511 C512 118.4(12) . .
C511 C512 C513 108.7(13) . .
C512 C513 C514 114.0(15) . .
N5 C521 C522 117.7(12) . .
C521 C522 C523 112.6(13) . .
C522 C523 C524 114.7(15) . .
N5 C531 C532 115.1(12) . .
C531 C532 C533 105.2(14) . .
C532 C533 C534 114.3(18) . .
N5 C541 C542 115.3(12) . .
C541 C542 C543 112.2(15) . .
C542 C543 C544 112.4(18) . .
C611 N6 C621 109.8(11) . .
C611 N6 C631 105.7(10) . .
C611 N6 C641 108.4(11) . .
C621 N6 C631 112.4(11) . .
C621 N6 C641 109.0(10) . .
C631 N6 C641 111.5(12) . .
N6 C611 C612 115.8(11) . .
C611 C612 C613 108.7(12) . .
C612 C613 C614 112.9(14) . .
N6 C621 C622 113.8(11) . .
C621 C622 C623 112.5(13) . .
C622 C623 C624 112.6(15) . .
N6 C631 C632 117.3(12) . .
C631 C632 C633 112.9(13) . .
C632 C633 C634 114.0(16) . .
N6 C641 C642 117.7(12) . .
C641 C642 C643 109.3(14) . .
C642 C643 C644 111.9(18) . .
C711 N7 C721 110.4(11) . .
C711 N7 C731 106.9(10) . .
C711 N7 C741 112.8(11) . .
C721 N7 C731 110.6(11) . .
C721 N7 C741 104.9(10) . .
C731 N7 C741 111.4(11) . .
N7 C711 C712 115.2(11) . .
C711 C712 C713 109.3(12) . .
C712 C713 C714 110.7(14) . .
N7 C721 C722 113.4(11) . .
C721 C722 C723 112.5(13) . .
C722 C723 C724 115.8(15) . .
N7 C731 C732 116.4(11) . .
C731 C732 C733 114.8(13) . .
C732 C733 C734 114.1(14) . .
N7 C741 C742 115.2(11) . .
C741 C742 C743 111.8(13) . .
C742 C743 C744 116.4(16) . .
C811 N8 C821 106.4(12) . .
C811 N8 C831 110.5(12) . .
C811 N8 C841 113.7(13) . .
C821 N8 C831 111.6(11) . .
C821 N8 C841 105.8(11) . .
C831 N8 C841 108.8(11) . .
N8 C811 C812 126.0(16) . .
C811 C812 C813 109.8(17) . .
C812 C813 C814 113.5(18) . .
N8 C821 C822 121.2(12) . .
C821 C822 C823 112.0(13) . .
C822 C823 C824 113.6(15) . .
N8 C831 C832 115.1(12) . .
C831 C832 C833 109.5(13) . .
C832 C833 C834 110.4(15) . .
N8 C841 C842 115.4(11) . .
C841 C842 C843 109.0(13) . .
C842 C843 C844 111.0(16) . .
C911 N9 C921 110.8(12) . .
C911 N9 C931 105.5(10) . .
C911 N9 C941 111.6(13) . .
C921 N9 C931 113.3(12) . .
C921 N9 C941 105.5(11) . .
C931 N9 C941 110.4(12) . .
N9 C911 C912 114.6(12) . .
C911 C912 C913 109.8(14) . .
C912 C913 C914 113.9(16) . .
N9 C921 C922 113.1(13) . .
C921 C922 C923 110.3(15) . .
C922 C923 C924 112.2(18) . .
N9 C931 C932 116.1(12) . .
C931 C932 C933 110.6(14) . .
C932 C933 C934 113.9(16) . .
N9 C941 C942 116.5(12) . .
C941 C942 C943 113.3(15) . .
C942 C943 C944 113.8(17) . .
C011 N10 C021 111.4(12) . .
C011 N10 C031 107.9(11) . .
C011 N10 C041 111.4(13) . .
C021 N10 C031 109.3(12) . .
C021 N10 C041 107.6(11) . .
C031 N10 C041 109.2(13) . .
N10 C011 C012 116.2(12) . .
C011 C012 C013 108.9(13) . .
C012 C013 C014 116.3(16) . .
N10 C021 C022 112.8(13) . .
C021 C022 C023 111.4(15) . .
C022 C023 C024 114.5(18) . .
N10 C031 C032 115.2(13) . .
C031 C032 C033 109.3(13) . .
C032 C033 C034 113.7(15) . .
N10 C041 C042 114.1(13) . .
C041 C042 C043 112.8(15) . .
C042 C043 C044 116.0(18) . .
C151 N11 C161 108.8(14) . .
C151 N11 C171 106.6(12) . .
C151 N11 C181 110.9(14) . .
C161 N11 C171 112.0(14) . .
C161 N11 C181 107.7(11) . .
C171 N11 C181 110.8(13) . .
N11 C151 C152 112.9(14) . .
C151 C152 C153 109.4(16) . .
C152 C153 C154 110.3(19) . .
N11 C161 C162 112.0(13) . .
C161 C162 C163 108.7(15) . .
C162 C163 C164 113.6(19) . .
N11 C171 C172 114.1(14) . .
C171 C172 C173 109.8(16) . .
C172 C173 C174 111.1(18) . .
N11 C181 C182 111.2(12) . .
C181 C182 C183 109.9(14) . .
C182 C183 C184 113.6(17) . .
C251 N12 C261 111.2(13) . .
C251 N12 C271 108.7(12) . .
C251 N12 C281 109.2(13) . .
C261 N12 C271 108.2(13) . .
C261 N12 C281 108.3(13) . .
C271 N12 C281 111.2(13) . .
N12 C251 C252 115.7(14) . .
C251 C252 C253 108.7(14) . .
C252 C253 C254 115.5(17) . .
N12 C261 C262 113.1(14) . .
C261 C262 C263 108.3(15) . .
C262 C263 C264 110.6(17) . .
N12 C271 C272 116.7(13) . .
C271 C272 C273 109.2(15) . .
C272 C273 C274 113.6(17) . .
N12 C281 C282 115.7(14) . .
C281 C282 C283 108.6(16) . .
C282 C283 C284 118(2) . .
C351 N13 C361 111.3(14) . .
C351 N13 C371 107.0(13) . .
C351 N13 C381 109.7(14) . .
C361 N13 C371 110.7(14) . .
C361 N13 C381 109.7(12) . .
C371 N13 C381 108.3(14) . .
N13 C351 C352 112.8(15) . .
C351 C352 C353 114.5(18) . .
C352 C353 C354 115(2) . .
N13 C361 C362 111.8(13) . .
C361 C362 C363 109.2(15) . .
C362 C363 C364 112.6(17) . .
N13 C371 C372 111.4(14) . .
C371 C372 C373 109.0(17) . .
C372 C373 C374 112.3(19) . .
N13 C381 C382 112.5(15) . .
C381 C382 C383 110.2(18) . .
C382 C383 C384 113(2) . .
C451 N14 C451 107.1(19) . 2_656
C451 N14 C461 106.9(9) . .
C451 N14 C461 110.7(12) . 2_656
C451 N14 C461 106.9(9) 2_656 2_656
C451 N14 C461 110.7(12) 2_656 .
C461 N14 C461 114.5(18) . 2_656
N14 C451 C452 112.9(12) . .
C451 C452 C453 113.7(14) . .
C452 C453 C454 113.0(15) . .
N14 C461 C462 113.2(12) . .
C461 C462 C463 112.2(14) . .
C462 C463 C464 114.4(17) . .
C551 N15 C551 111.2(18) . 2_657
C551 N15 C561 107.2(7) . .
C551 N15 C561 112.2(12) 2_657 .
C551 N15 C561 107.2(7) 2_657 2_657
C551 N15 C561 112.2(12) . 2_657
C561 N15 C561 107(2) . 2_657
N15 C551 C552 114.3(11) . .
C551 C552 C553 111.7(13) . .
C552 C553 C554 116.5(16) . .
N15 C561 C562 112.5(11) . .
C561 C562 C563 111.9(13) . .
C562 C563 C564 114.1(15) . .
N16 C168 C169 165(7) . .
N17 C178 C179 173(7) . .
N18 C188 C189 168(5) . .
N19 C198 C199 170(3) . .
N20 C208 C209 176(3) . .
N21 C218 C219 168(4) . .
N22 C228 C229 176(4) . .

loop_
_geom_bond_atom_site_label_1
_geom_bond_atom_site_label_2
_geom_bond_distance
_geom_bond_site_symmetry_2
Zr1 O31 2.193(10) .
Zr1 O32 2.080(10) .
Zr1 O33 2.168(12) .
Zr1 O34 2.108(11) .
Zr1 O43 2.444(13) .
Zr1 O44 2.121(11) .
Zr1 O70 2.302(11) .
Zr1 O71 2.211(11) .
Zr2 O44 2.250(12) .
Zr2 O45 2.091(10) .
Zr2 O46 2.115(11) .
Zr2 O47 2.125(11) .
Zr2 O56 2.433(11) .
Zr2 O57 2.158(10) .
Zr2 O70 2.302(10) .
Zr2 O71 2.250(11) .
Zr3 O31 2.231(11) .
Zr3 O57 2.192(12) .
Zr3 O58 2.100(11) .
Zr3 O59 2.079(12) .
Zr3 O60 2.086(12) .
Zr3 O69 2.396(11) .
Zr3 O70 2.237(10) .
Zr3 O71 2.275(10) .
W1 O1 1.713(12) .
W1 O31 1.897(11) .
W1 O35 1.910(12) .
W1 O38 1.945(12) .
W1 O39 1.956(12) .
W1 O43 2.379(12) .
W2 O2 1.680(12) .
W2 O32 1.816(11) .
W2 O35 1.904(12) .
W2 O36 1.927(12) .
W2 O40 1.981(14) .
W2 O43 2.308(11) .
W3 O3 1.708(13) .
W3 O33 2.015(12) .
W3 O36 1.930(12) .
W3 O37 1.873(12) .
W3 O41 1.885(13) .
W3 O43 2.335(12) .
W4 O4 1.735(13) .
W4 O34 1.851(12) .
W4 O37 1.974(12) .
W4 O38 1.915(13) .
W4 O42 2.002(14) .
W4 O43 2.304(11) .
W5 O5 1.728(14) .
W5 O39 1.903(12) .
W5 O40 1.884(12) .
W5 O41 1.979(13) .
W5 O42 1.845(13) .
W5 O43 2.506(13) .
W6 O6 1.697(12) .
W6 O44 1.942(10) .
W6 O48 1.901(12) .
W6 O51 1.949(11) .
W6 O52 1.880(10) .
W6 O56 2.289(12) .
W7 O7 1.709(14) .
W7 O45 1.826(10) .
W7 O48 1.977(13) .
W7 O49 1.903(14) .
W7 O53 1.964(12) .
W7 O56 2.333(10) .
W8 O8 1.736(14) .
W8 O46 1.796(10) .
W8 O49 1.960(12) .
W8 O50 1.907(11) .
W8 O54 1.986(12) .
W8 O56 2.381(12) .
W9 O9 1.707(12) .
W9 O47 1.831(11) .
W9 O50 1.939(12) .
W9 O51 1.920(12) .
W9 O55 1.978(12) .
W9 O56 2.321(10) .
W10 O10 1.723(13) .
W10 O52 2.001(12) .
W10 O53 1.936(12) .
W10 O54 1.866(14) .
W10 O55 1.898(12) .
W10 O56 2.446(11) .
W11 O11 1.721(12) .
W11 O57 1.926(11) .
W11 O61 1.940(10) .
W11 O64 1.897(11) .
W11 O65 1.896(10) .
W11 O69 2.285(11) .
W12 O12 1.718(12) .
W12 O58 1.853(12) .
W12 O61 1.918(12) .
W12 O62 1.939(13) .
W12 O66 2.000(12) .
W12 O69 2.335(11) .
W13 O13 1.688(14) .
W13 O59 1.832(12) .
W13 O62 1.936(13) .
W13 O63 1.932(13) .
W13 O67 1.994(13) .
W13 O69 2.396(11) .
W14 O14 1.744(14) .
W14 O60 1.830(12) .
W14 O63 1.922(14) .
W14 O64 1.973(12) .
W14 O68 1.952(11) .
W14 O69 2.297(11) .
W15 O15 1.726(14) .
W15 O65 1.929(10) .
W15 O66 1.886(11) .
W15 O67 1.869(12) .
W15 O68 1.904(11) .
W15 O69 2.483(11) .
Zr4 O72 2.179(10) .
Zr4 O73 2.117(11) .
Zr4 O74 2.156(11) .
Zr4 O75 2.061(10) .
Zr4 O84 2.465(11) .
Zr4 O85 2.162(10) .
Zr4 O111 2.211(10) .
Zr4 O112 2.283(11) .
Zr5 O85 2.208(10) .
Zr5 O86 2.102(9) .
Zr5 O87 2.119(11) .
Zr5 O88 2.138(10) .
Zr5 O97 2.446(10) .
Zr5 O98 2.115(10) .
Zr5 O111 2.321(10) .
Zr5 O112 2.228(10) .
Zr6 O72 2.244(11) .
Zr6 O98 2.238(11) .
Zr6 O99 2.092(10) .
Zr6 O100 2.052(10) .
Zr6 O101 2.076(10) .
Zr6 O110 2.375(11) .
Zr6 O111 2.267(10) .
Zr6 O112 2.263(10) .
W16 O16 1.683(13) .
W16 O72 1.904(10) .
W16 O76 1.880(14) .
W16 O79 1.871(12) .
W16 O80 1.965(12) .
W16 O84 2.361(12) .
W17 O17 1.702(14) .
W17 O73 1.831(12) .
W17 O76 1.939(14) .
W17 O77 1.933(13) .
W17 O81 2.015(15) .
W17 O84 2.291(11) .
W18 O18 1.686(14) .
W18 O74 2.034(11) .
W18 O77 1.943(13) .
W18 O78 1.929(12) .
W18 O82 1.849(13) .
W18 O84 2.353(12) .
W19 O19 1.692(14) .
W19 O75 1.854(11) .
W19 O78 1.930(12) .
W19 O79 1.952(13) .
W19 O83 1.979(14) .
W19 O84 2.309(11) .
W20 O20 1.712(14) .
W20 O80 1.885(13) .
W20 O81 1.828(14) .
W20 O82 1.995(14) .
W20 O83 1.866(13) .
W20 O84 2.495(11) .
W21 O21 1.727(11) .
W21 O85 1.933(10) .
W21 O89 1.905(11) .
W21 O92 1.938(10) .
W21 O93 1.888(10) .
W21 O97 2.271(12) .
W22 O22 1.689(13) .
W22 O86 1.836(9) .
W22 O89 1.956(11) .
W22 O90 1.892(12) .
W22 O94 1.964(11) .
W22 O97 2.303(10) .
W23 O23 1.724(13) .
W23 O87 1.811(10) .
W23 O90 1.943(11) .
W23 O91 1.921(12) .
W23 O95 2.011(12) .
W23 O97 2.386(12) .
W24 O24 1.737(12) .
W24 O88 1.815(10) .
W24 O91 1.927(13) .
W24 O92 1.921(12) .
W24 O96 1.943(11) .
W24 O97 2.353(10) .
W25 O25 1.721(11) .
W25 O93 1.994(10) .
W25 O94 1.927(12) .
W25 O95 1.865(13) .
W25 O96 1.905(11) .
W25 O97 2.450(10) .
W26 O26 1.716(11) .
W26 O98 1.947(11) .
W26 O102 1.943(11) .
W26 O105 1.897(11) .
W26 O106 1.912(10) .
W26 O110 2.312(10) .
W27 O27 1.697(12) .
W27 O99 1.845(11) .
W27 O102 1.927(12) .
W27 O103 1.964(12) .
W27 O107 1.990(12) .
W27 O110 2.306(11) .
W28 O28 1.709(12) .
W28 O100 1.852(10) .
W28 O103 1.909(13) .
W28 O104 1.951(13) .
W28 O108 1.965(12) .
W28 O110 2.383(10) .
W29 O29 1.739(13) .
W29 O101 1.847(10) .
W29 O104 1.903(13) .
W29 O105 1.968(12) .
W29 O109 1.969(11) .
W29 O110 2.333(11) .
W30 O30 1.706(14) .
W30 O106 1.940(10) .
W30 O107 1.878(11) .
W30 O108 1.882(12) .
W30 O109 1.892(11) .
W30 O110 2.494(10) .
N1 C111 1.530(11) .
N1 C121 1.513(11) .
N1 C131 1.533(11) .
N1 C141 1.519(11) .
C111 C112 1.516(12) .
C112 C113 1.501(13) .
C113 C114 1.493(13) .
C121 C122 1.531(12) .
C122 C123 1.504(12) .
C123 C124 1.487(13) .
C131 C132 1.533(12) .
C132 C133 1.520(12) .
C133 C134 1.483(13) .
C141 C142 1.522(12) .
C142 C143 1.518(13) .
C143 C144 1.488(13) .
N2 C211 1.526(11) .
N2 C221 1.532(11) .
N2 C231 1.530(11) .
N2 C241 1.516(11) .
C211 C212 1.523(13) .
C212 C213 1.505(13) .
C213 C214 1.480(14) .
C221 C222 1.522(12) .
C222 C223 1.519(13) .
C223 C224 1.499(13) .
C231 C232 1.528(13) .
C232 C233 1.513(13) .
C233 C234 1.465(14) .
C241 C242 1.525(13) .
C242 C243 1.493(13) .
C243 C244 1.478(14) .
N3 C311 1.525(11) .
N3 C321 1.525(11) .
N3 C331 1.515(11) .
N3 C341 1.524(11) .
C311 C312 1.527(13) .
C312 C313 1.509(13) .
C313 C314 1.498(13) .
C321 C322 1.534(13) .
C322 C323 1.477(13) .
C323 C324 1.498(14) .
C331 C332 1.514(13) .
C332 C333 1.514(13) .
C333 C334 1.487(14) .
C341 C342 1.527(13) .
C342 C343 1.499(13) .
C343 C344 1.463(13) .
N4 C411 1.514(11) .
N4 C421 1.534(11) .
N4 C431 1.514(11) .
N4 C441 1.521(11) .
C411 C412 1.515(12) .
C412 C413 1.498(13) .
C413 C414 1.489(13) .
C421 C422 1.522(13) .
C422 C423 1.504(13) .
C423 C424 1.487(13) .
C431 C432 1.514(13) .
C432 C433 1.493(13) .
C433 C434 1.494(13) .
C441 C442 1.529(13) .
C442 C443 1.531(13) .
C443 C444 1.467(14) .
N5 C511 1.526(11) .
N5 C521 1.516(11) .
N5 C531 1.518(11) .
N5 C541 1.525(11) .
C511 C512 1.515(13) .
C512 C513 1.513(13) .
C513 C514 1.476(13) .
C521 C522 1.528(13) .
C522 C523 1.488(13) .
C523 C524 1.477(13) .
C531 C532 1.540(13) .
C532 C533 1.519(14) .
C533 C534 1.466(14) .
C541 C542 1.531(13) .
C542 C543 1.505(13) .
C543 C544 1.474(14) .
N6 C611 1.528(11) .
N6 C621 1.520(11) .
N6 C631 1.522(11) .
N6 C641 1.513(11) .
C611 C612 1.520(12) .
C612 C613 1.511(13) .
C613 C614 1.490(13) .
C621 C622 1.524(13) .
C622 C623 1.501(13) .
C623 C624 1.489(14) .
C631 C632 1.514(13) .
C632 C633 1.500(13) .
C633 C634 1.490(13) .
C641 C642 1.519(13) .
C642 C643 1.517(13) .
C643 C644 1.483(14) .
N7 C711 1.516(11) .
N7 C721 1.536(11) .
N7 C731 1.525(11) .
N7 C741 1.524(11) .
C711 C712 1.523(12) .
C712 C713 1.510(13) .
C713 C714 1.496(13) .
C721 C722 1.519(12) .
C722 C723 1.488(13) .
C723 C724 1.484(13) .
C731 C732 1.503(12) .
C732 C733 1.498(13) .
C733 C734 1.478(13) .
C741 C742 1.518(13) .
C742 C743 1.503(13) .
C743 C744 1.481(13) .
N8 C811 1.504(12) .
N8 C821 1.522(11) .
N8 C831 1.519(11) .
N8 C841 1.534(11) .
C811 C812 1.488(13) .
C812 C813 1.523(14) .
C813 C814 1.468(14) .
C821 C822 1.507(12) .
C822 C823 1.519(13) .
C823 C824 1.484(13) .
C831 C832 1.536(13) .
C832 C833 1.525(13) .
C833 C834 1.496(13) .
C841 C842 1.539(13) .
C842 C843 1.513(13) .
C843 C844 1.498(14) .
N9 C911 1.527(12) .
N9 C921 1.524(12) .
N9 C931 1.518(11) .
N9 C941 1.525(11) .
C911 C912 1.523(13) .
C912 C913 1.511(13) .
C913 C914 1.482(13) .
C921 C922 1.517(13) .
C922 C923 1.500(13) .
C923 C924 1.491(14) .
C931 C932 1.523(13) .
C932 C933 1.501(13) .
C933 C934 1.486(14) .
C941 C942 1.516(13) .
C942 C943 1.500(13) .
C943 C944 1.478(14) .
N10 C011 1.517(11) .
N10 C021 1.532(12) .
N10 C031 1.523(12) .
N10 C041 1.530(12) .
C011 C012 1.534(13) .
C012 C013 1.510(13) .
C013 C014 1.478(13) .
C021 C022 1.529(13) .
C022 C023 1.492(14) .
C023 C024 1.490(14) .
C031 C032 1.521(13) .
C032 C033 1.504(13) .
C033 C034 1.492(13) .
C041 C042 1.523(13) .
C042 C043 1.489(14) .
C043 C044 1.474(13) .
N11 C151 1.527(12) .
N11 C161 1.524(12) .
N11 C171 1.524(12) .
N11 C181 1.525(12) .
C151 C152 1.513(13) .
C152 C153 1.514(14) .
C153 C154 1.484(14) .
C161 C162 1.533(13) .
C162 C163 1.505(13) .
C163 C164 1.472(14) .
C171 C172 1.527(13) .
C172 C173 1.513(14) .
C173 C174 1.487(14) .
C181 C182 1.535(13) .
C182 C183 1.505(13) .
C183 C184 1.472(13) .
N12 C251 1.514(12) .
N12 C261 1.515(12) .
N12 C271 1.531(12) .
N12 C281 1.527(12) .
C251 C252 1.528(13) .
C252 C253 1.504(13) .
C253 C254 1.473(13) .
C261 C262 1.522(13) .
C262 C263 1.513(14) .
C263 C264 1.482(13) .
C271 C272 1.517(13) .
C272 C273 1.509(13) .
C273 C274 1.465(14) .
C281 C282 1.517(14) .
C282 C283 1.503(14) .
C283 C284 1.469(14) .
N13 C351 1.536(12) .
N13 C361 1.517(12) .
N13 C371 1.532(12) .
N13 C381 1.526(12) .
C351 C352 1.534(14) .
C352 C353 1.498(14) .
C353 C354 1.484(14) .
C361 C362 1.543(13) .
C362 C363 1.509(13) .
C363 C364 1.491(14) .
C371 C372 1.522(13) .
C372 C373 1.508(14) .
C373 C374 1.481(14) .
C381 C382 1.548(14) .
C382 C383 1.501(14) .
C383 C384 1.484(14) .
N14 C451 1.534(11) .
N14 C451 1.534(11) 2_656
N14 C461 1.521(11) .
N14 C461 1.521(11) 2_656
C451 C452 1.518(13) .
C452 C453 1.493(13) .
C453 C454 1.484(13) .
C461 C462 1.521(13) .
C462 C463 1.495(13) .
C463 C464 1.488(14) .
N15 C551 1.534(11) .
N15 C551 1.533(11) 2_657
N15 C561 1.532(11) .
N15 C561 1.533(11) 2_657
C551 C552 1.522(12) .
C552 C553 1.491(13) .
C553 C554 1.477(13) .
C561 C562 1.524(12) .
C562 C563 1.491(13) .
C563 C564 1.496(13) .
N16 C168 1.19(2) .
C168 C169 1.44(2) .
N17 C178 1.18(2) .
C178 C179 1.43(2) .
N18 C188 1.18(2) .
C188 C189 1.44(2) .
N19 C198 1.177(18) .
C198 C199 1.43(2) .
N20 C208 1.192(19) .
C208 C209 1.43(2) .
N21 C218 1.18(2) .
C218 C219 1.44(2) .
N22 C228 1.186(19) .
C228 C229 1.43(2) .

loop_
_geom_hbond_atom_site_label_D
_geom_hbond_atom_site_label_H
_geom_hbond_atom_site_label_A
_geom_hbond_distance_DH
_geom_hbond_distance_HA
_geom_hbond_distance_DA
_geom_hbond_angle_DHA
O33 H33 O6 0.95 1.82 2.765(16) 180
O74 H74 O21 0.95 1.70 2.648(14) 180
